data_7129956
loop_
_publ_author_name
'Evans, Matthew J.'
'Gardiner, Michael'
'Anker, Mathew David'
'Coles, Martyn P.'

_publ_section_title
;
 Extending Chain Growth Beyond C1 \\rightarrow C4 in CO Homologation:
 Aluminyl Promoted Formation of the [C5O5]5-- Ligand
;
_journal_name_full 'Chemical Communications'
_journal_paper_doi 10.1039/D2CC01554D
_journal_year 2022
_chemical_formula_moiety 'C72 H124 Al2 K2 N8 O6 Si3.826, 0.288(Si1), 2(C6 H14)'
_chemical_formula_sum 'C84 H152 Al2 K2 N8 O6 Si4'
_chemical_formula_weight 1614.65
_space_group_crystal_system triclinic
_space_group_IT_number 2
_space_group_name_Hall '-P 1'
_space_group_name_H-M_alt 'P -1'
_atom_sites_solution_hydrogens geom
_atom_sites_solution_primary dual
_audit_creation_date 2022-03-11
_audit_creation_method
;
Olex2 1.3
(compiled 2020.11.12 svn.r5f609507 for OlexSys, GUI svn.r6408)
;
_audit_update_record
;
2022-03-17 deposited with the CCDC.	2022-04-11 downloaded from the CCDC.
;
_cell_angle_alpha 115.548(6)
_cell_angle_beta 108.416(5)
_cell_angle_gamma 97.403(4)
_cell_formula_units_Z 4
_cell_length_a 19.3051(7)
_cell_length_b 24.5006(10)
_cell_length_c 24.9778(13)
_cell_measurement_reflns_used 14960
_cell_measurement_temperature 150.00(10)
_cell_measurement_theta_max 73.0210
_cell_measurement_theta_min 4.2400
_cell_volume 9616.0(11)
_computing_cell_refinement 'CrysAlisPro 1.171.40.35a (Rigaku OD, 2018)'
_computing_data_collection 'CrysAlisPro 1.171.40.35a (Rigaku OD, 2018)'
_computing_data_reduction 'CrysAlisPro 1.171.40.35a (Rigaku OD, 2018)'
_computing_molecular_graphics 'Olex2 1.3 (Dolomanov et al., 2009)'
_computing_publication_material 'Olex2 1.3 (Dolomanov et al., 2009)'
_computing_structure_refinement 'SHELXL 2018/3 (Sheldrick, 2015)'
_computing_structure_solution 'SHELXT  (Sheldrick, 2015)'
_diffrn_ambient_environment N~2~
_diffrn_ambient_temperature 150.00(10)
_diffrn_detector 'CCD plate'
_diffrn_detector_area_resol_mean 8.0856
_diffrn_detector_type EosS2
_diffrn_measured_fraction_theta_full 0.996
_diffrn_measured_fraction_theta_max 0.995
_diffrn_measurement_details
;
List of Runs (angles in degrees, time in seconds):

  # Type    Start    End  Width  t~exp~   \w     \q     \k     \f   Frames
#--------------------------------------------------------------------------
  1  \w    -54.00  18.00   1.00    6.00    --  -37.38  57.00 -60.00   72
  2  \w    -60.00   8.00   1.00    6.00    --  -37.38  77.00 120.00   68
  3  \w    -65.00  17.00   1.00    6.00    --  -37.38  19.00 150.00   82
  4  \w    -82.00 -21.00   1.00    6.00    --  -37.38 125.00 150.00   61
  5  \w    -86.00 -34.00   1.00    6.00    --  -37.38 125.00 -60.00   52
  6  \w   -102.00  26.00   1.00    6.00    --  -37.38   0.00 -90.00  128
  7  \w     46.00  87.00   1.00    6.00    --   37.38-125.00-180.00   41
  8  \w      9.00  61.00   1.00    6.00    --   37.38 -99.00  30.00   52
  9  \w     66.00  91.00   1.00    6.00    --   37.38-125.00  30.00   25
 10  \w     81.00 109.00   1.00   23.00    --  111.00-111.00 150.00   28
 11  \w     42.00 107.00   1.00   23.00    --  111.00-111.00 120.00   65
 12  \w     83.00 115.00   1.00   23.00    --  111.00 -45.00 150.00   32
 13  \w     43.00 130.00   1.00   23.00    --  111.00 -30.00 -90.00   87
 14  \w     68.00 109.00   1.00   23.00    --  111.00-111.00-180.00   41
 15  \w     93.00 120.00   1.00   23.00    --  111.00  30.00-120.00   27
 16  \w     70.00 100.00   1.00   23.00    --  111.00 -15.00-150.00   30
 17  \w     45.00  78.00   1.00   23.00    --  111.00 -45.00 150.00   33
 18  \w     69.00 121.00   1.00   23.00    --  111.00 -61.00 150.00   52
 19  \w    136.00 178.00   1.00   23.00    --  111.00  45.00 -30.00   42
 20  \w     74.00 103.00   1.00   23.00    --  111.00-111.00 -30.00   29
 21  \w     81.00 109.00   1.00   23.00    --  111.00-111.00  30.00   28
 22  \w     96.00 141.00   1.00   23.00    --  111.00  45.00 -90.00   45
 23  \w    149.00 176.00   1.00   23.00    --  111.00  45.00 -90.00   27
 24  \w    123.00 165.00   1.00   23.00    --  111.00 111.00-180.00   42
 25  \w     70.00 109.00   1.00   23.00    --  111.00-111.00   0.00   39
 26  \w     47.00  72.00   1.00   23.00    --  111.00-111.00 150.00   25
 27  \w     62.00 118.00   1.00   23.00    --  111.00 -30.00  60.00   56
 28  \w     56.00 106.00   1.00   23.00    --  111.00 -94.00 -30.00   50
 29  \w    127.00 158.00   1.00   23.00    --  111.00 111.00 -30.00   31
 30  \w     82.00 109.00   1.00   23.00    --  111.00-111.00-120.00   27
 31  \w    106.00 131.00   1.00   23.00    --  111.00 -77.00 -30.00   25
 32  \w    149.00 177.00   1.00   23.00    --  111.00  77.00-150.00   28
 33  \w     83.00 108.00   1.00   23.00    --  111.00-111.00  90.00   25
 34  \w    108.00 135.00   1.00   23.00    --  111.00 -77.00 120.00   27
 35  \w    153.00 178.00   1.00   23.00    --  111.00  61.00-120.00   25
 36  \w     83.00 109.00   1.00   23.00    --  111.00-111.00 -60.00   26
 37  \w    114.00 141.00   1.00   23.00    --  111.00  61.00-120.00   27
 38  \w     45.00  76.00   1.00   23.00    --  111.00 -94.00 150.00   31
 39  \w     71.00  98.00   1.00   23.00    --  111.00 -61.00-120.00   27
 40  \w     66.00  91.00   1.00   23.00    --  111.00 178.00  30.00   25
 41  \w    105.00 132.00   1.00   23.00    --  111.00 178.00  30.00   27
 42  \w     62.00 124.00   1.00   23.00    --  111.00 -61.00 -60.00   62
 43  \w     77.00 103.00   1.00   23.00    --  111.00 178.00 150.00   26
 44  \w     60.00 109.00   1.00   23.00    --  111.00-111.00-150.00   49
 45  \w     63.00 109.00   1.00   23.00    --  111.00-111.00 -90.00   46
 46  \w    113.00 140.00   1.00   23.00    --  111.00 111.00-150.00   27
 47  \w     45.00  77.00   1.00   23.00    --  111.00-111.00 -60.00   32
 48  \w    134.00 166.00   1.00   23.00    --  111.00  45.00   0.00   32
 49  \w     44.00  73.00   1.00   23.00    --  111.00 -45.00 -90.00   29
 50  \w     98.00 125.00   1.00   23.00    --  111.00 -45.00 -90.00   27
 51  \w    153.00 178.00   1.00   23.00    --  111.00  45.00 -60.00   25
 52  \w     97.00 176.00   1.00   23.00    --  111.00  45.00-120.00   79
 53  \w    101.00 144.00   1.00   23.00    --  111.00  45.00  60.00   43
 54  \w    145.00 172.00   1.00   23.00    --  111.00  30.00 -60.00   27
 55  \w    134.00 176.00   1.00   23.00    --  111.00  77.00  60.00   42
 56  \w    124.00 151.00   1.00   23.00    --  111.00 111.00 -60.00   27
 57  \w     65.00  92.00   1.00   23.00    --  111.00 -77.00 -90.00   27
 58  \w    104.00 131.00   1.00   23.00    --  111.00 -77.00 -90.00   27
 59  \w     68.00  95.00   1.00   23.00    --  111.00 -94.00 -90.00   27
 60  \w     70.00  97.00   1.00   23.00    --  111.00 -94.00  60.00   27
 61  \w     44.00  69.00   1.00   23.00    --  111.00 -94.00  90.00   25
 62  \w    108.00 147.00   1.00   23.00    --  111.00 111.00-120.00   39
 63  \w     94.00 124.00   1.00   23.00    --  111.00  45.00 -60.00   30
 64  \w     83.00 108.00   1.00   23.00    --  111.00-111.00  60.00   25
 65  \w     51.00  76.00   1.00   23.00    --  111.00 -45.00   0.00   25
 66  \w     66.00  93.00   1.00   23.00    --  111.00 -61.00-180.00   27
 67  \w     92.00 120.00   1.00   23.00    --  111.00 -45.00  60.00   28
 68  \w    127.00 152.00   1.00   23.00    --  111.00  30.00 -30.00   25
 69  \w     94.00 172.00   1.00   23.00    --  111.00  30.00  30.00   78
 70  \w    117.00 144.00   1.00   23.00    --  111.00 -15.00-150.00   27
 71  \w    101.00 131.00   1.00   23.00    --  111.00 -83.00 150.10   30
 72  \w     55.00  80.00   1.00   23.00    --  111.00 -83.00 150.10   25
;
_diffrn_measurement_device 'four-circle diffractometer'
_diffrn_measurement_device_type 'SuperNova, Dual, Cu at home/near, EosS2'
_diffrn_measurement_method '\w scans'
_diffrn_orient_matrix_type 'CrysAlisPro convention (1999,Acta A55,543-557)'
_diffrn_orient_matrix_UB_11 0.0167653000
_diffrn_orient_matrix_UB_12 0.0615672000
_diffrn_orient_matrix_UB_13 0.0633148000
_diffrn_orient_matrix_UB_21 -0.0855103000
_diffrn_orient_matrix_UB_22 -0.0178273000
_diffrn_orient_matrix_UB_23 -0.0130367000
_diffrn_orient_matrix_UB_31 0.0152615000
_diffrn_orient_matrix_UB_32 -0.0355705000
_diffrn_orient_matrix_UB_33 0.0383508000
_diffrn_radiation_monochromator mirror
_diffrn_radiation_probe x-ray
_diffrn_radiation_type 'Cu K\a'
_diffrn_radiation_wavelength 1.54184
_diffrn_reflns_av_R_equivalents 0.0639
_diffrn_reflns_av_unetI/netI 0.0659
_diffrn_reflns_Laue_measured_fraction_full 0.996
_diffrn_reflns_Laue_measured_fraction_max 0.995
_diffrn_reflns_limit_h_max 23
_diffrn_reflns_limit_h_min -23
_diffrn_reflns_limit_k_max 25
_diffrn_reflns_limit_k_min -29
_diffrn_reflns_limit_l_max 30
_diffrn_reflns_limit_l_min -27
_diffrn_reflns_number 114242
_diffrn_reflns_point_group_measured_fraction_full 0.996
_diffrn_reflns_point_group_measured_fraction_max 0.995
_diffrn_reflns_theta_full 67.684
_diffrn_reflns_theta_max 68.250
_diffrn_reflns_theta_min 3.639
_diffrn_source 'micro-focus sealed X-ray tube'
_diffrn_source_type 'SuperNova (Cu) X-ray Source'
_exptl_absorpt_coefficient_mu 1.913
_exptl_absorpt_correction_T_max 1.00000
_exptl_absorpt_correction_T_min 0.92705
_exptl_absorpt_correction_type multi-scan
_exptl_absorpt_process_details
;
CrysAlisPro 1.171.40.35a (Rigaku Oxford Diffraction, 2018)
Empirical absorption correction using spherical harmonics,
 implemented in SCALE3 ABSPACK scaling algorithm.
;
_exptl_crystal_colour yellow
_exptl_crystal_colour_primary yellow
_exptl_crystal_density_diffrn 1.115
_exptl_crystal_description plate
_exptl_crystal_F_000 3520
_exptl_crystal_size_max 0.221
_exptl_crystal_size_mid 0.132
_exptl_crystal_size_min 0.111
_refine_diff_density_max 1.039
_refine_diff_density_min -0.495
_refine_diff_density_rms 0.098
_refine_ls_extinction_method none
_refine_ls_goodness_of_fit_ref 1.030
_refine_ls_hydrogen_treatment constr
_refine_ls_matrix_type full
_refine_ls_number_parameters 1937
_refine_ls_number_reflns 35070
_refine_ls_number_restraints 85
_refine_ls_restrained_S_all 1.035
_refine_ls_R_factor_all 0.1356
_refine_ls_R_factor_gt 0.0935
_refine_ls_shift/su_max 0.001
_refine_ls_shift/su_mean 0.000
_refine_ls_structure_factor_coef Fsqd
_refine_ls_weighting_details 'w=1/[\s^2^(Fo^2^)+(0.1654P)^2^+9.8363P] where P=(Fo^2^+2Fc^2^)/3'
_refine_ls_weighting_scheme calc
_refine_ls_wR_factor_gt 0.2444
_refine_ls_wR_factor_ref 0.2916
_reflns_Friedel_coverage 0.000
_reflns_number_gt 23048
_reflns_number_total 35070
_reflns_threshold_expression 'I > 2\s(I)'
_cod_data_source_file d2cc01554d2.cif
_cod_data_source_block compound-3
_cod_original_cell_volume 9616.1(9)
_cod_database_code 7129956
_shelx_shelxl_version_number 2018/3
_chemical_oxdiff_formula 'C42 H74 Al2 K2 N8 O6 Si4'
_chemical_oxdiff_usercomment 'bifringent yellow-red crystals'
_shelx_space_group_comment
;
The symmetry employed for this shelxl refinement is uniquely defined
by the following loop, which should always be used as a source of
symmetry information in preference to the above space-group names.
They are only intended as comments.
;
_reflns_odcompleteness_completeness 96.59
_reflns_odcompleteness_iscentric 1
_reflns_odcompleteness_theta 74.33
_olex2_refinement_description
;
1. Twinned data refinement
 Scales: 0.9296(8)
 0.0704(8)
2. Fixed Uiso
 At 1.2 times of:
  All C(H) groups, All C(H,H) groups
 At 1.5 times of:
  All C(H,H,H) groups
3. Restrained distances
 C14S-C13S = C17S-C18S = C16S-C17S = C14S-C15S = C15S-C15S_$1
 1.5 with sigma of 0.01
 C12S-C11S = C11S-C10S = C10S-C9S = C9S-C8S = C8S-C7S
 1.5 with sigma of 0.01
 C18S-C18S_$2
 1.5 with sigma of 0.01
 C12S-C10S = C11S-C9S
 2.6 with sigma of 0.01
4. Uiso/Uaniso restraints and constraints
Uanis(C7S) \\sim Ueq, Uanis(C11S) \\sim Ueq, Uanis(C12S) \\sim Ueq, Uanis(C10S)
\\sim Ueq, Uanis(C9S) \\sim Ueq, Uanis(C8S) \\sim Ueq: with sigma of 0.02 and
sigma for terminal atoms of 0.04
Uanis(C14S) \\sim Ueq, Uanis(C15S) \\sim Ueq, Uanis(C13S) \\sim Ueq: with sigma
of 0.02 and sigma for terminal atoms of 0.04
Uanis(C17S) \\sim Ueq, Uanis(C18S) \\sim Ueq, Uanis(C16S) \\sim Ueq: with sigma
of 0.02 and sigma for terminal atoms of 0.04
5. Others
 Sof(Si6C)=Sof(Si5C)=1-FVAR(1)
 Sof(Si2C)=Sof(Si28)=FVAR(1)
 Sof(Si8C)=Sof(Si7C)=1-FVAR(2)
 Sof(Si3C)=Sof(Si4C)=FVAR(2)
 Sof(Si3A)=Sof(Si4A)=1-FVAR(3)
 Sof(Si1A)=Sof(Si2A)=FVAR(3)
6.a Ternary CH refined with riding coordinates:
 C9A(H9A), C12A(H12D), C25A(H25A), C28A(H28D), C9B(H9B), C12B(H12E),
 C25B(H25B), C28B(H28E), C11C(H11C), C14C(H14C), C27C(H27C), C30C(H30C),
 C39C(H39C), C42C(H42C), C51C(H51C), C54C(H54C)
6.b Secondary CH2 refined with riding coordinates:
 C33A(H33A,H33B), C34A(H34A,H34B), C33B(H33C,H33D), C34B(H34C,H34D), C63C(H63A,
 H63B), C64C(H64A,H64B), C69C(H69A,H69B), C70C(H70A,H70B), C2S(H2SA,H2SB),
 C3S(H3SA,H3SB), C4S(H4SA,H4SB), C5S(H5SA,H5SB), C04N(H04A,H04B), C04Z(H04C,
 H04D), C8S(H8SA,H8SB), C9S(H9SA,H9SB), C10S(H10G,H10H), C11S(H11H,H11I),
 C14S(H14H,H14I), C15S(H15J,H15K), C17S(H17J,H17K), C18S(H18J,H18K), C19S(H19D,
 H19E), C20S(H20D,H20E)
6.c Aromatic/amide H refined with riding coordinates:
 C5A(H5A), C6A(H6A), C7A(H7A), C21A(H21A), C22A(H22A), C23A(H23A), C5B(H5B),
 C6B(H6B), C7B(H7B), C21B(H21B), C22B(H22B), C23B(H23B), C7C(H7C), C8C(H8C),
 C9C(H9C), C23C(H23C), C24C(H24C), C25C(H25C), C35C(H35C), C36C(H36C),
 C37C(H37C), C47C(H47C), C48C(H48C), C49C(H49C)
6.d Idealised Me refined with riding coordinates:
 C10A(H10A,H10B,H10C), C11A(H11A,H11B,H11D), C13A(H13D,H13E,H13F), C14A(H14A,
 H14B,H14D), C15A(H15D,H15E,H15F), C18A(H18D,H18E,H18F), C26A(H26A,H26B,H26C),
 C27A(H27A,H27B,H27D), C29A(H29D,H29E,H29F), C30A(H30A,H30B,H30D), C31A(H31D,
 H31E,H31F), C32A(H32D,H32E,H32F), C35A(H35A,H35B,H35D), C36A(H36A,H36B,H36D),
 C16A(H16D,H16E,H16F), C17A(H17D,H17E,H17F), C10B(H10D,H10E,H10F), C11B(H11E,
 H11F,H11G), C13B(H13G,H13H,H13I), C14B(H14E,H14F,H14G), C15B(H15G,H15H,H15I),
 C16B(H16G,H16H,H16I), C17B(H17G,H17H,H17I), C18B(H18G,H18H,H18I), C26B(H26D,
 H26E,H26F), C27B(H27E,H27F,H27G), C29B(H29G,H29H,H29I), C30B(H30E,H30F,H30G),
 C31B(H31G,H31H,H31I), C32B(H32G,H32H,H32I), C35B(H35E,H35F,H35G), C36B(H36E,
 H36F,H36G), C12C(H12A,H12B,H12C), C13C(H13A,H13B,H13C), C15C(H15A,H15B,H15C),
 C16C(H16A,H16B,H16C), C18C(H18A,H18B,H18C), C28C(H28A,H28B,H28C), C29C(H29A,
 H29B,H29C), C31C(H31A,H31B,H31C), C32C(H32A,H32B,H32C), C40C(H40A,H40B,H40C),
 C41C(H41A,H41B,H41C), C43C(H43A,H43B,H43C), C44C(H44A,H44B,H44C), C52C(H52A,
 H52B,H52C), C53C(H53A,H53B,H53C), C55C(H55A,H55B,H55C), C56C(H56A,H56B,H56C),
 C58C(H58A,H58B,H58C), C61C(H61A,H61B,H61C), C62C(H62A,H62B,H62C), C65C(H65A,
 H65B,H65C), C66C(H66A,H66B,H66C), C67C(H67A,H67B,H67C), C68C(H68A,H68B,H68C),
 C71C(H71A,H71B,H71C), C72C(H72A,H72B,H72C), C17C(H17A,H17B,H17C), C19C(H19A,
 H19B,H19C), C20C(H20A,H20B,H20C), C57C(H57A,H57B,H57C), C59C(H59A,H59B,H59C),
 C60C(H60A,H60B,H60C), C1S(H1SA,H1SB,H1SC), C6S(H6SA,H6SB,H6SC), C05L(H05A,H05B,
 H05C), C7S(H7SA,H7SB,H7SC), C12S(H12F,H12G,H12H), C13S(H13J,H13K,H13L),
 C16S(H16J,H16K,H16L), C21S(H21C,H21D,H21E)
;

loop_
_space_group_symop_operation_xyz
'x, y, z'
'-x, -y, -z'

loop_
_atom_site_label
_atom_site_type_symbol
_atom_site_fract_x
_atom_site_fract_y
_atom_site_fract_z
_atom_site_U_iso_or_equiv
_atom_site_adp_type
_atom_site_occupancy
_atom_site_site_symmetry_order
_atom_site_calc_flag
_atom_site_refinement_flags_posn
_atom_site_refinement_flags_adp
_atom_site_refinement_flags_occupancy
_atom_site_disorder_assembly
_atom_site_disorder_group
K1A K 0.10293(8) 1.18954(5) 1.12615(6) 0.0511(3) Uani 1 1 d . . . A 1
Al1A Al 0.08610(7) 1.03955(6) 0.95266(6) 0.0269(3) Uani 1 1 d . . . A 1
O1A O 0.0188(2) 1.09909(16) 1.12809(16) 0.0385(7) Uani 1 1 d . . . A 1
O2A O 0.07234(18) 1.07321(14) 1.02821(15) 0.0313(6) Uani 1 1 d . . . A 1
N3A N 0.1410(4) 1.3242(3) 1.1859(3) 0.0745(17) Uani 1 1 d . . . A 1
N4A N 0.1436(4) 1.2589(3) 1.2632(3) 0.0710(16) Uani 1 1 d . . . A 1
C1A C -0.0082(2) 1.0445(2) 1.0792(2) 0.0269(8) Uani 1 1 d . . . A 1
C2A C 0.0183(2) 1.0301(2) 1.0263(2) 0.0276(8) Uani 1 1 d . . . A 1
C3A C 0.2283(3) 1.0154(2) 0.9992(2) 0.0343(9) Uani 1 1 d . . . A 1
C4A C 0.2341(3) 0.9540(3) 0.9637(3) 0.0403(11) Uani 1 1 d . . . A 1
C5A C 0.2751(3) 0.9274(3) 0.9973(3) 0.0499(13) Uani 1 1 d . . . A 1
H5A H 0.277885 0.886887 0.973874 0.060 Uiso 1 1 calc R U . A 1
C6A C 0.3116(3) 0.9596(3) 1.0645(3) 0.0560(15) Uani 1 1 d . . . A 1
H6A H 0.339764 0.941575 1.086086 0.067 Uiso 1 1 calc R U . A 1
C7A C 0.3057(3) 1.0190(3) 1.0989(3) 0.0525(13) Uani 1 1 d . . . A 1
H7A H 0.329272 1.040517 1.144215 0.063 Uiso 1 1 calc R U . A 1
C8A C 0.2653(3) 1.0476(3) 1.0677(3) 0.0421(11) Uani 1 1 d . . . A 1
C9A C 0.1982(3) 0.9153(3) 0.8899(3) 0.0460(12) Uani 1 1 d . . . A 1
H9A H 0.172805 0.940468 0.873431 0.055 Uiso 1 1 calc R U . A 1
C10A C 0.2597(4) 0.9021(4) 0.8639(3) 0.0643(17) Uani 1 1 d . . . A 1
H10A H 0.280107 0.872231 0.873720 0.097 Uiso 1 1 calc R U . A 1
H10B H 0.300239 0.941110 0.884051 0.097 Uiso 1 1 calc R U . A 1
H10C H 0.237278 0.884815 0.817477 0.097 Uiso 1 1 calc R U . A 1
C11A C 0.1377(4) 0.8525(3) 0.8634(3) 0.0571(14) Uani 1 1 d . . . A 1
H11A H 0.096481 0.861094 0.876066 0.086 Uiso 1 1 calc R U . A 1
H11B H 0.160578 0.827883 0.880891 0.086 Uiso 1 1 calc R U . A 1
H11D H 0.118008 0.828994 0.816702 0.086 Uiso 1 1 calc R U . A 1
C12A C 0.2652(4) 1.1147(3) 1.1105(3) 0.0551(14) Uani 1 1 d . . . A 1
H12D H 0.234154 1.128591 1.082433 0.066 Uiso 1 1 calc R U . A 1
C13A C 0.3466(5) 1.1618(4) 1.1501(4) 0.091(3) Uani 1 1 d . . . A 1
H13D H 0.344398 1.203903 1.174288 0.136 Uiso 1 1 calc R U . A 1
H13E H 0.369841 1.160885 1.121049 0.136 Uiso 1 1 calc R U . A 1
H13F H 0.376703 1.150114 1.179758 0.136 Uiso 1 1 calc R U . A 1
C14A C 0.2293(4) 1.1145(4) 1.1576(3) 0.0653(17) Uani 1 1 d . . . A 1
H14A H 0.229024 1.156681 1.184121 0.098 Uiso 1 1 calc R U . A 1
H14B H 0.258869 1.100379 1.184970 0.098 Uiso 1 1 calc R U . A 1
H14D H 0.177542 1.086166 1.132854 0.098 Uiso 1 1 calc R U . A 1
C15A C 0.2206(7) 1.0297(5) 0.8487(5) 0.100(4) Uani 1 1 d . . . A 1
H15D H 0.170164 0.999178 0.823671 0.150 Uiso 1 1 calc R U . A 1
H15E H 0.258394 1.007788 0.848252 0.150 Uiso 1 1 calc R U . A 1
H15F H 0.226487 1.055984 0.829959 0.150 Uiso 1 1 calc R U . A 1
C18A C 0.1403(4) 1.2201(3) 1.0069(4) 0.0663(19) Uani 1 1 d . . . A 1
H18D H 0.160794 1.209619 1.040373 0.099 Uiso 1 1 calc R U . A 1
H18E H 0.094644 1.231248 1.007981 0.099 Uiso 1 1 calc R U . A 1
H18F H 0.177635 1.255376 1.014278 0.099 Uiso 1 1 calc R U . A 1
C19A C -0.0272(3) 1.0578(2) 0.8653(2) 0.0379(10) Uani 1 1 d . . . A 1
C20A C -0.0813(3) 1.0803(3) 0.8884(3) 0.0482(13) Uani 1 1 d . . . A 1
C21A C -0.1597(4) 1.0502(4) 0.8464(4) 0.073(2) Uani 1 1 d . . . A 1
H21A H -0.196102 1.064259 0.861158 0.088 Uiso 1 1 calc R U . A 1
C22A C -0.1836(5) 1.0008(5) 0.7843(5) 0.092(3) Uani 1 1 d . . . A 1
H22A H -0.235737 0.980424 0.757942 0.111 Uiso 1 1 calc R U . A 1
C23A C -0.1309(5) 0.9813(4) 0.7611(4) 0.084(3) Uani 1 1 d . . . A 1
H23A H -0.148073 0.948709 0.718144 0.101 Uiso 1 1 calc R U . A 1
C24A C -0.0514(5) 1.0087(3) 0.7998(3) 0.0648(19) Uani 1 1 d . . . A 1
C25A C -0.0581(3) 1.1354(3) 0.9551(3) 0.0515(14) Uani 1 1 d . . . A 1
H25A H -0.003282 1.144251 0.979852 0.062 Uiso 1 1 calc R U . A 1
C26A C -0.1008(4) 1.1215(4) 0.9919(4) 0.071(2) Uani 1 1 d . . . A 1
H26A H -0.075613 1.153450 1.037264 0.107 Uiso 1 1 calc R U . A 1
H26B H -0.101177 1.080457 0.987307 0.107 Uiso 1 1 calc R U . A 1
H26C H -0.152699 1.121793 0.974395 0.107 Uiso 1 1 calc R U . A 1
C27A C -0.0684(5) 1.1950(4) 0.9520(4) 0.0654(17) Uani 1 1 d . . . A 1
H27A H -0.121336 1.187041 0.926162 0.098 Uiso 1 1 calc R U . A 1
H27B H -0.037151 1.205641 0.932530 0.098 Uiso 1 1 calc R U . A 1
H27D H -0.053215 1.229736 0.995281 0.098 Uiso 1 1 calc R U . A 1
C29A C 0.0044(8) 0.9208(4) 0.7540(5) 0.117(5) Uani 1 1 d . . . A 1
H29D H 0.017076 0.916712 0.792136 0.175 Uiso 1 1 calc R U . A 1
H29E H 0.040461 0.909436 0.735310 0.175 Uiso 1 1 calc R U . A 1
H29F H -0.046446 0.893134 0.722652 0.175 Uiso 1 1 calc R U . A 1
C30A C -0.0019(9) 0.9965(4) 0.7125(5) 0.122(5) Uani 1 1 d . . . A 1
H30A H 0.002212 1.039990 0.724319 0.183 Uiso 1 1 calc R U . A 1
H30B H -0.051385 0.969401 0.677831 0.183 Uiso 1 1 calc R U . A 1
H30D H 0.037460 0.985062 0.698296 0.183 Uiso 1 1 calc R U . A 1
C31A C 0.2208(6) 1.3398(4) 1.1927(4) 0.091(3) Uani 1 1 d . . . A 1
H31D H 0.249477 1.321324 1.215450 0.137 Uiso 1 1 calc R U . A 1
H31E H 0.243815 1.385147 1.216852 0.137 Uiso 1 1 calc R U . A 1
H31F H 0.221008 1.323066 1.150236 0.137 Uiso 1 1 calc R U . A 1
C32A C 0.0952(6) 1.3469(4) 1.1467(4) 0.087(3) Uani 1 1 d . . . A 1
H32D H 0.096068 1.327531 1.104416 0.130 Uiso 1 1 calc R U . A 1
H32E H 0.116092 1.392303 1.167673 0.130 Uiso 1 1 calc R U . A 1
H32F H 0.043293 1.336028 1.142079 0.130 Uiso 1 1 calc R U . A 1
C33A C 0.1383(6) 1.3540(3) 1.2506(4) 0.078(2) Uani 1 1 d . . . A 1
H33A H 0.085110 1.347812 1.244340 0.094 Uiso 1 1 calc R U . A 1
H33B H 0.163789 1.399386 1.273066 0.094 Uiso 1 1 calc R U . A 1
C34A C 0.1749(6) 1.3283(4) 1.2923(4) 0.084(2) Uani 1 1 d . . . A 1
H34A H 0.229397 1.338894 1.302577 0.101 Uiso 1 1 calc R U . A 1
H34B H 0.169377 1.349242 1.332974 0.101 Uiso 1 1 calc R U . A 1
C35A C 0.1869(9) 1.2350(7) 1.2998(6) 0.141(6) Uani 1 1 d . . . A 1
H35A H 0.165252 1.189602 1.277627 0.211 Uiso 1 1 calc R U . A 1
H35B H 0.185954 1.253445 1.342055 0.211 Uiso 1 1 calc R U . A 1
H35D H 0.238937 1.245691 1.304622 0.211 Uiso 1 1 calc R U . A 1
C36A C 0.0652(6) 1.2446(4) 1.2570(5) 0.100(3) Uani 1 1 d . . . A 1
H36A H 0.034928 1.257312 1.228516 0.149 Uiso 1 1 calc R U . A 1
H36B H 0.064685 1.267189 1.299161 0.149 Uiso 1 1 calc R U . A 1
H36D H 0.044160 1.199652 1.239173 0.149 Uiso 1 1 calc R U . A 1
Si1A Si 0.23358(10) 1.08043(9) 0.93457(10) 0.0506(5) Uani 0.957(4) 1 d . . P A 1
Si2A Si 0.11641(8) 1.15024(6) 0.92593(7) 0.0351(4) Uani 0.957(4) 1 d . . P A 1
O3A O 0.1986(2) 1.1372(2) 0.9329(2) 0.0526(10) Uani 1 1 d . . . A 1
N1A N 0.1873(2) 1.0446(2) 0.9657(2) 0.0354(8) Uani 1 1 d . . . A 1
N2A N 0.0538(2) 1.08185(19) 0.9082(2) 0.0339(8) Uani 1 1 d . . . A 1
C16A C 0.3381(4) 1.1170(5) 0.9866(5) 0.088(3) Uani 1 1 d . . . A 1
H16D H 0.362503 1.133425 0.966187 0.132 Uiso 1 1 calc R U . A 1
H16E H 0.359459 1.085492 0.992001 0.132 Uiso 1 1 calc R U . A 1
H16F H 0.346528 1.151066 1.028443 0.132 Uiso 1 1 calc R U . A 1
C17A C 0.0835(4) 1.1699(3) 0.8598(4) 0.0634(17) Uani 1 1 d . . . A 1
H17D H 0.111562 1.213025 0.875641 0.095 Uiso 1 1 calc R U . A 1
H17E H 0.029666 1.165254 0.846284 0.095 Uiso 1 1 calc R U . A 1
H17F H 0.092321 1.141656 0.823354 0.095 Uiso 1 1 calc R U . A 1
C28A C 0.0078(6) 0.9885(3) 0.7724(3) 0.081(3) Uani 1 1 d . . . A 1
H28D H 0.059031 1.015915 0.806643 0.097 Uiso 1 1 calc R U . A 1
K1B K -0.39859(9) 0.68875(5) 0.12881(6) 0.0553(3) Uani 1 1 d . . . . .
Si1B Si -0.24720(10) 0.58791(9) -0.04236(11) 0.0608(5) Uani 1 1 d . . . . .
Si2B Si -0.36811(9) 0.65348(7) -0.06333(8) 0.0425(3) Uani 1 1 d . . . . .
Al1B Al -0.40650(8) 0.54082(6) -0.04148(6) 0.0295(3) Uani 1 1 d . . . . .
O1B O -0.4873(2) 0.59718(16) 0.12654(17) 0.0398(7) Uani 1 1 d . . . . .
O2B O -0.42694(19) 0.57358(15) 0.03089(15) 0.0327(6) Uani 1 1 d . . . . .
O011 O -0.2857(3) 0.6409(2) -0.0517(3) 0.0738(15) Uani 1 1 d . . . . .
N1B N -0.3038(2) 0.5466(2) -0.0217(2) 0.0400(9) Uani 1 1 d . . . . .
N2B N -0.4331(2) 0.58385(19) -0.0863(2) 0.0353(8) Uani 1 1 d . . . . .
N3B N -0.3443(6) 0.8231(3) 0.1949(4) 0.110(3) Uani 1 1 d . . . . .
N4B N -0.3680(4) 0.7503(3) 0.2626(3) 0.0704(16) Uani 1 1 d . . . . .
C1B C -0.5133(2) 0.5437(2) 0.0767(2) 0.0272(8) Uani 1 1 d . . . . .
C2B C -0.4827(2) 0.5302(2) 0.0263(2) 0.0274(8) Uani 1 1 d . . . . .
C3B C -0.2670(3) 0.5145(2) 0.0095(3) 0.0379(10) Uani 1 1 d . . . . .
C4B C -0.2615(3) 0.4533(3) -0.0272(3) 0.0458(12) Uani 1 1 d . . . . .
C5B C -0.2230(3) 0.4251(3) 0.0050(3) 0.0543(14) Uani 1 1 d . . . . .
H5B H -0.219985 0.384973 -0.019669 0.065 Uiso 1 1 calc R U . . .
C6B C -0.1892(4) 0.4536(4) 0.0715(4) 0.0620(16) Uani 1 1 d . . . . .
H6B H -0.162852 0.433871 0.091905 0.074 Uiso 1 1 calc R U . . .
C7B C -0.1956(3) 0.5125(3) 0.1072(3) 0.0567(15) Uani 1 1 d . . . . .
H7B H -0.173776 0.531974 0.152410 0.068 Uiso 1 1 calc R U . . .
C8B C -0.2332(3) 0.5442(3) 0.0788(3) 0.0445(12) Uani 1 1 d . . . . .
C9B C -0.2966(4) 0.4165(3) -0.1007(3) 0.0521(14) Uani 1 1 d . . . . .
H9B H -0.319494 0.443069 -0.116492 0.062 Uiso 1 1 calc R U . . .
C10B C -0.3591(4) 0.3551(3) -0.1286(3) 0.0628(16) Uani 1 1 d . . . . .
H10D H -0.378494 0.332526 -0.175288 0.094 Uiso 1 1 calc R U . . .
H10E H -0.400102 0.364701 -0.115985 0.094 Uiso 1 1 calc R U . . .
H10F H -0.338329 0.329156 -0.112058 0.094 Uiso 1 1 calc R U . . .
C11B C -0.2350(5) 0.3998(5) -0.1276(5) 0.094(3) Uani 1 1 d . . . . .
H11E H -0.215098 0.370736 -0.115841 0.141 Uiso 1 1 calc R U . . .
H11F H -0.194027 0.437975 -0.109250 0.141 Uiso 1 1 calc R U . . .
H11G H -0.258022 0.380471 -0.174224 0.141 Uiso 1 1 calc R U . . .
C12B C -0.2376(4) 0.6081(3) 0.1234(3) 0.0600(16) Uani 1 1 d . . . . .
H12E H -0.263165 0.625523 0.096778 0.072 Uiso 1 1 calc R U . . .
C13B C -0.2838(4) 0.6017(4) 0.1613(3) 0.071(2) Uani 1 1 d . . . . .
H13G H -0.283523 0.643039 0.190755 0.106 Uiso 1 1 calc R U . . .
H13H H -0.261051 0.582297 0.185688 0.106 Uiso 1 1 calc R U . . .
H13I H -0.335688 0.575622 0.131341 0.106 Uiso 1 1 calc R U . . .
C14B C -0.1569(5) 0.6551(4) 0.1723(5) 0.097(3) Uani 1 1 d . . . . .
H14E H -0.160924 0.696391 0.196923 0.146 Uiso 1 1 calc R U . . .
H14F H -0.126461 0.657588 0.149128 0.146 Uiso 1 1 calc R U . . .
H14G H -0.132969 0.640602 0.201467 0.146 Uiso 1 1 calc R U . . .
C15B C -0.1467(4) 0.6305(5) 0.0215(6) 0.103(4) Uani 1 1 d . . . . .
H15G H -0.146522 0.665312 0.059328 0.154 Uiso 1 1 calc R U . . .
H15H H -0.115711 0.646415 0.004866 0.154 Uiso 1 1 calc R U . . .
H15I H -0.126208 0.601586 0.033290 0.154 Uiso 1 1 calc R U . . .
C16B C -0.2414(7) 0.5411(6) -0.1219(6) 0.113(4) Uani 1 1 d . . . . .
H16G H -0.209957 0.514487 -0.118296 0.169 Uiso 1 1 calc R U . . .
H16H H -0.219295 0.569707 -0.133228 0.169 Uiso 1 1 calc R U . . .
H16I H -0.292045 0.515116 -0.155235 0.169 Uiso 1 1 calc R U . . .
C17B C -0.3916(5) 0.6774(4) -0.1265(4) 0.0691(19) Uani 1 1 d . . . . .
H17G H -0.379464 0.650617 -0.161385 0.104 Uiso 1 1 calc R U . . .
H17H H -0.362166 0.720900 -0.107478 0.104 Uiso 1 1 calc R U . . .
H17I H -0.445362 0.673043 -0.143168 0.104 Uiso 1 1 calc R U . . .
C18B C -0.3506(5) 0.7201(3) 0.0167(4) 0.074(2) Uani 1 1 d . . . . .
H18G H -0.334209 0.707915 0.049245 0.111 Uiso 1 1 calc R U . . .
H18H H -0.397010 0.730887 0.014903 0.111 Uiso 1 1 calc R U . . .
H18I H -0.311285 0.756312 0.027692 0.111 Uiso 1 1 calc R U . . .
C19B C -0.5085(3) 0.5589(2) -0.1358(3) 0.0420(11) Uani 1 1 d . . . . .
C20B C -0.5212(4) 0.5135(3) -0.2003(3) 0.0510(13) Uani 1 1 d . . . . .
C21B C -0.5955(5) 0.4847(4) -0.2474(4) 0.076(2) Uani 1 1 d . . . . .
H21B H -0.604653 0.455099 -0.289830 0.091 Uiso 1 1 calc R U . . .
C22B C -0.6563(4) 0.4987(4) -0.2332(4) 0.073(2) Uani 1 1 d . . . . .
H22B H -0.706125 0.476969 -0.265260 0.088 Uiso 1 1 calc R U . . .
C23B C -0.6437(4) 0.5450(4) -0.1714(4) 0.0667(18) Uani 1 1 d . . . . .
H23B H -0.685115 0.555373 -0.162875 0.080 Uiso 1 1 calc R U . . .
C24B C -0.5695(3) 0.5764(3) -0.1216(3) 0.0507(14) Uani 1 1 d . . . . .
C25B C -0.4578(4) 0.4947(3) -0.2194(3) 0.0578(15) Uani 1 1 d . . . . .
H25B H -0.409360 0.523632 -0.181675 0.069 Uiso 1 1 calc R U . . .
C26B C -0.4563(6) 0.5032(4) -0.2770(4) 0.081(2) Uani 1 1 d . . . . .
H26D H -0.418764 0.486019 -0.290297 0.122 Uiso 1 1 calc R U . . .
H26E H -0.443075 0.547641 -0.263447 0.122 Uiso 1 1 calc R U . . .
H26F H -0.505964 0.481214 -0.312862 0.122 Uiso 1 1 calc R U . . .
C27B C -0.4582(5) 0.4270(3) -0.2339(4) 0.071(2) Uani 1 1 d . . . . .
H27E H -0.502466 0.396735 -0.273105 0.106 Uiso 1 1 calc R U . . .
H27F H -0.459877 0.421967 -0.198208 0.106 Uiso 1 1 calc R U . . .
H27G H -0.412496 0.420006 -0.239349 0.106 Uiso 1 1 calc R U . . .
C28B C -0.5560(3) 0.6296(3) -0.0543(3) 0.0530(14) Uani 1 1 d . . . . .
H28E H -0.502749 0.639498 -0.024867 0.064 Uiso 1 1 calc R U . . .
C29B C -0.5643(5) 0.6900(4) -0.0558(4) 0.075(2) Uani 1 1 d . . . . .
H29G H -0.616593 0.682767 -0.082480 0.112 Uiso 1 1 calc R U . . .
H29H H -0.531334 0.701431 -0.073692 0.112 Uiso 1 1 calc R U . . .
H29I H -0.550074 0.723989 -0.012317 0.112 Uiso 1 1 calc R U . . .
C30B C -0.6067(4) 0.6109(4) -0.0259(4) 0.068(2) Uani 1 1 d . . . . .
H30E H -0.595208 0.645860 0.016371 0.102 Uiso 1 1 calc R U . . .
H30F H -0.597539 0.574904 -0.021920 0.102 Uiso 1 1 calc R U . . .
H30G H -0.659549 0.599867 -0.054090 0.102 Uiso 1 1 calc R U . . .
C31B C -0.2655(7) 0.8334(5) 0.2005(6) 0.127(5) Uani 1 1 d . . . . .
H31G H -0.239844 0.813368 0.222859 0.190 Uiso 1 1 calc R U . . .
H31H H -0.238887 0.878204 0.224610 0.190 Uiso 1 1 calc R U . . .
H31I H -0.266043 0.815320 0.157735 0.190 Uiso 1 1 calc R U . . .
C32B C -0.3846(9) 0.8526(5) 0.1600(7) 0.139(6) Uani 1 1 d . . . . .
H32G H -0.381605 0.836785 0.118557 0.208 Uiso 1 1 calc R U . . .
H32H H -0.361186 0.897965 0.185278 0.208 Uiso 1 1 calc R U . . .
H32I H -0.437496 0.842517 0.153214 0.208 Uiso 1 1 calc R U . . .
C33B C -0.3438(9) 0.8503(4) 0.2613(6) 0.157(7) Uani 1 1 d . . . . .
H33C H -0.394772 0.852782 0.257417 0.188 Uiso 1 1 calc R U . . .
H33D H -0.308852 0.893444 0.288045 0.188 Uiso 1 1 calc R U . . .
C34B C -0.3209(8) 0.8142(6) 0.2970(5) 0.140(6) Uani 1 1 d . . . . .
H34C H -0.268228 0.814907 0.304774 0.168 Uiso 1 1 calc R U . . .
H34D H -0.323173 0.835764 0.339030 0.168 Uiso 1 1 calc R U . . .
C35B C -0.4458(5) 0.7452(4) 0.2559(5) 0.087(2) Uani 1 1 d . . . . .
H35E H -0.468187 0.764165 0.230971 0.131 Uiso 1 1 calc R U . . .
H35F H -0.445874 0.766912 0.298327 0.131 Uiso 1 1 calc R U . . .
H35G H -0.475060 0.701169 0.233942 0.131 Uiso 1 1 calc R U . . .
C36B C -0.3411(7) 0.7130(7) 0.2927(5) 0.124(5) Uani 1 1 d . . . . .
H36E H -0.369055 0.668730 0.262776 0.186 Uiso 1 1 calc R U . . .
H36F H -0.349353 0.726392 0.331766 0.186 Uiso 1 1 calc R U . . .
H36G H -0.287352 0.719436 0.303209 0.186 Uiso 1 1 calc R U . . .
K1C K 0.23333(7) 0.81222(6) 0.36940(6) 0.0457(3) Uani 1 1 d . . . B 1
K2C K 0.27374(7) 0.68131(6) 0.62607(6) 0.0506(3) Uani 1 1 d . . . B 1
Al1C Al 0.12081(7) 0.66340(6) 0.45319(7) 0.0283(3) Uani 1 1 d . . . B 1
Al2C Al 0.38045(7) 0.84028(6) 0.55096(6) 0.0263(3) Uani 1 1 d . . . B 1
O1C O 0.1435(2) 0.72717(17) 0.37550(17) 0.0398(7) Uani 1 1 d . . . B 1
O2C O 0.28924(17) 0.80708(15) 0.48043(15) 0.0327(6) Uani 1 1 d . . . B 1
O3C O 0.20877(18) 0.70203(15) 0.52787(16) 0.0321(6) Uani 1 1 d . . . B 1
O4C O 0.3647(2) 0.76583(18) 0.62080(17) 0.0416(8) Uani 1 1 d . . . B 1
N5C N 0.2427(4) 0.6600(4) 0.7239(3) 0.0750(17) Uani 1 1 d . . . B 1
N6C N 0.3927(4) 0.6626(4) 0.7098(4) 0.083(2) Uani 1 1 d . . . B 1
N7C N 0.1277(4) 0.7570(3) 0.2357(3) 0.0745(17) Uani 1 1 d . . . B 1
N8C N 0.2106(6) 0.8971(5) 0.3175(5) 0.134(5) Uani 1 1 d . . . B 1
C1C C 0.1642(2) 0.7207(2) 0.4244(2) 0.0275(8) Uani 1 1 d . . . B 1
C2C C 0.2402(2) 0.76115(19) 0.4787(2) 0.0262(8) Uani 1 1 d . . . B 1
C3C C 0.2590(2) 0.7463(2) 0.5282(2) 0.0269(8) Uani 1 1 d . . . B 1
C4C C 0.3392(2) 0.7792(2) 0.5769(2) 0.0279(8) Uani 1 1 d . . . B 1
C5C C 0.0270(3) 0.7341(2) 0.4981(3) 0.0403(11) Uani 1 1 d . . . B 1
C6C C 0.0597(3) 0.7719(3) 0.5669(3) 0.0463(12) Uani 1 1 d . . . B 1
C7C C 0.0535(4) 0.8330(3) 0.5958(3) 0.0602(16) Uani 1 1 d . . . B 1
H7C H 0.074044 0.857091 0.641047 0.072 Uiso 1 1 calc R U . B 1
C8C C 0.0184(4) 0.8592(3) 0.5601(4) 0.0688(19) Uani 1 1 d . . . B 1
H8C H 0.015996 0.900396 0.580929 0.083 Uiso 1 1 calc R U . B 1
C9C C -0.0123(4) 0.8244(3) 0.4949(4) 0.0681(19) Uani 1 1 d . . . B 1
H9C H -0.036275 0.842028 0.470788 0.082 Uiso 1 1 calc R U . B 1
C10C C -0.0095(3) 0.7626(3) 0.4619(3) 0.0511(13) Uani 1 1 d . . . B 1
C11C C 0.0986(4) 0.7478(4) 0.6111(3) 0.0640(17) Uani 1 1 d . . . B 1
H11C H 0.098843 0.704685 0.584165 0.077 Uiso 1 1 calc R U . B 1
C12C C 0.1807(4) 0.7901(4) 0.6562(3) 0.074(2) Uani 1 1 d . . . B 1
H12A H 0.205390 0.772429 0.681715 0.111 Uiso 1 1 calc R U . B 1
H12B H 0.180941 0.831893 0.684653 0.111 Uiso 1 1 calc R U . B 1
H12C H 0.207920 0.792910 0.630763 0.111 Uiso 1 1 calc R U . B 1
C13C C 0.0554(6) 0.7460(5) 0.6533(5) 0.097(3) Uani 1 1 d . . . B 1
H13A H 0.073220 0.721569 0.673032 0.146 Uiso 1 1 calc R U . B 1
H13B H 0.001327 0.726819 0.626290 0.146 Uiso 1 1 calc R U . B 1
H13C H 0.064944 0.788607 0.686740 0.146 Uiso 1 1 calc R U . B 1
C14C C -0.0477(4) 0.7280(3) 0.3883(3) 0.0576(15) Uani 1 1 d . . . B 1
H14C H -0.038727 0.686508 0.371585 0.069 Uiso 1 1 calc R U . B 1
C15C C -0.1358(4) 0.7166(4) 0.3654(4) 0.087(3) Uani 1 1 d . . . B 1
H15A H -0.145674 0.756815 0.380012 0.131 Uiso 1 1 calc R U . B 1
H15B H -0.155489 0.694034 0.383431 0.131 Uiso 1 1 calc R U . B 1
H15C H -0.160672 0.691983 0.318642 0.131 Uiso 1 1 calc R U . B 1
C16C C -0.0160(5) 0.7642(4) 0.3602(4) 0.077(2) Uani 1 1 d . . . B 1
H16A H -0.039760 0.739436 0.313421 0.116 Uiso 1 1 calc R U . B 1
H16B H 0.038497 0.772076 0.375288 0.116 Uiso 1 1 calc R U . B 1
H16C H -0.026883 0.804022 0.374172 0.116 Uiso 1 1 calc R U . B 1
C18C C -0.1172(5) 0.5715(4) 0.3472(6) 0.131(5) Uani 1 1 d . . . B 1
H18A H -0.090851 0.563690 0.319153 0.197 Uiso 1 1 calc R U . B 1
H18B H -0.144133 0.601184 0.344554 0.197 Uiso 1 1 calc R U . B 1
H18C H -0.153274 0.532217 0.333698 0.197 Uiso 1 1 calc R U . B 1
C21C C 0.1508(3) 0.5570(2) 0.3685(2) 0.0398(11) Uani 1 1 d . . . B 1
C22C C 0.1136(5) 0.5418(3) 0.3037(3) 0.069(2) Uani 1 1 d . . . B 1
C23C C 0.1537(7) 0.5244(3) 0.2635(4) 0.086(3) Uani 1 1 d . . . B 1
H23C H 0.129550 0.514369 0.220315 0.104 Uiso 1 1 calc R U . B 1
C24C C 0.2269(7) 0.5219(4) 0.2861(4) 0.086(3) Uani 1 1 d . . . B 1
H24C H 0.252210 0.510515 0.258784 0.104 Uiso 1 1 calc R U . B 1
C25C C 0.2621(5) 0.5362(3) 0.3488(4) 0.069(2) Uani 1 1 d . . . B 1
H25C H 0.312098 0.534964 0.364394 0.083 Uiso 1 1 calc R U . B 1
C26C C 0.2247(3) 0.5530(2) 0.3910(3) 0.0436(11) Uani 1 1 d . . . B 1
C27C C 0.0314(7) 0.5416(4) 0.2766(4) 0.112(4) Uani 1 1 d . . . B 1
H27C H 0.015971 0.558896 0.312867 0.135 Uiso 1 1 calc R U . B 1
C28C C 0.0279(9) 0.5854(5) 0.2477(6) 0.210(11) Uani 1 1 d . . . B 1
H28A H 0.026680 0.563300 0.204861 0.315 Uiso 1 1 calc R U . B 1
H28B H 0.072382 0.622491 0.275107 0.315 Uiso 1 1 calc R U . B 1
H28C H -0.017554 0.598072 0.245128 0.315 Uiso 1 1 calc R U . B 1
C29C C -0.0252(7) 0.4756(5) 0.2253(5) 0.110(4) Uani 1 1 d . . . B 1
H29A H -0.076452 0.476538 0.219989 0.164 Uiso 1 1 calc R U . B 1
H29B H -0.013584 0.445613 0.239087 0.164 Uiso 1 1 calc R U . B 1
H29C H -0.021298 0.463243 0.184586 0.164 Uiso 1 1 calc R U . B 1
C30C C 0.2695(3) 0.5691(3) 0.4605(3) 0.0472(12) Uani 1 1 d . . . B 1
H30C H 0.240093 0.587250 0.485541 0.057 Uiso 1 1 calc R U . B 1
C31C C 0.3481(4) 0.6185(3) 0.4927(4) 0.0626(17) Uani 1 1 d . . . B 1
H31A H 0.372359 0.630053 0.537724 0.094 Uiso 1 1 calc R U . B 1
H31B H 0.341896 0.655506 0.489857 0.094 Uiso 1 1 calc R U . B 1
H31C H 0.379332 0.600871 0.470830 0.094 Uiso 1 1 calc R U . B 1
C32C C 0.2774(4) 0.5083(3) 0.4629(4) 0.0676(18) Uani 1 1 d . . . B 1
H32A H 0.302797 0.487791 0.436099 0.101 Uiso 1 1 calc R U . B 1
H32B H 0.227335 0.479916 0.447010 0.101 Uiso 1 1 calc R U . B 1
H32C H 0.306987 0.519305 0.507066 0.101 Uiso 1 1 calc R U . B 1
C33C C 0.4736(3) 0.7748(2) 0.4970(2) 0.0357(10) Uani 1 1 d . . . B 1
C34C C 0.5273(3) 0.7626(3) 0.5403(3) 0.0473(12) Uani 1 1 d . . . B 1
C35C C 0.5434(3) 0.7051(3) 0.5157(3) 0.0561(15) Uani 1 1 d . . . B 1
H35C H 0.579211 0.697146 0.544144 0.067 Uiso 1 1 calc R U . B 1
C36C C 0.5077(4) 0.6600(3) 0.4505(4) 0.0598(16) Uani 1 1 d . . . B 1
H36C H 0.519265 0.621905 0.435328 0.072 Uiso 1 1 calc R U . B 1
C37C C 0.4552(3) 0.6712(3) 0.4080(3) 0.0508(13) Uani 1 1 d . . . B 1
H37C H 0.430806 0.640432 0.364018 0.061 Uiso 1 1 calc R U . B 1
C38C C 0.4380(3) 0.7285(2) 0.4301(2) 0.0384(10) Uani 1 1 d . . . B 1
C39C C 0.5691(4) 0.8113(4) 0.6118(3) 0.072(2) Uani 1 1 d . . . B 1
H39C H 0.549514 0.847736 0.619615 0.086 Uiso 1 1 calc R U . B 1
C40C C 0.6559(5) 0.8355(5) 0.6330(5) 0.094(3) Uani 1 1 d . . . B 1
H40A H 0.678269 0.803153 0.634563 0.141 Uiso 1 1 calc R U . B 1
H40B H 0.678501 0.872992 0.675365 0.141 Uiso 1 1 calc R U . B 1
H40C H 0.665181 0.845514 0.602183 0.141 Uiso 1 1 calc R U . B 1
C41C C 0.5532(5) 0.7851(7) 0.6531(5) 0.115(4) Uani 1 1 d . . . B 1
H41A H 0.503730 0.753350 0.628696 0.173 Uiso 1 1 calc R U . B 1
H41B H 0.553884 0.818998 0.691832 0.173 Uiso 1 1 calc R U . B 1
H41C H 0.591953 0.766465 0.664955 0.173 Uiso 1 1 calc R U . B 1
C42C C 0.3783(4) 0.7374(3) 0.3793(3) 0.0480(12) Uani 1 1 d . . . B 1
H42C H 0.367757 0.776994 0.402643 0.058 Uiso 1 1 calc R U . B 1
C43C C 0.4104(5) 0.7441(4) 0.3329(3) 0.0687(19) Uani 1 1 d . . . B 1
H43A H 0.373373 0.751443 0.302722 0.103 Uiso 1 1 calc R U . B 1
H43B H 0.421152 0.705808 0.309370 0.103 Uiso 1 1 calc R U . B 1
H43C H 0.456870 0.779367 0.357650 0.103 Uiso 1 1 calc R U . B 1
C44C C 0.3031(4) 0.6835(3) 0.3413(3) 0.0588(15) Uani 1 1 d . . . B 1
H44A H 0.265713 0.692940 0.313528 0.088 Uiso 1 1 calc R U . B 1
H44B H 0.285002 0.678807 0.371192 0.088 Uiso 1 1 calc R U . B 1
H44C H 0.311153 0.644653 0.315184 0.088 Uiso 1 1 calc R U . B 1
C45C C 0.3469(3) 0.9403(2) 0.6386(2) 0.0360(10) Uani 1 1 d . . . B 1
C46C C 0.2816(3) 0.9508(2) 0.6051(3) 0.0392(11) Uani 1 1 d . . . B 1
C47C C 0.2268(3) 0.9639(3) 0.6315(3) 0.0545(15) Uani 1 1 d . . . B 1
H47C H 0.183323 0.970327 0.608632 0.065 Uiso 1 1 calc R U . B 1
C48C C 0.2359(4) 0.9673(3) 0.6889(4) 0.0618(17) Uani 1 1 d . . . B 1
H48C H 0.198833 0.975760 0.705041 0.074 Uiso 1 1 calc R U . B 1
C49C C 0.2986(4) 0.9585(3) 0.7223(3) 0.0558(15) Uani 1 1 d . . . B 1
H49C H 0.304919 0.962167 0.762372 0.067 Uiso 1 1 calc R U . B 1
C50C C 0.3552(4) 0.9439(3) 0.6993(3) 0.0497(13) Uani 1 1 d . . . B 1
C51C C 0.2659(3) 0.9500(3) 0.5410(3) 0.0495(13) Uani 1 1 d . . . B 1
H51C H 0.305190 0.936075 0.526328 0.059 Uiso 1 1 calc R U . B 1
C52C C 0.1882(4) 0.9045(4) 0.4880(4) 0.0671(18) Uani 1 1 d . . . B 1
H52A H 0.183942 0.900899 0.447199 0.101 Uiso 1 1 calc R U . B 1
H52B H 0.148579 0.920321 0.498696 0.101 Uiso 1 1 calc R U . B 1
H52C H 0.182692 0.863470 0.484538 0.101 Uiso 1 1 calc R U . B 1
C53C C 0.2716(5) 1.0173(3) 0.5503(4) 0.0691(18) Uani 1 1 d . . . B 1
H53A H 0.268737 1.016760 0.510957 0.104 Uiso 1 1 calc R U . B 1
H53B H 0.319541 1.046862 0.585656 0.104 Uiso 1 1 calc R U . B 1
H53C H 0.229983 1.029981 0.559895 0.104 Uiso 1 1 calc R U . B 1
C54C C 0.4239(4) 0.9358(3) 0.7419(3) 0.0555(14) Uani 1 1 d . . . B 1
H54C H 0.455629 0.922028 0.717939 0.067 Uiso 1 1 calc R U . B 1
C55C C 0.4020(5) 0.8862(4) 0.7610(4) 0.0705(19) Uani 1 1 d . . . B 1
H55A H 0.447281 0.877604 0.781133 0.106 Uiso 1 1 calc R U . B 1
H55B H 0.366165 0.847597 0.722672 0.106 Uiso 1 1 calc R U . B 1
H55C H 0.378947 0.902455 0.791144 0.106 Uiso 1 1 calc R U . B 1
C56C C 0.4725(5) 1.0005(4) 0.8050(4) 0.084(2) Uani 1 1 d . . . B 1
H56A H 0.444522 1.012378 0.831638 0.127 Uiso 1 1 calc R U . B 1
H56B H 0.483351 1.032433 0.793688 0.127 Uiso 1 1 calc R U . B 1
H56C H 0.519869 0.996669 0.828650 0.127 Uiso 1 1 calc R U . B 1
C58C C 0.5731(3) 0.9855(4) 0.7091(3) 0.0619(16) Uani 1 1 d . . . B 1
H58A H 0.574308 0.943269 0.699350 0.093 Uiso 1 1 calc R U . B 1
H58B H 0.567888 1.006500 0.749480 0.093 Uiso 1 1 calc R U . B 1
H58C H 0.619937 1.008985 0.712946 0.093 Uiso 1 1 calc R U . B 1
C61C C 0.1656(6) 0.6220(6) 0.7010(6) 0.117(4) Uani 1 1 d . . . B 1
H61A H 0.130288 0.637650 0.679205 0.176 Uiso 1 1 calc R U . B 1
H61B H 0.156281 0.624285 0.737311 0.176 Uiso 1 1 calc R U . B 1
H61C H 0.158741 0.578607 0.671085 0.176 Uiso 1 1 calc R U . B 1
C62C C 0.2615(12) 0.7258(7) 0.7789(6) 0.177(8) Uani 1 1 d . . . B 1
H62A H 0.311748 0.750669 0.789962 0.265 Uiso 1 1 calc R U . B 1
H62B H 0.260534 0.723650 0.816159 0.265 Uiso 1 1 calc R U . B 1
H62C H 0.224357 0.745231 0.765890 0.265 Uiso 1 1 calc R U . B 1
C63C C 0.2964(7) 0.6305(7) 0.7445(6) 0.123(5) Uani 1 1 d . . . B 1
H63A H 0.280167 0.586671 0.709858 0.148 Uiso 1 1 calc R U . B 1
H63B H 0.292754 0.629625 0.782008 0.148 Uiso 1 1 calc R U . B 1
C64C C 0.3757(4) 0.6580(5) 0.7616(5) 0.087(3) Uani 1 1 d . . . B 1
H64A H 0.404631 0.632980 0.774601 0.105 Uiso 1 1 calc R U . B 1
H64B H 0.393883 0.700451 0.799201 0.105 Uiso 1 1 calc R U . B 1
C65C C 0.4574(8) 0.7224(10) 0.7416(8) 0.238(13) Uani 1 1 d . . . B 1
H65A H 0.459076 0.733752 0.709664 0.357 Uiso 1 1 calc R U . B 1
H65B H 0.504972 0.715746 0.760374 0.357 Uiso 1 1 calc R U . B 1
H65C H 0.449766 0.756110 0.775308 0.357 Uiso 1 1 calc R U . B 1
C66C C 0.3876(15) 0.5940(11) 0.6622(8) 0.269(15) Uani 1 1 d . . . B 1
H66A H 0.334696 0.568289 0.636869 0.403 Uiso 1 1 calc R U . B 1
H66B H 0.414355 0.576103 0.686630 0.403 Uiso 1 1 calc R U . B 1
H66C H 0.410552 0.595126 0.633591 0.403 Uiso 1 1 calc R U . B 1
C67C C 0.0571(6) 0.7510(6) 0.2465(6) 0.104(3) Uani 1 1 d . . . B 1
H67A H 0.055427 0.724727 0.265856 0.156 Uiso 1 1 calc R U . B 1
H67B H 0.013184 0.731884 0.205484 0.156 Uiso 1 1 calc R U . B 1
H67C H 0.056528 0.792359 0.275088 0.156 Uiso 1 1 calc R U . B 1
C68C C 0.1384(15) 0.7006(9) 0.1949(7) 0.277(15) Uani 1 1 d . . . B 1
H68A H 0.192353 0.706469 0.206812 0.415 Uiso 1 1 calc R U . B 1
H68B H 0.113871 0.690431 0.150346 0.415 Uiso 1 1 calc R U . B 1
H68C H 0.116359 0.666455 0.199647 0.415 Uiso 1 1 calc R U . B 1
C69C C 0.1306(5) 0.8019(5) 0.2107(4) 0.083(2) Uani 1 1 d . . . B 1
H69A H 0.170915 0.799908 0.195180 0.100 Uiso 1 1 calc R U . B 1
H69B H 0.082384 0.787406 0.173403 0.100 Uiso 1 1 calc R U . B 1
C70C C 0.1436(6) 0.8657(4) 0.2553(5) 0.092(3) Uani 1 1 d . . . B 1
H70A H 0.098538 0.868264 0.264529 0.110 Uiso 1 1 calc R U . B 1
H70B H 0.147107 0.890129 0.233814 0.110 Uiso 1 1 calc R U . B 1
C71C C 0.2817(8) 0.8901(13) 0.2950(10) 0.276(17) Uani 1 1 d . . . B 1
H71A H 0.329341 0.908549 0.332931 0.414 Uiso 1 1 calc R U . B 1
H71B H 0.282596 0.911870 0.271027 0.414 Uiso 1 1 calc R U . B 1
H71C H 0.274616 0.845940 0.267870 0.414 Uiso 1 1 calc R U . B 1
C72C C 0.2206(15) 0.9594(6) 0.3612(7) 0.282(17) Uani 1 1 d . . . B 1
H72A H 0.171472 0.964736 0.358716 0.423 Uiso 1 1 calc R U . B 1
H72B H 0.245393 0.987430 0.350705 0.423 Uiso 1 1 calc R U . B 1
H72C H 0.251823 0.969233 0.404665 0.423 Uiso 1 1 calc R U . B 1
Si2C Si 0.06708(8) 0.52969(7) 0.43215(8) 0.0375(4) Uani 0.906(4) 1 d . . P B 1
Si3C Si 0.49512(8) 0.89644(7) 0.51335(7) 0.0316(4) Uani 0.849(4) 1 d . . P B 1
Si4C Si 0.48914(8) 0.98093(7) 0.64156(7) 0.0338(4) Uani 0.849(4) 1 d . . P B 1
Si28 Si -0.04514(9) 0.60553(9) 0.43435(13) 0.0631(7) Uani 0.906(4) 1 d . . P B 1
O5C O -0.0124(2) 0.5457(2) 0.4303(3) 0.0607(12) Uani 1 1 d . . . B 1
O6C O 0.5156(2) 0.96105(18) 0.5803(2) 0.0456(8) Uani 1 1 d . . . B 1
N1C N 0.0329(2) 0.6713(2) 0.4660(2) 0.0414(10) Uani 1 1 d . . . B 1
N2C N 0.1121(2) 0.57794(19) 0.4111(2) 0.0366(8) Uani 1 1 d . . . B 1
N3C N 0.4568(2) 0.83402(18) 0.52132(19) 0.0336(8) Uani 1 1 d . . . B 1
N4C N 0.4022(2) 0.92557(19) 0.6117(2) 0.0388(9) Uani 1 1 d . . . B 1
C17C C -0.0955(5) 0.6209(4) 0.4894(7) 0.125(5) Uani 1 1 d . . . B 1
H17A H -0.114947 0.582186 0.488480 0.188 Uiso 1 1 calc R U . B 1
H17B H -0.137405 0.635767 0.475072 0.188 Uiso 1 1 calc R U . B 1
H17C H -0.060209 0.652502 0.533165 0.188 Uiso 1 1 calc R U . B 1
C19C C 0.1190(4) 0.5463(3) 0.5173(3) 0.0573(15) Uani 1 1 d . . . B 1
H19A H 0.127923 0.590009 0.547582 0.086 Uiso 1 1 calc R U . B 1
H19B H 0.167274 0.537975 0.522413 0.086 Uiso 1 1 calc R U . B 1
H19C H 0.088492 0.519306 0.525608 0.086 Uiso 1 1 calc R U . B 1
C20C C 0.0436(4) 0.4436(3) 0.3721(4) 0.0649(17) Uani 1 1 d . . . B 1
H20A H 0.014372 0.418082 0.382613 0.097 Uiso 1 1 calc R U . B 1
H20B H 0.090228 0.433275 0.373985 0.097 Uiso 1 1 calc R U . B 1
H20C H 0.013970 0.435404 0.329004 0.097 Uiso 1 1 calc R U . B 1
C57C C 0.4793(4) 1.0615(3) 0.6664(4) 0.073(2) Uani 1 1 d . . . B 1
H57A H 0.529163 1.092050 0.686605 0.109 Uiso 1 1 calc R U . B 1
H57B H 0.456025 1.071797 0.696742 0.109 Uiso 1 1 calc R U . B 1
H57C H 0.447724 1.062477 0.628603 0.109 Uiso 1 1 calc R U . B 1
C59C C 0.4262(4) 0.9074(3) 0.4483(3) 0.0530(13) Uani 1 1 d . . . B 1
H59A H 0.384387 0.917526 0.459398 0.079 Uiso 1 1 calc R U . B 1
H59B H 0.406529 0.868795 0.407016 0.079 Uiso 1 1 calc R U . B 1
H59C H 0.452584 0.941425 0.445589 0.079 Uiso 1 1 calc R U . B 1
C60C C 0.5846(4) 0.8892(3) 0.4995(4) 0.0599(16) Uani 1 1 d . . . B 1
H60A H 0.606172 0.925204 0.497076 0.090 Uiso 1 1 calc R U . B 1
H60B H 0.572124 0.850861 0.459427 0.090 Uiso 1 1 calc R U . B 1
H60C H 0.621314 0.887937 0.535022 0.090 Uiso 1 1 calc R U . B 1
Si6C Si 0.0113(11) 0.5198(9) 0.3579(9) 0.055(5) Uiso 0.094(4) 1 d . . P B 2
Si8C Si 0.4379(7) 0.9702(6) 0.5680(6) 0.056(3) Uiso 0.151(4) 1 d . . P B 2
C1S C -0.1883(6) 0.8845(5) 0.5251(6) 0.097(3) Uani 1 1 d . . . . .
H1SA H -0.163788 0.875181 0.495605 0.145 Uiso 1 1 calc R U . . .
H1SB H -0.158570 0.925043 0.563599 0.145 Uiso 1 1 calc R U . . .
H1SC H -0.238821 0.885670 0.504286 0.145 Uiso 1 1 calc R U . . .
C2S C -0.1942(5) 0.8339(5) 0.5435(5) 0.084(2) Uani 1 1 d . . . . .
H2SA H -0.211828 0.846986 0.578045 0.101 Uiso 1 1 calc R U . . .
H2SB H -0.143379 0.830366 0.560564 0.101 Uiso 1 1 calc R U . . .
C3S C -0.2475(5) 0.7695(4) 0.4878(4) 0.0688(18) Uani 1 1 d . . . . .
H3SA H -0.298171 0.773459 0.471151 0.083 Uiso 1 1 calc R U . . .
H3SB H -0.230083 0.757228 0.453107 0.083 Uiso 1 1 calc R U . . .
C4S C -0.2549(4) 0.7167(4) 0.5033(4) 0.0708(19) Uani 1 1 d . . . . .
H4SA H -0.277437 0.726770 0.534627 0.085 Uiso 1 1 calc R U . . .
H4SB H -0.203786 0.715402 0.523959 0.085 Uiso 1 1 calc R U . . .
C5S C -0.3025(5) 0.6514(4) 0.4453(5) 0.082(2) Uani 1 1 d . . . . .
H5SA H -0.352372 0.653389 0.422814 0.098 Uiso 1 1 calc R U . . .
H5SB H -0.277842 0.640000 0.415422 0.098 Uiso 1 1 calc R U . . .
C6S C -0.3141(6) 0.5996(5) 0.4618(7) 0.109(4) Uani 1 1 d . . . . .
H6SA H -0.341427 0.559410 0.422332 0.164 Uiso 1 1 calc R U . . .
H6SB H -0.343139 0.608070 0.487772 0.164 Uiso 1 1 calc R U . . .
H6SC H -0.265051 0.598401 0.485911 0.164 Uiso 1 1 calc R U . . .
C04N C -0.0334(5) 0.9811(5) 0.4688(5) 0.094(3) Uani 1 1 d . . . . .
H04A H -0.063128 1.008617 0.462591 0.112 Uiso 1 1 calc R U . . .
H04B H -0.065295 0.948749 0.470882 0.112 Uiso 1 1 calc R U . . .
C04Z C -0.0154(7) 0.9488(6) 0.4098(7) 0.111(4) Uani 1 1 d . . . . .
H04C H 0.013298 0.981250 0.405731 0.133 Uiso 1 1 calc R U . . .
H04D H 0.017351 0.923553 0.417220 0.133 Uiso 1 1 calc R U . . .
C05L C -0.0849(8) 0.9065(6) 0.3466(7) 0.125(4) Uani 1 1 d . . . . .
H05A H -0.068925 0.883749 0.312789 0.188 Uiso 1 1 calc R U . . .
H05B H -0.113727 0.931961 0.335323 0.188 Uiso 1 1 calc R U . . .
H05C H -0.116367 0.876732 0.351379 0.188 Uiso 1 1 calc R U . . .
C7S C 0.1239(11) 0.6902(11) -0.1325(12) 0.262(13) Uani 1 1 d D U . . .
H7SA H 0.121197 0.670645 -0.175953 0.393 Uiso 1 1 calc R U . . .
H7SB H 0.104917 0.726015 -0.124362 0.393 Uiso 1 1 calc R U . . .
H7SC H 0.093122 0.659867 -0.127819 0.393 Uiso 1 1 calc R U . . .
C8S C 0.2049(12) 0.7119(10) -0.0849(8) 0.179(7) Uani 1 1 d D U . . .
H8SA H 0.221848 0.674597 -0.093385 0.214 Uiso 1 1 calc R U . . .
H8SB H 0.235462 0.738290 -0.094258 0.214 Uiso 1 1 calc R U . . .
C9S C 0.2236(10) 0.7471(8) -0.0155(7) 0.201(9) Uani 1 1 d D U . . .
H9SA H 0.206332 0.784092 -0.008158 0.241 Uiso 1 1 calc R U . . .
H9SB H 0.190834 0.720596 -0.007643 0.241 Uiso 1 1 calc R U . . .
C10S C 0.2996(9) 0.7700(9) 0.0363(8) 0.173(7) Uani 1 1 d D U . . .
H10G H 0.331526 0.800095 0.031608 0.208 Uiso 1 1 calc R U . . .
H10H H 0.319240 0.734025 0.027167 0.208 Uiso 1 1 calc R U . . .
C11S C 0.3142(11) 0.8010(12) 0.1069(8) 0.271(13) Uani 1 1 d D U . . .
H11H H 0.298078 0.838795 0.117348 0.325 Uiso 1 1 calc R U . . .
H11I H 0.280613 0.772181 0.111786 0.325 Uiso 1 1 calc R U . . .
C12S C 0.3924(12) 0.8199(10) 0.1567(9) 0.288(15) Uani 1 1 d D U . . .
H12F H 0.419961 0.862355 0.169950 0.432 Uiso 1 1 calc R U . . .
H12G H 0.418810 0.791152 0.138797 0.432 Uiso 1 1 calc R U . . .
H12H H 0.389398 0.818683 0.193808 0.432 Uiso 1 1 calc R U . . .
C13S C 0.4502(8) 0.8493(8) 0.9362(9) 0.221(10) Uani 1 1 d D U . . .
H13J H 0.495141 0.840568 0.930182 0.331 Uiso 1 1 calc R U . . .
H13K H 0.417780 0.851968 0.899848 0.331 Uiso 1 1 calc R U . . .
H13L H 0.422770 0.815790 0.938942 0.331 Uiso 1 1 calc R U . . .
C14S C 0.4734(10) 0.9105(7) 0.9971(10) 0.249(11) Uani 1 1 d D U . . .
H14H H 0.433181 0.911287 1.012530 0.299 Uiso 1 1 calc R U . . .
H14I H 0.519576 0.913952 1.030274 0.299 Uiso 1 1 calc R U . . .
C15S C 0.4881(5) 0.9652(2) 0.9869(7) 0.124(4) Uani 1 1 d D U . . .
H15J H 0.439194 0.953281 0.951291 0.149 Uiso 1 1 calc R U . . .
H15K H 0.522490 0.954059 0.965702 0.149 Uiso 1 1 calc R U . . .
C16S C 0.5859(9) 0.5971(9) 0.6433(9) 0.171(7) Uani 1 1 d D U . . .
H16J H 0.619863 0.639779 0.673530 0.257 Uiso 1 1 calc R U . . .
H16K H 0.612314 0.567511 0.647221 0.257 Uiso 1 1 calc R U . . .
H16L H 0.541900 0.591282 0.652641 0.257 Uiso 1 1 calc R U . . .
C17S C 0.5607(16) 0.5861(9) 0.5758(9) 0.318(16) Uani 1 1 d D U . . .
H17J H 0.527210 0.610756 0.568342 0.382 Uiso 1 1 calc R U . . .
H17K H 0.604320 0.596518 0.566645 0.382 Uiso 1 1 calc R U . . .
C18S C 0.5195(7) 0.5177(8) 0.5362(2) 0.163(7) Uani 1 1 d D U . . .
H18J H 0.480624 0.510517 0.551404 0.196 Uiso 1 1 calc R U . . .
H18K H 0.555870 0.496644 0.547987 0.196 Uiso 1 1 calc R U . . .
C19S C -0.0119(4) 0.4656(4) -0.0088(4) 0.0733(19) Uani 1 1 d . . . . .
H19D H -0.065079 0.446071 -0.040357 0.088 Uiso 1 1 calc R U . . .
H19E H 0.018483 0.444431 -0.030498 0.088 Uiso 1 1 calc R U . . .
C20S C -0.0046(5) 0.4523(5) 0.0450(5) 0.088(3) Uani 1 1 d . . . . .
H20D H 0.048831 0.469432 0.075734 0.106 Uiso 1 1 calc R U . . .
H20E H -0.033696 0.473974 0.067835 0.106 Uiso 1 1 calc R U . . .
C21S C -0.0320(7) 0.3841(6) 0.0224(7) 0.116(4) Uani 1 1 d . . . . .
H21C H -0.086610 0.368117 -0.002710 0.175 Uiso 1 1 calc R U . . .
H21D H -0.019877 0.377951 0.059367 0.175 Uiso 1 1 calc R U . . .
H21E H -0.007447 0.361553 -0.004230 0.175 Uiso 1 1 calc R U . . .
Si3A Si 0.2316(17) 1.1319(14) 0.9834(15) 0.034(8) Uiso 0.043(4) 1 d . . P A 2
Si4A Si 0.097(2) 1.0921(17) 0.8591(18) 0.046(9) Uiso 0.043(4) 1 d . . P A 2
Si5C Si 0.0049(10) 0.6059(8) 0.4877(9) 0.049(4) Uiso 0.094(4) 1 d . . P B 2
Si7C Si 0.5457(11) 0.8939(10) 0.5579(10) 0.091(5) Uiso 0.151(4) 1 d . . P B 2

loop_
_atom_site_aniso_label
_atom_site_aniso_U_11
_atom_site_aniso_U_22
_atom_site_aniso_U_33
_atom_site_aniso_U_23
_atom_site_aniso_U_13
_atom_site_aniso_U_12
K1A 0.0732(8) 0.0298(5) 0.0478(6) 0.0109(5) 0.0371(6) 0.0088(5)
Al1A 0.0299(6) 0.0269(6) 0.0272(6) 0.0119(5) 0.0177(5) 0.0094(5)
O1A 0.050(2) 0.0308(16) 0.0325(17) 0.0097(14) 0.0238(16) 0.0101(15)
O2A 0.0352(16) 0.0285(15) 0.0305(16) 0.0120(13) 0.0194(13) 0.0067(13)
N3A 0.103(5) 0.052(3) 0.063(4) 0.019(3) 0.043(4) 0.021(3)
N4A 0.090(4) 0.066(4) 0.060(3) 0.027(3) 0.040(3) 0.024(3)
C1A 0.031(2) 0.029(2) 0.028(2) 0.0144(18) 0.0192(18) 0.0142(17)
C2A 0.030(2) 0.031(2) 0.029(2) 0.0158(18) 0.0175(18) 0.0156(18)
C3A 0.030(2) 0.042(3) 0.037(2) 0.021(2) 0.019(2) 0.0109(19)
C4A 0.032(2) 0.049(3) 0.046(3) 0.023(2) 0.022(2) 0.017(2)
C5A 0.043(3) 0.050(3) 0.070(4) 0.033(3) 0.032(3) 0.025(3)
C6A 0.040(3) 0.070(4) 0.070(4) 0.046(4) 0.020(3) 0.024(3)
C7A 0.037(3) 0.069(4) 0.046(3) 0.028(3) 0.012(2) 0.015(3)
C8A 0.033(2) 0.046(3) 0.045(3) 0.022(2) 0.016(2) 0.010(2)
C9A 0.047(3) 0.051(3) 0.049(3) 0.023(3) 0.029(3) 0.027(3)
C10A 0.065(4) 0.077(4) 0.059(4) 0.026(3) 0.043(3) 0.032(4)
C11A 0.059(4) 0.051(3) 0.057(4) 0.019(3) 0.029(3) 0.023(3)
C12A 0.052(3) 0.048(3) 0.044(3) 0.012(3) 0.012(3) 0.011(3)
C13A 0.071(5) 0.074(5) 0.068(5) 0.008(4) 0.013(4) -0.009(4)
C14A 0.061(4) 0.079(5) 0.040(3) 0.018(3) 0.018(3) 0.029(4)
C15A 0.178(10) 0.106(7) 0.122(7) 0.084(6) 0.129(8) 0.085(7)
C18A 0.075(4) 0.043(3) 0.066(4) 0.012(3) 0.044(4) -0.004(3)
C19A 0.044(3) 0.034(2) 0.032(2) 0.021(2) 0.006(2) 0.006(2)
C20A 0.042(3) 0.060(3) 0.056(3) 0.043(3) 0.017(3) 0.015(3)
C21A 0.048(4) 0.086(5) 0.080(5) 0.057(5) 0.005(4) 0.006(4)
C22A 0.059(4) 0.092(6) 0.098(7) 0.071(6) -0.019(5) -0.013(4)
C23A 0.091(6) 0.054(4) 0.050(4) 0.024(3) -0.022(4) -0.013(4)
C24A 0.096(5) 0.039(3) 0.037(3) 0.018(3) 0.005(3) 0.012(3)
C25A 0.048(3) 0.071(4) 0.065(4) 0.047(3) 0.035(3) 0.034(3)
C26A 0.064(4) 0.116(6) 0.107(6) 0.088(6) 0.064(4) 0.061(4)
C27A 0.084(5) 0.066(4) 0.072(4) 0.046(4) 0.041(4) 0.038(4)
C29A 0.254(15) 0.065(5) 0.084(6) 0.044(5) 0.113(9) 0.077(7)
C30A 0.237(15) 0.065(5) 0.071(6) 0.034(5) 0.075(8) 0.035(7)
C31A 0.106(7) 0.071(5) 0.074(5) 0.015(4) 0.051(5) 0.006(5)
C32A 0.120(7) 0.058(4) 0.079(5) 0.026(4) 0.046(5) 0.033(5)
C33A 0.113(7) 0.046(4) 0.069(5) 0.016(3) 0.052(5) 0.017(4)
C34A 0.095(6) 0.068(5) 0.052(4) 0.007(4) 0.029(4) 0.002(4)
C35A 0.209(15) 0.183(14) 0.080(7) 0.084(9) 0.073(9) 0.108(12)
C36A 0.120(8) 0.075(5) 0.103(7) 0.027(5) 0.078(7) 0.011(5)
Si1A 0.0538(9) 0.0597(10) 0.0774(12) 0.0469(9) 0.0506(9) 0.0297(8)
Si2A 0.0415(7) 0.0321(7) 0.0401(7) 0.0193(6) 0.0252(6) 0.0114(6)
O3A 0.048(2) 0.052(2) 0.087(3) 0.047(2) 0.041(2) 0.0183(18)
N1A 0.036(2) 0.041(2) 0.041(2) 0.0234(18) 0.0234(18) 0.0160(17)
N2A 0.039(2) 0.0330(19) 0.036(2) 0.0186(17) 0.0205(18) 0.0122(17)
C16A 0.045(4) 0.123(7) 0.157(9) 0.110(7) 0.054(5) 0.031(4)
C17A 0.075(4) 0.060(4) 0.078(5) 0.050(4) 0.035(4) 0.021(3)
C28A 0.144(8) 0.050(4) 0.042(3) 0.019(3) 0.038(4) 0.029(5)
K1B 0.0788(9) 0.0294(5) 0.0529(7) 0.0099(5) 0.0409(7) 0.0067(5)
Si1B 0.0507(9) 0.0647(11) 0.1012(14) 0.0543(11) 0.0510(10) 0.0237(8)
Si2B 0.0480(8) 0.0367(7) 0.0512(8) 0.0236(6) 0.0288(7) 0.0112(6)
Al1B 0.0334(6) 0.0282(6) 0.0333(7) 0.0150(5) 0.0213(6) 0.0113(5)
O1B 0.0472(19) 0.0320(17) 0.0393(18) 0.0115(15) 0.0265(16) 0.0112(15)
O2B 0.0362(16) 0.0291(15) 0.0328(16) 0.0118(13) 0.0206(14) 0.0079(13)
O011 0.053(3) 0.063(3) 0.132(5) 0.066(3) 0.047(3) 0.014(2)
N1B 0.036(2) 0.043(2) 0.050(2) 0.024(2) 0.028(2) 0.0138(18)
N2B 0.045(2) 0.0306(19) 0.040(2) 0.0199(17) 0.0242(19) 0.0157(17)
N3B 0.173(9) 0.046(3) 0.117(7) 0.020(4) 0.106(7) 0.011(4)
N4B 0.064(3) 0.082(4) 0.048(3) 0.017(3) 0.027(3) 0.014(3)
C1B 0.031(2) 0.026(2) 0.030(2) 0.0129(17) 0.0189(18) 0.0149(17)
C2B 0.029(2) 0.027(2) 0.031(2) 0.0147(18) 0.0163(18) 0.0133(17)
C3B 0.028(2) 0.040(3) 0.048(3) 0.021(2) 0.021(2) 0.013(2)
C4B 0.036(3) 0.049(3) 0.047(3) 0.016(2) 0.022(2) 0.015(2)
C5B 0.043(3) 0.054(3) 0.066(4) 0.026(3) 0.024(3) 0.028(3)
C6B 0.043(3) 0.072(4) 0.070(4) 0.039(4) 0.015(3) 0.027(3)
C7B 0.043(3) 0.067(4) 0.047(3) 0.024(3) 0.008(3) 0.022(3)
C8B 0.031(2) 0.039(3) 0.047(3) 0.011(2) 0.014(2) 0.008(2)
C9B 0.055(3) 0.055(3) 0.051(3) 0.019(3) 0.032(3) 0.031(3)
C10B 0.062(4) 0.051(3) 0.056(4) 0.012(3) 0.021(3) 0.023(3)
C11B 0.084(6) 0.129(8) 0.084(6) 0.041(6) 0.060(5) 0.061(6)
C12B 0.053(3) 0.048(3) 0.045(3) 0.007(3) 0.005(3) 0.014(3)
C13B 0.066(4) 0.088(5) 0.043(3) 0.019(3) 0.018(3) 0.037(4)
C14B 0.074(5) 0.062(5) 0.076(6) -0.006(4) 0.004(4) -0.001(4)
C15B 0.042(4) 0.098(7) 0.198(12) 0.099(8) 0.052(6) 0.016(4)
C16B 0.145(10) 0.125(9) 0.139(9) 0.082(8) 0.116(9) 0.049(7)
C17B 0.085(5) 0.065(4) 0.076(5) 0.052(4) 0.034(4) 0.018(4)
C18B 0.085(5) 0.044(3) 0.070(4) 0.008(3) 0.047(4) -0.014(3)
C19B 0.052(3) 0.035(2) 0.041(3) 0.024(2) 0.016(2) 0.012(2)
C20B 0.067(4) 0.038(3) 0.039(3) 0.020(2) 0.014(3) 0.012(3)
C21B 0.090(6) 0.057(4) 0.048(4) 0.021(3) 0.005(4) 0.007(4)
C22B 0.049(4) 0.073(5) 0.063(4) 0.036(4) -0.012(3) -0.004(3)
C23B 0.051(4) 0.082(5) 0.074(5) 0.052(4) 0.017(3) 0.021(3)
C24B 0.041(3) 0.059(3) 0.056(3) 0.044(3) 0.009(3) 0.006(3)
C25B 0.082(4) 0.045(3) 0.037(3) 0.012(2) 0.027(3) 0.017(3)
C26B 0.130(8) 0.069(5) 0.064(5) 0.039(4) 0.052(5) 0.036(5)
C27B 0.116(6) 0.047(3) 0.062(4) 0.025(3) 0.052(4) 0.033(4)
C28B 0.046(3) 0.066(4) 0.077(4) 0.051(4) 0.034(3) 0.033(3)
C29B 0.098(6) 0.070(5) 0.095(6) 0.057(5) 0.057(5) 0.046(4)
C30B 0.057(4) 0.093(5) 0.103(6) 0.069(5) 0.053(4) 0.041(4)
C31B 0.146(10) 0.079(6) 0.109(8) 0.002(6) 0.084(8) -0.019(6)
C32B 0.208(15) 0.063(6) 0.195(14) 0.058(8) 0.146(13) 0.051(8)
C33B 0.250(16) 0.036(4) 0.145(10) -0.016(5) 0.151(12) -0.025(6)
C34B 0.147(11) 0.112(9) 0.072(6) -0.010(6) 0.059(7) -0.052(8)
C35B 0.076(5) 0.081(6) 0.106(7) 0.039(5) 0.049(5) 0.031(5)
C36B 0.107(8) 0.206(14) 0.071(6) 0.074(8) 0.033(6) 0.082(9)
K1C 0.0451(6) 0.0556(7) 0.0421(6) 0.0331(5) 0.0141(5) 0.0113(5)
K2C 0.0454(6) 0.0594(7) 0.0527(7) 0.0413(6) 0.0117(5) 0.0073(5)
Al1C 0.0210(6) 0.0254(6) 0.0367(7) 0.0150(5) 0.0108(5) 0.0069(5)
Al2C 0.0229(6) 0.0256(6) 0.0288(6) 0.0125(5) 0.0112(5) 0.0055(5)
O1C 0.0374(18) 0.0423(19) 0.0349(18) 0.0216(15) 0.0081(15) 0.0078(15)
O2C 0.0278(15) 0.0352(16) 0.0328(16) 0.0209(14) 0.0069(13) 0.0030(13)
O3C 0.0300(15) 0.0323(16) 0.0386(17) 0.0226(14) 0.0142(14) 0.0055(13)
O4C 0.0351(17) 0.054(2) 0.0358(18) 0.0282(17) 0.0094(15) 0.0061(16)
N5C 0.067(4) 0.095(5) 0.070(4) 0.051(4) 0.025(3) 0.021(4)
N6C 0.065(4) 0.121(6) 0.080(5) 0.066(5) 0.028(4) 0.032(4)
N7C 0.094(5) 0.075(4) 0.049(3) 0.029(3) 0.022(3) 0.035(4)
N8C 0.142(8) 0.106(7) 0.101(7) 0.079(6) -0.027(6) -0.024(6)
C1C 0.025(2) 0.0250(19) 0.030(2) 0.0119(17) 0.0105(17) 0.0110(16)
C2C 0.025(2) 0.0233(19) 0.029(2) 0.0133(17) 0.0094(17) 0.0061(16)
C3C 0.025(2) 0.026(2) 0.030(2) 0.0132(17) 0.0126(17) 0.0076(16)
C4C 0.025(2) 0.033(2) 0.025(2) 0.0135(17) 0.0093(17) 0.0101(17)
C5C 0.026(2) 0.037(3) 0.053(3) 0.018(2) 0.017(2) 0.0121(19)
C6C 0.043(3) 0.050(3) 0.052(3) 0.023(3) 0.027(3) 0.019(2)
C7C 0.055(4) 0.061(4) 0.050(3) 0.013(3) 0.025(3) 0.025(3)
C8C 0.078(5) 0.054(4) 0.073(5) 0.022(3) 0.036(4) 0.041(4)
C9C 0.066(4) 0.062(4) 0.075(5) 0.031(4) 0.024(4) 0.043(4)
C10C 0.039(3) 0.049(3) 0.060(4) 0.023(3) 0.018(3) 0.021(2)
C11C 0.069(4) 0.085(5) 0.060(4) 0.041(4) 0.040(4) 0.040(4)
C12C 0.072(5) 0.103(6) 0.044(3) 0.028(4) 0.025(3) 0.050(4)
C13C 0.128(8) 0.130(8) 0.104(7) 0.082(7) 0.085(7) 0.075(7)
C14C 0.049(3) 0.051(3) 0.058(4) 0.021(3) 0.009(3) 0.029(3)
C15C 0.053(4) 0.093(6) 0.078(5) 0.024(5) 0.005(4) 0.036(4)
C16C 0.070(5) 0.086(5) 0.072(5) 0.037(4) 0.022(4) 0.043(4)
C18C 0.049(4) 0.055(5) 0.192(12) 0.042(6) -0.029(6) -0.001(4)
C21C 0.055(3) 0.028(2) 0.036(2) 0.014(2) 0.020(2) 0.016(2)
C22C 0.114(6) 0.038(3) 0.037(3) 0.011(2) 0.018(3) 0.032(4)
C23C 0.168(10) 0.049(4) 0.042(4) 0.019(3) 0.047(5) 0.034(5)
C24C 0.141(9) 0.061(4) 0.073(5) 0.026(4) 0.077(6) 0.026(5)
C25C 0.083(5) 0.048(3) 0.082(5) 0.020(3) 0.059(4) 0.023(3)
C26C 0.051(3) 0.034(2) 0.047(3) 0.016(2) 0.029(3) 0.015(2)
C27C 0.143(9) 0.074(5) 0.046(4) 0.008(4) -0.023(5) 0.054(6)
C28C 0.256(18) 0.048(5) 0.136(11) 0.032(6) -0.106(11) 0.011(8)
C29C 0.123(9) 0.080(6) 0.089(7) 0.047(6) 0.000(6) 0.022(6)
C30C 0.045(3) 0.045(3) 0.056(3) 0.023(3) 0.026(3) 0.023(2)
C31C 0.045(3) 0.050(3) 0.083(5) 0.025(3) 0.025(3) 0.021(3)
C32C 0.069(4) 0.056(4) 0.079(5) 0.035(4) 0.028(4) 0.026(3)
C33C 0.031(2) 0.041(3) 0.036(2) 0.016(2) 0.019(2) 0.0098(19)
C34C 0.036(3) 0.060(3) 0.051(3) 0.028(3) 0.021(2) 0.023(2)
C35C 0.043(3) 0.068(4) 0.073(4) 0.040(4) 0.030(3) 0.032(3)
C36C 0.051(3) 0.055(3) 0.085(5) 0.032(3) 0.039(3) 0.034(3)
C37C 0.052(3) 0.044(3) 0.054(3) 0.015(3) 0.030(3) 0.022(3)
C38C 0.039(2) 0.037(2) 0.040(3) 0.012(2) 0.026(2) 0.014(2)
C39C 0.064(4) 0.088(5) 0.053(4) 0.028(4) 0.016(3) 0.044(4)
C40C 0.075(5) 0.102(7) 0.077(6) 0.043(5) 0.014(5) -0.002(5)
C41C 0.052(4) 0.221(14) 0.076(6) 0.081(8) 0.022(4) 0.037(6)
C42C 0.066(4) 0.042(3) 0.039(3) 0.016(2) 0.030(3) 0.022(3)
C43C 0.103(6) 0.064(4) 0.049(4) 0.028(3) 0.043(4) 0.024(4)
C44C 0.053(3) 0.061(4) 0.045(3) 0.017(3) 0.013(3) 0.021(3)
C45C 0.041(3) 0.025(2) 0.032(2) 0.0058(18) 0.017(2) 0.0076(19)
C46C 0.043(3) 0.026(2) 0.042(3) 0.0071(19) 0.024(2) 0.009(2)
C47C 0.044(3) 0.046(3) 0.076(4) 0.023(3) 0.036(3) 0.022(3)
C48C 0.075(4) 0.053(3) 0.072(4) 0.024(3) 0.055(4) 0.028(3)
C49C 0.069(4) 0.058(3) 0.045(3) 0.019(3) 0.039(3) 0.023(3)
C50C 0.064(4) 0.041(3) 0.041(3) 0.015(2) 0.026(3) 0.017(3)
C51C 0.053(3) 0.047(3) 0.045(3) 0.019(3) 0.020(3) 0.024(3)
C52C 0.061(4) 0.067(4) 0.060(4) 0.020(3) 0.022(3) 0.034(3)
C53C 0.087(5) 0.058(4) 0.070(4) 0.035(4) 0.033(4) 0.034(4)
C54C 0.057(3) 0.068(4) 0.044(3) 0.025(3) 0.027(3) 0.023(3)
C55C 0.083(5) 0.088(5) 0.054(4) 0.041(4) 0.034(4) 0.029(4)
C56C 0.070(5) 0.098(6) 0.051(4) 0.016(4) 0.019(4) 0.016(4)
C58C 0.041(3) 0.072(4) 0.053(4) 0.025(3) 0.012(3) 0.001(3)
C61C 0.103(8) 0.149(11) 0.122(9) 0.089(9) 0.051(7) 0.018(7)
C62C 0.35(3) 0.128(11) 0.093(9) 0.062(9) 0.107(13) 0.117(15)
C63C 0.127(9) 0.217(14) 0.155(11) 0.160(12) 0.093(9) 0.107(10)
C64C 0.060(4) 0.140(8) 0.088(6) 0.089(6) 0.018(4) 0.023(5)
C65C 0.122(11) 0.37(3) 0.160(14) 0.201(18) -0.035(9) -0.112(14)
C66C 0.47(4) 0.36(3) 0.141(14) 0.157(18) 0.19(2) 0.35(3)
C67C 0.075(6) 0.125(9) 0.140(10) 0.094(8) 0.043(6) 0.022(6)
C68C 0.49(4) 0.24(2) 0.103(11) 0.052(12) 0.109(18) 0.29(3)
C69C 0.093(6) 0.119(7) 0.067(5) 0.065(5) 0.034(5) 0.047(6)
C70C 0.110(7) 0.084(6) 0.080(6) 0.063(5) 0.010(5) 0.020(5)
C71C 0.097(10) 0.51(4) 0.27(2) 0.33(3) -0.017(12) -0.047(16)
C72C 0.51(4) 0.073(8) 0.093(9) 0.055(7) -0.048(16) -0.025(14)
Si2C 0.0303(7) 0.0262(7) 0.0548(9) 0.0205(6) 0.0171(7) 0.0062(5)
Si3C 0.0324(7) 0.0309(7) 0.0374(8) 0.0185(6) 0.0208(6) 0.0062(6)
Si4C 0.0320(8) 0.0268(7) 0.0358(8) 0.0104(6) 0.0163(6) 0.0027(6)
Si28 0.0263(8) 0.0416(9) 0.1211(19) 0.0404(11) 0.0305(10) 0.0115(7)
O5C 0.038(2) 0.043(2) 0.113(4) 0.044(2) 0.039(2) 0.0140(17)
O6C 0.0405(19) 0.0405(19) 0.054(2) 0.0220(17) 0.0245(18) 0.0023(16)
N1C 0.0285(19) 0.031(2) 0.061(3) 0.018(2) 0.022(2) 0.0087(16)
N2C 0.0317(19) 0.0293(19) 0.047(2) 0.0179(18) 0.0149(18) 0.0102(16)
N3C 0.0343(19) 0.0292(19) 0.037(2) 0.0134(16) 0.0208(17) 0.0053(16)
N4C 0.035(2) 0.0289(19) 0.047(2) 0.0130(18) 0.0213(19) 0.0077(17)
C17C 0.089(6) 0.070(5) 0.269(15) 0.082(8) 0.135(9) 0.039(5)
C19C 0.064(4) 0.052(3) 0.062(4) 0.032(3) 0.032(3) 0.005(3)
C20C 0.057(4) 0.033(3) 0.087(5) 0.026(3) 0.020(4) 0.003(3)
C57C 0.065(4) 0.036(3) 0.102(6) 0.015(3) 0.049(4) 0.009(3)
C59C 0.060(3) 0.048(3) 0.055(3) 0.033(3) 0.022(3) 0.012(3)
C60C 0.055(3) 0.058(4) 0.074(4) 0.030(3) 0.042(3) 0.010(3)
C1S 0.083(6) 0.077(6) 0.120(8) 0.048(6) 0.033(6) 0.025(5)
C2S 0.070(5) 0.098(6) 0.085(6) 0.045(5) 0.030(4) 0.031(5)
C3S 0.070(4) 0.077(5) 0.066(4) 0.036(4) 0.035(4) 0.031(4)
C4S 0.063(4) 0.096(6) 0.078(5) 0.051(5) 0.042(4) 0.042(4)
C5S 0.072(5) 0.089(6) 0.101(6) 0.050(5) 0.048(5) 0.034(4)
C6S 0.077(6) 0.116(8) 0.188(13) 0.104(9) 0.071(7) 0.046(6)
C04N 0.084(6) 0.112(8) 0.141(9) 0.092(8) 0.061(6) 0.057(6)
C04Z 0.111(8) 0.114(9) 0.151(11) 0.094(9) 0.057(8) 0.053(7)
C05L 0.121(9) 0.126(10) 0.147(12) 0.089(10) 0.040(9) 0.059(8)
C7S 0.29(3) 0.179(19) 0.38(3) 0.13(2) 0.23(2) 0.056(17)
C8S 0.231(16) 0.187(14) 0.201(15) 0.124(12) 0.133(12) 0.105(12)
C9S 0.205(15) 0.129(11) 0.267(18) 0.075(11) 0.113(13) 0.095(11)
C10S 0.203(14) 0.197(14) 0.223(15) 0.143(12) 0.126(11) 0.138(12)
C11S 0.28(2) 0.194(17) 0.31(2) 0.098(15) 0.104(15) 0.128(16)
C12S 0.30(3) 0.161(18) 0.29(3) 0.097(18) 0.00(2) 0.093(19)
C13S 0.077(8) 0.168(15) 0.26(2) 0.019(14) 0.012(11) 0.049(9)
C14S 0.123(11) 0.257(18) 0.32(2) 0.081(13) 0.104(12) 0.108(13)
C15S 0.052(5) 0.098(7) 0.176(11) 0.048(7) 0.019(6) 0.032(5)
C16S 0.157(13) 0.261(19) 0.244(18) 0.195(17) 0.129(13) 0.140(13)
C17S 0.29(2) 0.32(2) 0.35(2) 0.182(18) 0.113(16) 0.141(17)
C18S 0.092(9) 0.158(12) 0.252(17) 0.094(12) 0.082(10) 0.076(8)
C19S 0.059(4) 0.087(5) 0.078(5) 0.038(4) 0.034(4) 0.033(4)
C20S 0.069(5) 0.114(7) 0.097(7) 0.063(6) 0.039(5) 0.031(5)
C21S 0.107(8) 0.139(10) 0.185(13) 0.115(10) 0.092(9) 0.079(8)

loop_
_atom_type_symbol
_atom_type_description
_atom_type_scat_dispersion_real
_atom_type_scat_dispersion_imag
_atom_type_scat_source
C C 0.0181 0.0091 'International Tables Vol C Tables 4.2.6.8 and 6.1.1.4'
H H 0.0000 0.0000 'International Tables Vol C Tables 4.2.6.8 and 6.1.1.4'
Al Al 0.2130 0.2455 'International Tables Vol C Tables 4.2.6.8 and 6.1.1.4'
K K 0.3868 1.0657 'International Tables Vol C Tables 4.2.6.8 and 6.1.1.4'
N N 0.0311 0.0180 'International Tables Vol C Tables 4.2.6.8 and 6.1.1.4'
O O 0.0492 0.0322 'International Tables Vol C Tables 4.2.6.8 and 6.1.1.4'
Si Si 0.2541 0.3302 'International Tables Vol C Tables 4.2.6.8 and 6.1.1.4'

loop_
_exptl_crystal_face_index_h
_exptl_crystal_face_index_k
_exptl_crystal_face_index_l
_exptl_crystal_face_perp_dist
3 -3 -5 0.0554
-3 3 5 0.0554
5 2 -5 0.0799
-5 5 -3 0.0390
3 -4 5 0.0655
-4 -5 3 0.1088
1 -5 2 0.0731
2 5 -3 0.0954
-1 0 -1 0.0561

loop_
_geom_angle_atom_site_label_1
_geom_angle_atom_site_label_2
_geom_angle_atom_site_label_3
_geom_angle
_geom_angle_site_symmetry_1
_geom_angle_site_symmetry_3
_geom_angle_publ_flag
O1A K1A O2A 65.55(10) . . ?
O1A K1A N3A 137.10(16) . . ?
O1A K1A N4A 84.71(15) . . ?
O1A K1A C1A 18.89(10) . . ?
O1A K1A C2A 44.01(10) . . ?
O2A K1A N3A 153.96(15) . . ?
O2A K1A N4A 142.24(15) . . ?
O2A K1A C1A 47.08(9) . . ?
O2A K1A C2A 21.99(9) . . ?
N3A K1A N4A 63.15(18) . . ?
N3A K1A C1A 152.81(16) . . ?
N3A K1A C2A 165.18(18) . . ?
N4A K1A C1A 103.11(15) . . ?
N4A K1A C2A 126.15(15) . . ?
C1A K1A C2A 25.26(9) . . ?
O2A Al1A C1A 88.78(16) . 2_577 ?
O2A Al1A N1A 113.66(18) . . ?
O2A Al1A N2A 109.79(16) . . ?
N1A Al1A C1A 120.73(18) . 2_577 ?
N2A Al1A C1A 114.96(19) . 2_577 ?
N2A Al1A N1A 107.59(18) . . ?
C1A O1A K1A 118.7(3) . . ?
Al1A O2A K1A 136.09(15) . . ?
C2A O2A K1A 110.8(2) . . ?
C2A O2A Al1A 110.9(3) . . ?
C31A N3A K1A 99.7(5) . . ?
C31A N3A C33A 110.7(7) . . ?
C32A N3A K1A 114.8(5) . . ?
C32A N3A C31A 110.1(7) . . ?
C32A N3A C33A 108.7(7) . . ?
C33A N3A K1A 112.6(4) . . ?
C34A N4A K1A 113.3(4) . . ?
C35A N4A K1A 115.5(6) . . ?
C35A N4A C34A 113.1(9) . . ?
C35A N4A C36A 110.1(9) . . ?
C36A N4A K1A 94.9(5) . . ?
C36A N4A C34A 108.1(7) . . ?
Al1A C1A K1A 173.23(19) 2_577 . ?
O1A C1A K1A 42.4(2) . . ?
O1A C1A Al1A 136.7(3) . 2_577 ?
O1A C1A C2A 119.6(4) . . ?
C2A C1A K1A 77.8(2) . . ?
C2A C1A Al1A 103.7(3) . 2_577 ?
O2A C2A K1A 47.18(19) . . ?
O2A C2A C1A 123.5(4) . . ?
O2A C2A C2A 122.0(5) . 2_577 ?
C1A C2A K1A 77.0(2) . . ?
C2A C2A K1A 165.1(4) 2_577 . ?
C2A C2A C1A 114.4(5) 2_577 . ?
C4A C3A N1A 120.8(4) . . ?
C8A C3A C4A 118.1(5) . . ?
C8A C3A N1A 121.1(5) . . ?
C3A C4A C9A 123.1(5) . . ?
C5A C4A C3A 119.5(5) . . ?
C5A C4A C9A 117.4(5) . . ?
C4A C5A H5A 119.1 . . ?
C6A C5A C4A 121.8(6) . . ?
C6A C5A H5A 119.1 . . ?
C5A C6A H6A 120.6 . . ?
C7A C6A C5A 118.7(5) . . ?
C7A C6A H6A 120.6 . . ?
C6A C7A H7A 119.1 . . ?
C6A C7A C8A 121.8(6) . . ?
C8A C7A H7A 119.1 . . ?
C3A C8A C12A 122.5(5) . . ?
C7A C8A C3A 120.0(5) . . ?
C7A C8A C12A 117.5(5) . . ?
C4A C9A H9A 107.8 . . ?
C4A C9A C10A 110.9(5) . . ?
C4A C9A C11A 112.5(5) . . ?
C10A C9A H9A 107.8 . . ?
C10A C9A C11A 109.7(5) . . ?
C11A C9A H9A 107.8 . . ?
C9A C10A H10A 109.5 . . ?
C9A C10A H10B 109.5 . . ?
C9A C10A H10C 109.5 . . ?
H10A C10A H10B 109.5 . . ?
H10A C10A H10C 109.5 . . ?
H10B C10A H10C 109.5 . . ?
C9A C11A H11A 109.5 . . ?
C9A C11A H11B 109.5 . . ?
C9A C11A H11D 109.5 . . ?
H11A C11A H11B 109.5 . . ?
H11A C11A H11D 109.5 . . ?
H11B C11A H11D 109.5 . . ?
C8A C12A H12D 108.8 . . ?
C8A C12A C13A 111.4(6) . . ?
C8A C12A C14A 109.8(5) . . ?
C13A C12A H12D 108.8 . . ?
C13A C12A C14A 109.3(6) . . ?
C14A C12A H12D 108.8 . . ?
C12A C13A H13D 109.5 . . ?
C12A C13A H13E 109.5 . . ?
C12A C13A H13F 109.5 . . ?
H13D C13A H13E 109.5 . . ?
H13D C13A H13F 109.5 . . ?
H13E C13A H13F 109.5 . . ?
C12A C14A H14A 109.5 . . ?
C12A C14A H14B 109.5 . . ?
C12A C14A H14D 109.5 . . ?
H14A C14A H14B 109.5 . . ?
H14A C14A H14D 109.5 . . ?
H14B C14A H14D 109.5 . . ?
H15D C15A H15E 109.5 . . ?
H15D C15A H15F 109.5 . . ?
H15E C15A H15F 109.5 . . ?
Si1A C15A H15D 109.5 . . ?
Si1A C15A H15E 109.5 . . ?
Si1A C15A H15F 109.5 . . ?
H18D C18A H18E 109.5 . . ?
H18D C18A H18F 109.5 . . ?
H18E C18A H18F 109.5 . . ?
Si2A C18A H18D 109.5 . . ?
Si2A C18A H18E 109.5 . . ?
Si2A C18A H18F 109.5 . . ?
C20A C19A C24A 120.5(6) . . ?
C20A C19A N2A 121.2(5) . . ?
C24A C19A N2A 118.3(5) . . ?
C19A C20A C25A 122.3(5) . . ?
C21A C20A C19A 118.4(7) . . ?
C21A C20A C25A 119.3(6) . . ?
C20A C21A H21A 119.3 . . ?
C22A C21A C20A 121.4(8) . . ?
C22A C21A H21A 119.3 . . ?
C21A C22A H22A 120.0 . . ?
C23A C22A C21A 120.0(7) . . ?
C23A C22A H22A 120.0 . . ?
C22A C23A H23A 118.9 . . ?
C22A C23A C24A 122.2(8) . . ?
C24A C23A H23A 118.9 . . ?
C19A C24A C28A 120.7(7) . . ?
C23A C24A C19A 117.3(8) . . ?
C23A C24A C28A 121.9(7) . . ?
C20A C25A H25A 107.5 . . ?
C20A C25A C26A 112.8(6) . . ?
C20A C25A C27A 110.9(5) . . ?
C26A C25A H25A 107.5 . . ?
C26A C25A C27A 110.3(5) . . ?
C27A C25A H25A 107.5 . . ?
C25A C26A H26A 109.5 . . ?
C25A C26A H26B 109.5 . . ?
C25A C26A H26C 109.5 . . ?
H26A C26A H26B 109.5 . . ?
H26A C26A H26C 109.5 . . ?
H26B C26A H26C 109.5 . . ?
C25A C27A H27A 109.5 . . ?
C25A C27A H27B 109.5 . . ?
C25A C27A H27D 109.5 . . ?
H27A C27A H27B 109.5 . . ?
H27A C27A H27D 109.5 . . ?
H27B C27A H27D 109.5 . . ?
H29D C29A H29E 109.5 . . ?
H29D C29A H29F 109.5 . . ?
H29E C29A H29F 109.5 . . ?
C28A C29A H29D 109.5 . . ?
C28A C29A H29E 109.5 . . ?
C28A C29A H29F 109.5 . . ?
H30A C30A H30B 109.5 . . ?
H30A C30A H30D 109.5 . . ?
H30B C30A H30D 109.5 . . ?
C28A C30A H30A 109.5 . . ?
C28A C30A H30B 109.5 . . ?
C28A C30A H30D 109.5 . . ?
N3A C31A H31D 109.5 . . ?
N3A C31A H31E 109.5 . . ?
N3A C31A H31F 109.5 . . ?
H31D C31A H31E 109.5 . . ?
H31D C31A H31F 109.5 . . ?
H31E C31A H31F 109.5 . . ?
N3A C32A H32D 109.5 . . ?
N3A C32A H32E 109.5 . . ?
N3A C32A H32F 109.5 . . ?
H32D C32A H32E 109.5 . . ?
H32D C32A H32F 109.5 . . ?
H32E C32A H32F 109.5 . . ?
N3A C33A H33A 108.8 . . ?
N3A C33A H33B 108.8 . . ?
N3A C33A C34A 113.7(7) . . ?
H33A C33A H33B 107.7 . . ?
C34A C33A H33A 108.8 . . ?
C34A C33A H33B 108.8 . . ?
N4A C34A C33A 114.9(7) . . ?
N4A C34A H34A 108.5 . . ?
N4A C34A H34B 108.5 . . ?
C33A C34A H34A 108.5 . . ?
C33A C34A H34B 108.5 . . ?
H34A C34A H34B 107.5 . . ?
N4A C35A H35A 109.5 . . ?
N4A C35A H35B 109.5 . . ?
N4A C35A H35D 109.5 . . ?
H35A C35A H35B 109.5 . . ?
H35A C35A H35D 109.5 . . ?
H35B C35A H35D 109.5 . . ?
N4A C36A H36A 109.5 . . ?
N4A C36A H36B 109.5 . . ?
N4A C36A H36D 109.5 . . ?
H36A C36A H36B 109.5 . . ?
H36A C36A H36D 109.5 . . ?
H36B C36A H36D 109.5 . . ?
O3A Si1A C15A 103.8(3) . . ?
O3A Si1A N1A 108.39(19) . . ?
O3A Si1A C16A 107.6(3) . . ?
N1A Si1A C15A 116.9(3) . . ?
N1A Si1A C16A 111.7(3) . . ?
C16A Si1A C15A 107.8(5) . . ?
C18A Si2A C17A 111.2(3) . . ?
O3A Si2A C18A 103.0(3) . . ?
O3A Si2A N2A 106.9(2) . . ?
O3A Si2A C17A 108.7(3) . . ?
N2A Si2A C18A 114.5(2) . . ?
N2A Si2A C17A 111.8(3) . . ?
Si2A O3A Si1A 135.2(2) . . ?
C3A N1A Al1A 120.4(3) . . ?
C3A N1A Si1A 118.1(3) . . ?
Si1A N1A Al1A 121.5(2) . . ?
C19A N2A Al1A 115.5(3) . . ?
C19A N2A Si2A 124.4(3) . . ?
Si2A N2A Al1A 119.7(2) . . ?
Si1A C16A H16D 109.5 . . ?
Si1A C16A H16E 109.5 . . ?
Si1A C16A H16F 109.5 . . ?
H16D C16A H16E 109.5 . . ?
H16D C16A H16F 109.5 . . ?
H16E C16A H16F 109.5 . . ?
Si2A C17A H17D 109.5 . . ?
Si2A C17A H17E 109.5 . . ?
Si2A C17A H17F 109.5 . . ?
H17D C17A H17E 109.5 . . ?
H17D C17A H17F 109.5 . . ?
H17E C17A H17F 109.5 . . ?
C24A C28A C30A 112.4(8) . . ?
C24A C28A H28D 107.8 . . ?
C29A C28A C24A 112.0(8) . . ?
C29A C28A C30A 108.9(6) . . ?
C29A C28A H28D 107.8 . . ?
C30A C28A H28D 107.8 . . ?
O1B K1B O2B 65.64(10) . . ?
O1B K1B N3B 140.07(17) . . ?
O1B K1B N4B 82.14(16) . . ?
O1B K1B C1B 19.02(10) . . ?
O1B K1B C2B 44.21(10) . . ?
O2B K1B N3B 153.41(17) . . ?
O2B K1B N4B 140.00(17) . . ?
O2B K1B C1B 47.09(9) . . ?
O2B K1B C2B 21.87(9) . . ?
N3B K1B C1B 157.09(18) . . ?
N3B K1B C2B 169.6(2) . . ?
N4B K1B N3B 64.7(2) . . ?
N4B K1B C1B 100.70(16) . . ?
N4B K1B C2B 123.75(16) . . ?
C1B K1B C2B 25.36(9) . . ?
O011 Si1B N1B 108.2(2) . . ?
O011 Si1B C15B 108.2(3) . . ?
O011 Si1B C16B 103.1(4) . . ?
N1B Si1B C15B 112.8(3) . . ?
N1B Si1B C16B 116.6(4) . . ?
C15B Si1B C16B 107.3(5) . . ?
O011 Si2B N2B 106.6(2) . . ?
O011 Si2B C17B 108.4(3) . . ?
O011 Si2B C18B 103.2(4) . . ?
N2B Si2B C17B 113.1(3) . . ?
N2B Si2B C18B 114.0(2) . . ?
C18B Si2B C17B 110.9(4) . . ?
O2B Al1B N1B 113.01(18) . . ?
O2B Al1B N2B 109.84(16) . . ?
O2B Al1B C1B 88.36(16) . 2_465 ?
N1B Al1B C1B 120.89(18) . 2_465 ?
N2B Al1B N1B 107.92(19) . . ?
N2B Al1B C1B 115.28(19) . 2_465 ?
C1B O1B K1B 117.8(3) . . ?
Al1B O2B K1B 136.14(16) . . ?
C2B O2B K1B 111.1(2) . . ?
C2B O2B Al1B 111.1(3) . . ?
Si2B O011 Si1B 137.4(3) . . ?
Si1B N1B Al1B 122.8(3) . . ?
C3B N1B Si1B 115.6(3) . . ?
C3B N1B Al1B 121.5(3) . . ?
Si2B N2B Al1B 119.2(3) . . ?
C19B N2B Si2B 123.5(3) . . ?
C19B N2B Al1B 117.2(3) . . ?
C31B N3B K1B 100.6(6) . . ?
C31B N3B C32B 110.1(9) . . ?
C31B N3B C33B 109.7(11) . . ?
C32B N3B K1B 115.4(7) . . ?
C32B N3B C33B 110.3(10) . . ?
C33B N3B K1B 110.3(5) . . ?
C34B N4B K1B 112.7(5) . . ?
C34B N4B C35B 112.3(9) . . ?
C34B N4B C36B 113.9(10) . . ?
C35B N4B K1B 98.1(5) . . ?
C35B N4B C36B 106.6(7) . . ?
C36B N4B K1B 112.0(6) . . ?
Al1B C1B K1B 173.30(19) 2_465 . ?
O1B C1B K1B 43.1(2) . . ?
O1B C1B Al1B 135.9(3) . 2_465 ?
O1B C1B C2B 120.1(4) . . ?
C2B C1B K1B 77.7(2) . . ?
C2B C1B Al1B 103.9(3) . 2_465 ?
O2B C2B K1B 47.06(19) . . ?
O2B C2B C1B 123.5(4) . . ?
O2B C2B C2B 122.6(5) . 2_465 ?
C1B C2B K1B 77.0(2) . . ?
C2B C2B K1B 166.3(4) 2_465 . ?
C2B C2B C1B 113.9(5) 2_465 . ?
C4B C3B N1B 121.4(5) . . ?
C4B C3B C8B 118.1(5) . . ?
C8B C3B N1B 120.5(5) . . ?
C3B C4B C9B 123.0(5) . . ?
C5B C4B C3B 119.5(5) . . ?
C5B C4B C9B 117.5(5) . . ?
C4B C5B H5B 118.5 . . ?
C6B C5B C4B 122.9(6) . . ?
C6B C5B H5B 118.5 . . ?
C5B C6B H6B 121.2 . . ?
C5B C6B C7B 117.7(6) . . ?
C7B C6B H6B 121.2 . . ?
C6B C7B H7B 118.5 . . ?
C6B C7B C8B 123.1(6) . . ?
C8B C7B H7B 118.5 . . ?
C3B C8B C12B 123.4(5) . . ?
C7B C8B C3B 118.7(5) . . ?
C7B C8B C12B 117.9(6) . . ?
C4B C9B H9B 108.2 . . ?
C4B C9B C10B 112.3(5) . . ?
C4B C9B C11B 111.5(6) . . ?
C10B C9B H9B 108.2 . . ?
C10B C9B C11B 108.3(6) . . ?
C11B C9B H9B 108.2 . . ?
C9B C10B H10D 109.5 . . ?
C9B C10B H10E 109.5 . . ?
C9B C10B H10F 109.5 . . ?
H10D C10B H10E 109.5 . . ?
H10D C10B H10F 109.5 . . ?
H10E C10B H10F 109.5 . . ?
C9B C11B H11E 109.5 . . ?
C9B C11B H11F 109.5 . . ?
C9B C11B H11G 109.5 . . ?
H11E C11B H11F 109.5 . . ?
H11E C11B H11G 109.5 . . ?
H11F C11B H11G 109.5 . . ?
C8B C12B H12E 108.6 . . ?
C8B C12B C13B 111.2(6) . . ?
C8B C12B C14B 111.0(6) . . ?
C13B C12B H12E 108.6 . . ?
C13B C12B C14B 108.8(7) . . ?
C14B C12B H12E 108.6 . . ?
C12B C13B H13G 109.5 . . ?
C12B C13B H13H 109.5 . . ?
C12B C13B H13I 109.5 . . ?
H13G C13B H13H 109.5 . . ?
H13G C13B H13I 109.5 . . ?
H13H C13B H13I 109.5 . . ?
C12B C14B H14E 109.5 . . ?
C12B C14B H14F 109.5 . . ?
C12B C14B H14G 109.5 . . ?
H14E C14B H14F 109.5 . . ?
H14E C14B H14G 109.5 . . ?
H14F C14B H14G 109.5 . . ?
Si1B C15B H15G 109.5 . . ?
Si1B C15B H15H 109.5 . . ?
Si1B C15B H15I 109.5 . . ?
H15G C15B H15H 109.5 . . ?
H15G C15B H15I 109.5 . . ?
H15H C15B H15I 109.5 . . ?
Si1B C16B H16G 109.5 . . ?
Si1B C16B H16H 109.5 . . ?
Si1B C16B H16I 109.5 . . ?
H16G C16B H16H 109.5 . . ?
H16G C16B H16I 109.5 . . ?
H16H C16B H16I 109.5 . . ?
Si2B C17B H17G 109.5 . . ?
Si2B C17B H17H 109.5 . . ?
Si2B C17B H17I 109.5 . . ?
H17G C17B H17H 109.5 . . ?
H17G C17B H17I 109.5 . . ?
H17H C17B H17I 109.5 . . ?
Si2B C18B H18G 109.5 . . ?
Si2B C18B H18H 109.5 . . ?
Si2B C18B H18I 109.5 . . ?
H18G C18B H18H 109.5 . . ?
H18G C18B H18I 109.5 . . ?
H18H C18B H18I 109.5 . . ?
N2B C19B C20B 118.0(5) . . ?
C24B C19B N2B 121.2(5) . . ?
C24B C19B C20B 120.7(6) . . ?
C19B C20B C25B 123.4(6) . . ?
C21B C20B C19B 118.3(7) . . ?
C21B C20B C25B 118.3(6) . . ?
C20B C21B H21B 119.3 . . ?
C22B C21B C20B 121.4(7) . . ?
C22B C21B H21B 119.3 . . ?
C21B C22B H22B 119.9 . . ?
C21B C22B C23B 120.3(7) . . ?
C23B C22B H22B 119.9 . . ?
C22B C23B H23B 119.5 . . ?
C22B C23B C24B 121.0(7) . . ?
C24B C23B H23B 119.5 . . ?
C19B C24B C28B 121.5(5) . . ?
C23B C24B C19B 118.1(7) . . ?
C23B C24B C28B 120.4(6) . . ?
C20B C25B H25B 106.6 . . ?
C20B C25B C26B 113.1(6) . . ?
C20B C25B C27B 113.3(6) . . ?
C26B C25B H25B 106.6 . . ?
C27B C25B H25B 106.6 . . ?
C27B C25B C26B 110.0(5) . . ?
C25B C26B H26D 109.5 . . ?
C25B C26B H26E 109.5 . . ?
C25B C26B H26F 109.5 . . ?
H26D C26B H26E 109.5 . . ?
H26D C26B H26F 109.5 . . ?
H26E C26B H26F 109.5 . . ?
C25B C27B H27E 109.5 . . ?
C25B C27B H27F 109.5 . . ?
C25B C27B H27G 109.5 . . ?
H27E C27B H27F 109.5 . . ?
H27E C27B H27G 109.5 . . ?
H27F C27B H27G 109.5 . . ?
C24B C28B H28E 107.2 . . ?
C29B C28B C24B 111.0(5) . . ?
C29B C28B H28E 107.2 . . ?
C30B C28B C24B 113.3(6) . . ?
C30B C28B H28E 107.2 . . ?
C30B C28B C29B 110.7(5) . . ?
C28B C29B H29G 109.5 . . ?
C28B C29B H29H 109.5 . . ?
C28B C29B H29I 109.5 . . ?
H29G C29B H29H 109.5 . . ?
H29G C29B H29I 109.5 . . ?
H29H C29B H29I 109.5 . . ?
C28B C30B H30E 109.5 . . ?
C28B C30B H30F 109.5 . . ?
C28B C30B H30G 109.5 . . ?
H30E C30B H30F 109.5 . . ?
H30E C30B H30G 109.5 . . ?
H30F C30B H30G 109.5 . . ?
N3B C31B H31G 109.5 . . ?
N3B C31B H31H 109.5 . . ?
N3B C31B H31I 109.5 . . ?
H31G C31B H31H 109.5 . . ?
H31G C31B H31I 109.5 . . ?
H31H C31B H31I 109.5 . . ?
N3B C32B H32G 109.5 . . ?
N3B C32B H32H 109.5 . . ?
N3B C32B H32I 109.5 . . ?
H32G C32B H32H 109.5 . . ?
H32G C32B H32I 109.5 . . ?
H32H C32B H32I 109.5 . . ?
N3B C33B H33C 108.3 . . ?
N3B C33B H33D 108.3 . . ?
N3B C33B C34B 116.1(9) . . ?
H33C C33B H33D 107.4 . . ?
C34B C33B H33C 108.3 . . ?
C34B C33B H33D 108.3 . . ?
N4B C34B C33B 113.5(10) . . ?
N4B C34B H34C 108.9 . . ?
N4B C34B H34D 108.9 . . ?
C33B C34B H34C 108.9 . . ?
C33B C34B H34D 108.9 . . ?
H34C C34B H34D 107.7 . . ?
N4B C35B H35E 109.5 . . ?
N4B C35B H35F 109.5 . . ?
N4B C35B H35G 109.5 . . ?
H35E C35B H35F 109.5 . . ?
H35E C35B H35G 109.5 . . ?
H35F C35B H35G 109.5 . . ?
N4B C36B H36E 109.5 . . ?
N4B C36B H36F 109.5 . . ?
N4B C36B H36G 109.5 . . ?
H36E C36B H36F 109.5 . . ?
H36E C36B H36G 109.5 . . ?
H36F C36B H36G 109.5 . . ?
O1C K1C O2C 64.62(10) . . ?
O1C K1C N7C 87.31(17) . . ?
O1C K1C N8C 135.4(2) . . ?
O1C K1C C1C 18.29(10) . . ?
O1C K1C C2C 43.16(10) . . ?
O2C K1C N7C 150.81(17) . . ?
O2C K1C N8C 144.2(2) . . ?
O2C K1C C1C 46.33(10) . . ?
O2C K1C C2C 21.47(10) . . ?
N7C K1C N8C 62.7(2) . . ?
N7C K1C C1C 105.38(17) . . ?
N7C K1C C2C 129.83(17) . . ?
N8C K1C C1C 148.5(3) . . ?
N8C K1C C2C 155.0(3) . . ?
C1C K1C C2C 24.87(10) . . ?
O3C K2C N5C 141.73(16) . . ?
O3C K2C N6C 154.76(16) . . ?
O3C K2C C3C 21.67(10) . . ?
O3C K2C C4C 46.65(10) . . ?
O4C K2C O3C 65.30(10) . . ?
O4C K2C N5C 139.03(18) . . ?
O4C K2C N6C 95.15(17) . . ?
O4C K2C C3C 43.62(10) . . ?
O4C K2C C4C 18.65(10) . . ?
N5C K2C C3C 154.54(16) . . ?
N5C K2C C4C 151.52(18) . . ?
N6C K2C N5C 63.50(19) . . ?
N6C K2C C3C 136.35(16) . . ?
N6C K2C C4C 113.04(17) . . ?
C4C K2C C3C 24.98(10) . . ?
O3C Al1C C1C 89.11(16) . . ?
O3C Al1C N1C 114.56(19) . . ?
O3C Al1C N2C 106.80(17) . . ?
N1C Al1C C1C 116.93(18) . . ?
N1C Al1C N2C 108.47(19) . . ?
N2C Al1C C1C 119.34(18) . . ?
O2C Al2C C4C 89.04(16) . . ?
O2C Al2C N3C 107.64(17) . . ?
O2C Al2C N4C 114.32(18) . . ?
N3C Al2C C4C 123.64(17) . . ?
N3C Al2C N4C 107.90(18) . . ?
N4C Al2C C4C 113.05(18) . . ?
C1C O1C K1C 120.4(3) . . ?
Al2C O2C K1C 136.74(15) . . ?
C2C O2C K1C 111.3(2) . . ?
C2C O2C Al2C 111.1(3) . . ?
Al1C O3C K2C 136.54(15) . . ?
C3C O3C K2C 111.5(3) . . ?
C3C O3C Al1C 111.0(3) . . ?
C4C O4C K2C 119.4(3) . . ?
C61C N5C K2C 114.0(6) . . ?
C61C N5C C62C 112.3(11) . . ?
C62C N5C K2C 103.7(6) . . ?
C63C N5C K2C 106.7(5) . . ?
C63C N5C C61C 110.6(9) . . ?
C63C N5C C62C 109.1(10) . . ?
C64C N6C K2C 113.5(5) . . ?
C64C N6C C65C 107.8(9) . . ?
C64C N6C C66C 105.0(10) . . ?
C65C N6C K2C 102.8(7) . . ?
C65C N6C C66C 127.7(14) . . ?
C66C N6C K2C 100.0(8) . . ?
C67C N7C K1C 96.6(6) . . ?
C67C N7C C69C 107.4(7) . . ?
C68C N7C K1C 111.9(8) . . ?
C68C N7C C67C 117.3(14) . . ?
C68C N7C C69C 110.1(10) . . ?
C69C N7C K1C 113.0(5) . . ?
C70C N8C K1C 110.8(5) . . ?
C70C N8C C71C 102.5(11) . . ?
C71C N8C K1C 93.5(8) . . ?
C72C N8C K1C 116.9(7) . . ?
C72C N8C C70C 117.2(13) . . ?
C72C N8C C71C 112.4(15) . . ?
Al1C C1C K1C 177.6(2) . . ?
O1C C1C K1C 41.4(2) . . ?
O1C C1C Al1C 136.6(3) . . ?
O1C C1C C2C 119.2(4) . . ?
C2C C1C K1C 77.8(2) . . ?
C2C C1C Al1C 104.2(3) . . ?
O2C C2C K1C 47.22(19) . . ?
O2C C2C C1C 124.5(4) . . ?
O2C C2C C3C 121.8(4) . . ?
C1C C2C K1C 77.3(2) . . ?
C3C C2C K1C 168.4(3) . . ?
C3C C2C C1C 113.7(4) . . ?
O3C C3C K2C 46.9(2) . . ?
O3C C3C C2C 121.9(4) . . ?
O3C C3C C4C 124.3(4) . . ?
C2C C3C K2C 168.0(3) . . ?
C2C C3C C4C 113.7(4) . . ?
C4C C3C K2C 77.4(2) . . ?
Al2C C4C K2C 178.0(2) . . ?
O4C C4C K2C 42.0(2) . . ?
O4C C4C Al2C 136.5(3) . . ?
O4C C4C C3C 119.6(4) . . ?
C3C C4C K2C 77.6(2) . . ?
C3C C4C Al2C 103.9(3) . . ?
C6C C5C C10C 116.7(5) . . ?
C6C C5C N1C 121.6(5) . . ?
N1C C5C C10C 121.7(5) . . ?
C5C C6C C11C 122.5(5) . . ?
C7C C6C C5C 119.4(5) . . ?
C7C C6C C11C 118.1(6) . . ?
C6C C7C H7C 118.6 . . ?
C8C C7C C6C 122.8(6) . . ?
C8C C7C H7C 118.6 . . ?
C7C C8C H8C 120.6 . . ?
C9C C8C C7C 118.8(6) . . ?
C9C C8C H8C 120.6 . . ?
C8C C9C H9C 118.8 . . ?
C8C C9C C10C 122.3(6) . . ?
C10C C9C H9C 118.8 . . ?
C5C C10C C14C 122.9(5) . . ?
C9C C10C C5C 120.0(6) . . ?
C9C C10C C14C 117.1(6) . . ?
C6C C11C H11C 108.9 . . ?
C6C C11C C12C 110.9(6) . . ?
C6C C11C C13C 110.9(6) . . ?
C12C C11C H11C 108.9 . . ?
C12C C11C C13C 108.4(7) . . ?
C13C C11C H11C 108.9 . . ?
C11C C12C H12A 109.5 . . ?
C11C C12C H12B 109.5 . . ?
C11C C12C H12C 109.5 . . ?
H12A C12C H12B 109.5 . . ?
H12A C12C H12C 109.5 . . ?
H12B C12C H12C 109.5 . . ?
C11C C13C H13A 109.5 . . ?
C11C C13C H13B 109.5 . . ?
C11C C13C H13C 109.5 . . ?
H13A C13C H13B 109.5 . . ?
H13A C13C H13C 109.5 . . ?
H13B C13C H13C 109.5 . . ?
C10C C14C H14C 108.5 . . ?
C10C C14C C15C 109.3(6) . . ?
C10C C14C C16C 112.4(6) . . ?
C15C C14C H14C 108.5 . . ?
C16C C14C H14C 108.5 . . ?
C16C C14C C15C 109.7(6) . . ?
C14C C15C H15A 109.5 . . ?
C14C C15C H15B 109.5 . . ?
C14C C15C H15C 109.5 . . ?
H15A C15C H15B 109.5 . . ?
H15A C15C H15C 109.5 . . ?
H15B C15C H15C 109.5 . . ?
C14C C16C H16A 109.5 . . ?
C14C C16C H16B 109.5 . . ?
C14C C16C H16C 109.5 . . ?
H16A C16C H16B 109.5 . . ?
H16A C16C H16C 109.5 . . ?
H16B C16C H16C 109.5 . . ?
H18A C18C H18B 109.5 . . ?
H18A C18C H18C 109.5 . . ?
H18B C18C H18C 109.5 . . ?
Si28 C18C H18A 109.5 . . ?
Si28 C18C H18B 109.5 . . ?
Si28 C18C H18C 109.5 . . ?
C22C C21C N2C 119.0(6) . . ?
C26C C21C C22C 119.5(6) . . ?
C26C C21C N2C 121.5(5) . . ?
C21C C22C C23C 118.3(8) . . ?
C21C C22C C27C 120.8(7) . . ?
C23C C22C C27C 120.9(8) . . ?
C22C C23C H23C 119.0 . . ?
C24C C23C C22C 122.0(7) . . ?
C24C C23C H23C 119.0 . . ?
C23C C24C H24C 120.4 . . ?
C25C C24C C23C 119.2(7) . . ?
C25C C24C H24C 120.4 . . ?
C24C C25C H25C 119.3 . . ?
C24C C25C C26C 121.5(8) . . ?
C26C C25C H25C 119.3 . . ?
C21C C26C C25C 119.5(6) . . ?
C21C C26C C30C 123.0(5) . . ?
C25C C26C C30C 117.4(6) . . ?
C22C C27C H27C 108.1 . . ?
C22C C27C C28C 108.8(11) . . ?
C22C C27C C29C 113.8(7) . . ?
C28C C27C H27C 108.1 . . ?
C29C C27C H27C 108.1 . . ?
C29C C27C C28C 109.7(7) . . ?
C27C C28C H28A 109.5 . . ?
C27C C28C H28B 109.5 . . ?
C27C C28C H28C 109.5 . . ?
H28A C28C H28B 109.5 . . ?
H28A C28C H28C 109.5 . . ?
H28B C28C H28C 109.5 . . ?
C27C C29C H29A 109.5 . . ?
C27C C29C H29B 109.5 . . ?
C27C C29C H29C 109.5 . . ?
H29A C29C H29B 109.5 . . ?
H29A C29C H29C 109.5 . . ?
H29B C29C H29C 109.5 . . ?
C26C C30C H30C 107.7 . . ?
C26C C30C C31C 112.4(5) . . ?
C26C C30C C32C 110.3(5) . . ?
C31C C30C H30C 107.7 . . ?
C31C C30C C32C 110.9(5) . . ?
C32C C30C H30C 107.7 . . ?
C30C C31C H31A 109.5 . . ?
C30C C31C H31B 109.5 . . ?
C30C C31C H31C 109.5 . . ?
H31A C31C H31B 109.5 . . ?
H31A C31C H31C 109.5 . . ?
H31B C31C H31C 109.5 . . ?
C30C C32C H32A 109.5 . . ?
C30C C32C H32B 109.5 . . ?
C30C C32C H32C 109.5 . . ?
H32A C32C H32B 109.5 . . ?
H32A C32C H32C 109.5 . . ?
H32B C32C H32C 109.5 . . ?
C34C C33C C38C 118.9(5) . . ?
C34C C33C N3C 119.7(5) . . ?
C38C C33C N3C 121.4(4) . . ?
C33C C34C C39C 121.2(5) . . ?
C35C C34C C33C 118.9(6) . . ?
C35C C34C C39C 119.9(5) . . ?
C34C C35C H35C 119.1 . . ?
C36C C35C C34C 121.7(6) . . ?
C36C C35C H35C 119.1 . . ?
C35C C36C H36C 120.1 . . ?
C37C C36C C35C 119.8(5) . . ?
C37C C36C H36C 120.1 . . ?
C36C C37C H37C 119.7 . . ?
C36C C37C C38C 120.7(6) . . ?
C38C C37C H37C 119.7 . . ?
C33C C38C C42C 122.5(4) . . ?
C37C C38C C33C 120.0(5) . . ?
C37C C38C C42C 117.5(5) . . ?
C34C C39C H39C 107.7 . . ?
C34C C39C C40C 112.3(6) . . ?
C34C C39C C41C 111.0(8) . . ?
C40C C39C H39C 107.7 . . ?
C41C C39C H39C 107.7 . . ?
C41C C39C C40C 110.1(6) . . ?
C39C C40C H40A 109.5 . . ?
C39C C40C H40B 109.5 . . ?
C39C C40C H40C 109.5 . . ?
H40A C40C H40B 109.5 . . ?
H40A C40C H40C 109.5 . . ?
H40B C40C H40C 109.5 . . ?
C39C C41C H41A 109.5 . . ?
C39C C41C H41B 109.5 . . ?
C39C C41C H41C 109.5 . . ?
H41A C41C H41B 109.5 . . ?
H41A C41C H41C 109.5 . . ?
H41B C41C H41C 109.5 . . ?
C38C C42C H42C 107.9 . . ?
C43C C42C C38C 110.5(5) . . ?
C43C C42C H42C 107.9 . . ?
C44C C42C C38C 111.9(5) . . ?
C44C C42C H42C 107.9 . . ?
C44C C42C C43C 110.7(5) . . ?
C42C C43C H43A 109.5 . . ?
C42C C43C H43B 109.5 . . ?
C42C C43C H43C 109.5 . . ?
H43A C43C H43B 109.5 . . ?
H43A C43C H43C 109.5 . . ?
H43B C43C H43C 109.5 . . ?
C42C C44C H44A 109.5 . . ?
C42C C44C H44B 109.5 . . ?
C42C C44C H44C 109.5 . . ?
H44A C44C H44B 109.5 . . ?
H44A C44C H44C 109.5 . . ?
H44B C44C H44C 109.5 . . ?
C46C C45C C50C 117.7(5) . . ?
C46C C45C N4C 120.2(4) . . ?
C50C C45C N4C 122.2(5) . . ?
C45C C46C C47C 119.5(5) . . ?
C45C C46C C51C 123.6(4) . . ?
C47C C46C C51C 116.9(5) . . ?
C46C C47C H47C 119.0 . . ?
C48C C47C C46C 121.9(6) . . ?
C48C C47C H47C 119.0 . . ?
C47C C48C H48C 120.3 . . ?
C49C C48C C47C 119.5(5) . . ?
C49C C48C H48C 120.3 . . ?
C48C C49C H49C 118.7 . . ?
C48C C49C C50C 122.6(6) . . ?
C50C C49C H49C 118.7 . . ?
C45C C50C C54C 123.5(5) . . ?
C49C C50C C45C 118.8(6) . . ?
C49C C50C C54C 117.6(5) . . ?
C46C C51C H51C 108.0 . . ?
C46C C51C C53C 111.1(5) . . ?
C52C C51C C46C 112.5(5) . . ?
C52C C51C H51C 108.0 . . ?
C52C C51C C53C 109.1(5) . . ?
C53C C51C H51C 108.0 . . ?
C51C C52C H52A 109.5 . . ?
C51C C52C H52B 109.5 . . ?
C51C C52C H52C 109.5 . . ?
H52A C52C H52B 109.5 . . ?
H52A C52C H52C 109.5 . . ?
H52B C52C H52C 109.5 . . ?
C51C C53C H53A 109.5 . . ?
C51C C53C H53B 109.5 . . ?
C51C C53C H53C 109.5 . . ?
H53A C53C H53B 109.5 . . ?
H53A C53C H53C 109.5 . . ?
H53B C53C H53C 109.5 . . ?
C50C C54C H54C 108.2 . . ?
C50C C54C C55C 113.4(6) . . ?
C50C C54C C56C 109.8(6) . . ?
C55C C54C H54C 108.2 . . ?
C55C C54C C56C 108.8(6) . . ?
C56C C54C H54C 108.2 . . ?
C54C C55C H55A 109.5 . . ?
C54C C55C H55B 109.5 . . ?
C54C C55C H55C 109.5 . . ?
H55A C55C H55B 109.5 . . ?
H55A C55C H55C 109.5 . . ?
H55B C55C H55C 109.5 . . ?
C54C C56C H56A 109.5 . . ?
C54C C56C H56B 109.5 . . ?
C54C C56C H56C 109.5 . . ?
H56A C56C H56B 109.5 . . ?
H56A C56C H56C 109.5 . . ?
H56B C56C H56C 109.5 . . ?
H58A C58C H58B 109.5 . . ?
H58A C58C H58C 109.5 . . ?
H58B C58C H58C 109.5 . . ?
Si4C C58C H58A 109.5 . . ?
Si4C C58C H58B 109.5 . . ?
Si4C C58C H58C 109.5 . . ?
N5C C61C H61A 109.5 . . ?
N5C C61C H61B 109.5 . . ?
N5C C61C H61C 109.5 . . ?
H61A C61C H61B 109.5 . . ?
H61A C61C H61C 109.5 . . ?
H61B C61C H61C 109.5 . . ?
N5C C62C H62A 109.5 . . ?
N5C C62C H62B 109.5 . . ?
N5C C62C H62C 109.5 . . ?
H62A C62C H62B 109.5 . . ?
H62A C62C H62C 109.5 . . ?
H62B C62C H62C 109.5 . . ?
N5C C63C H63A 107.8 . . ?
N5C C63C H63B 107.8 . . ?
N5C C63C C64C 118.2(9) . . ?
H63A C63C H63B 107.1 . . ?
C64C C63C H63A 107.8 . . ?
C64C C63C H63B 107.8 . . ?
N6C C64C H64A 108.4 . . ?
N6C C64C H64B 108.4 . . ?
C63C C64C N6C 115.6(7) . . ?
C63C C64C H64A 108.4 . . ?
C63C C64C H64B 108.4 . . ?
H64A C64C H64B 107.4 . . ?
N6C C65C H65A 109.5 . . ?
N6C C65C H65B 109.5 . . ?
N6C C65C H65C 109.5 . . ?
H65A C65C H65B 109.5 . . ?
H65A C65C H65C 109.5 . . ?
H65B C65C H65C 109.5 . . ?
N6C C66C H66A 109.5 . . ?
N6C C66C H66B 109.5 . . ?
N6C C66C H66C 109.5 . . ?
H66A C66C H66B 109.5 . . ?
H66A C66C H66C 109.5 . . ?
H66B C66C H66C 109.5 . . ?
N7C C67C H67A 109.5 . . ?
N7C C67C H67B 109.5 . . ?
N7C C67C H67C 109.5 . . ?
H67A C67C H67B 109.5 . . ?
H67A C67C H67C 109.5 . . ?
H67B C67C H67C 109.5 . . ?
N7C C68C H68A 109.5 . . ?
N7C C68C H68B 109.5 . . ?
N7C C68C H68C 109.5 . . ?
H68A C68C H68B 109.5 . . ?
H68A C68C H68C 109.5 . . ?
H68B C68C H68C 109.5 . . ?
N7C C69C H69A 108.3 . . ?
N7C C69C H69B 108.3 . . ?
H69A C69C H69B 107.4 . . ?
C70C C69C N7C 115.9(7) . . ?
C70C C69C H69A 108.3 . . ?
C70C C69C H69B 108.3 . . ?
N8C C70C H70A 107.7 . . ?
N8C C70C H70B 107.7 . . ?
C69C C70C N8C 118.6(9) . . ?
C69C C70C H70A 107.7 . . ?
C69C C70C H70B 107.7 . . ?
H70A C70C H70B 107.1 . . ?
N8C C71C H71A 109.5 . . ?
N8C C71C H71B 109.5 . . ?
N8C C71C H71C 109.5 . . ?
H71A C71C H71B 109.5 . . ?
H71A C71C H71C 109.5 . . ?
H71B C71C H71C 109.5 . . ?
N8C C72C H72A 109.5 . . ?
N8C C72C H72B 109.5 . . ?
N8C C72C H72C 109.5 . . ?
H72A C72C H72B 109.5 . . ?
H72A C72C H72C 109.5 . . ?
H72B C72C H72C 109.5 . . ?
O5C Si2C N2C 106.2(2) . . ?
O5C Si2C C19C 104.4(3) . . ?
O5C Si2C C20C 108.8(3) . . ?
N2C Si2C C19C 115.2(2) . . ?
N2C Si2C C20C 111.2(3) . . ?
C20C Si2C C19C 110.6(3) . . ?
O6C Si3C N3C 107.07(19) . . ?
O6C Si3C C59C 104.0(3) . . ?
O6C Si3C C60C 109.7(3) . . ?
N3C Si3C C59C 114.8(2) . . ?
N3C Si3C C60C 110.8(2) . . ?
C60C Si3C C59C 110.0(3) . . ?
O6C Si4C C58C 104.3(3) . . ?
O6C Si4C N4C 106.6(2) . . ?
O6C Si4C C57C 107.1(3) . . ?
N4C Si4C C58C 118.0(3) . . ?
N4C Si4C C57C 111.1(3) . . ?
C57C Si4C C58C 109.0(4) . . ?
O5C Si28 C18C 102.1(4) . . ?
O5C Si28 N1C 107.9(2) . . ?
O5C Si28 C17C 107.8(4) . . ?
N1C Si28 C18C 117.7(4) . . ?
N1C Si28 C17C 110.6(4) . . ?
C17C Si28 C18C 110.0(6) . . ?
Si2C O5C Si28 135.7(2) . . ?
Si3C O6C Si4C 135.0(2) . . ?
C5C N1C Al1C 118.1(3) . . ?
C5C N1C Si28 119.6(3) . . ?
Si28 N1C Al1C 122.0(2) . . ?
C21C N2C Al1C 118.1(3) . . ?
C21C N2C Si2C 123.8(3) . . ?
Si2C N2C Al1C 117.7(2) . . ?
C33C N3C Al2C 119.1(3) . . ?
C33C N3C Si3C 122.7(3) . . ?
Si3C N3C Al2C 117.4(2) . . ?
C45C N4C Al2C 116.0(3) . . ?
C45C N4C Si4C 121.9(3) . . ?
Si4C N4C Al2C 121.5(2) . . ?
Si28 C17C H17A 109.5 . . ?
Si28 C17C H17B 109.5 . . ?
Si28 C17C H17C 109.5 . . ?
H17A C17C H17B 109.5 . . ?
H17A C17C H17C 109.5 . . ?
H17B C17C H17C 109.5 . . ?
Si2C C19C H19A 109.5 . . ?
Si2C C19C H19B 109.5 . . ?
Si2C C19C H19C 109.5 . . ?
H19A C19C H19B 109.5 . . ?
H19A C19C H19C 109.5 . . ?
H19B C19C H19C 109.5 . . ?
Si2C C20C H20A 109.5 . . ?
Si2C C20C H20B 109.5 . . ?
Si2C C20C H20C 109.5 . . ?
H20A C20C H20B 109.5 . . ?
H20A C20C H20C 109.5 . . ?
H20B C20C H20C 109.5 . . ?
Si4C C57C H57A 109.5 . . ?
Si4C C57C H57B 109.5 . . ?
Si4C C57C H57C 109.5 . . ?
H57A C57C H57B 109.5 . . ?
H57A C57C H57C 109.5 . . ?
H57B C57C H57C 109.5 . . ?
Si3C C59C H59A 109.5 . . ?
Si3C C59C H59B 109.5 . . ?
Si3C C59C H59C 109.5 . . ?
H59A C59C H59B 109.5 . . ?
H59A C59C H59C 109.5 . . ?
H59B C59C H59C 109.5 . . ?
Si3C C60C H60A 109.5 . . ?
Si3C C60C H60B 109.5 . . ?
Si3C C60C H60C 109.5 . . ?
H60A C60C H60B 109.5 . . ?
H60A C60C H60C 109.5 . . ?
H60B C60C H60C 109.5 . . ?
H1SA C1S H1SB 109.5 . . ?
H1SA C1S H1SC 109.5 . . ?
H1SB C1S H1SC 109.5 . . ?
C2S C1S H1SA 109.5 . . ?
C2S C1S H1SB 109.5 . . ?
C2S C1S H1SC 109.5 . . ?
C1S C2S H2SA 108.8 . . ?
C1S C2S H2SB 108.8 . . ?
C1S C2S C3S 114.0(8) . . ?
H2SA C2S H2SB 107.7 . . ?
C3S C2S H2SA 108.8 . . ?
C3S C2S H2SB 108.8 . . ?
C2S C3S H3SA 108.2 . . ?
C2S C3S H3SB 108.2 . . ?
H3SA C3S H3SB 107.4 . . ?
C4S C3S C2S 116.2(7) . . ?
C4S C3S H3SA 108.2 . . ?
C4S C3S H3SB 108.2 . . ?
C3S C4S H4SA 108.5 . . ?
C3S C4S H4SB 108.5 . . ?
C3S C4S C5S 115.2(7) . . ?
H4SA C4S H4SB 107.5 . . ?
C5S C4S H4SA 108.5 . . ?
C5S C4S H4SB 108.5 . . ?
C4S C5S H5SA 108.6 . . ?
C4S C5S H5SB 108.6 . . ?
H5SA C5S H5SB 107.5 . . ?
C6S C5S C4S 114.8(9) . . ?
C6S C5S H5SA 108.6 . . ?
C6S C5S H5SB 108.6 . . ?
C5S C6S H6SA 109.5 . . ?
C5S C6S H6SB 109.5 . . ?
C5S C6S H6SC 109.5 . . ?
H6SA C6S H6SB 109.5 . . ?
H6SA C6S H6SC 109.5 . . ?
H6SB C6S H6SC 109.5 . . ?
C04N C04N H04A 108.5 2_576 . ?
C04N C04N H04B 108.5 2_576 . ?
C04N C04N C04Z 115.1(10) 2_576 . ?
H04A C04N H04B 107.5 . . ?
C04Z C04N H04A 108.5 . . ?
C04Z C04N H04B 108.5 . . ?
C04N C04Z H04C 108.7 . . ?
C04N C04Z H04D 108.7 . . ?
H04C C04Z H04D 107.6 . . ?
C05L C04Z C04N 114.3(10) . . ?
C05L C04Z H04C 108.7 . . ?
C05L C04Z H04D 108.7 . . ?
C04Z C05L H05A 109.5 . . ?
C04Z C05L H05B 109.5 . . ?
C04Z C05L H05C 109.5 . . ?
H05A C05L H05B 109.5 . . ?
H05A C05L H05C 109.5 . . ?
H05B C05L H05C 109.5 . . ?
H7SA C7S H7SB 109.5 . . ?
H7SA C7S H7SC 109.5 . . ?
H7SB C7S H7SC 109.5 . . ?
C8S C7S H7SA 109.5 . . ?
C8S C7S H7SB 109.5 . . ?
C8S C7S H7SC 109.5 . . ?
C7S C8S H8SA 107.5 . . ?
C7S C8S H8SB 107.5 . . ?
H8SA C8S H8SB 107.0 . . ?
C9S C8S C7S 119(2) . . ?
C9S C8S H8SA 107.5 . . ?
C9S C8S H8SB 107.5 . . ?
C8S C9S H9SA 106.0 . . ?
C8S C9S H9SB 106.0 . . ?
H9SA C9S H9SB 106.3 . . ?
C10S C9S C8S 125.2(17) . . ?
C10S C9S H9SA 106.0 . . ?
C10S C9S H9SB 106.0 . . ?
C9S C10S H10G 106.6 . . ?
C9S C10S H10H 106.6 . . ?
C9S C10S C11S 122.8(11) . . ?
H10G C10S H10H 106.6 . . ?
C11S C10S H10G 106.6 . . ?
C11S C10S H10H 106.6 . . ?
C10S C11S H11H 107.4 . . ?
C10S C11S H11I 107.4 . . ?
H11H C11S H11I 106.9 . . ?
C12S C11S C10S 119.8(11) . . ?
C12S C11S H11H 107.4 . . ?
C12S C11S H11I 107.4 . . ?
C11S C12S H12F 109.5 . . ?
C11S C12S H12G 109.5 . . ?
C11S C12S H12H 109.5 . . ?
H12F C12S H12G 109.5 . . ?
H12F C12S H12H 109.5 . . ?
H12G C12S H12H 109.5 . . ?
H13J C13S H13K 109.5 . . ?
H13J C13S H13L 109.5 . . ?
H13K C13S H13L 109.5 . . ?
C14S C13S H13J 109.5 . . ?
C14S C13S H13K 109.5 . . ?
C14S C13S H13L 109.5 . . ?
C13S C14S H14H 109.3 . . ?
C13S C14S H14I 109.3 . . ?
H14H C14S H14I 108.0 . . ?
C15S C14S C13S 111.5(15) . . ?
C15S C14S H14H 109.3 . . ?
C15S C14S H14I 109.3 . . ?
C14S C15S C15S 150.0(19) . 2_677 ?
C14S C15S H15J 99.2 . . ?
C14S C15S H15K 99.2 . . ?
C15S C15S H15J 99.2 2_677 . ?
C15S C15S H15K 99.2 2_677 . ?
H15J C15S H15K 104.0 . . ?
H16J C16S H16K 109.5 . . ?
H16J C16S H16L 109.5 . . ?
H16K C16S H16L 109.5 . . ?
C17S C16S H16J 109.5 . . ?
C17S C16S H16K 109.5 . . ?
C17S C16S H16L 109.5 . . ?
C16S C17S H17J 111.3 . . ?
C16S C17S H17K 111.3 . . ?
H17J C17S H17K 109.2 . . ?
C18S C17S C16S 102.3(15) . . ?
C18S C17S H17J 111.3 . . ?
C18S C17S H17K 111.3 . . ?
C17S C18S C18S 124(2) . 2_666 ?
C17S C18S H18J 106.3 . . ?
C17S C18S H18K 106.3 . . ?
C18S C18S H18J 106.3 2_666 . ?
C18S C18S H18K 106.3 2_666 . ?
H18J C18S H18K 106.4 . . ?
C19S C19S H19D 107.9 2_565 . ?
C19S C19S H19E 107.9 2_565 . ?
H19D C19S H19E 107.2 . . ?
C20S C19S C19S 117.4(10) . 2_565 ?
C20S C19S H19D 107.9 . . ?
C20S C19S H19E 107.9 . . ?
C19S C20S H20D 108.9 . . ?
C19S C20S H20E 108.9 . . ?
H20D C20S H20E 107.8 . . ?
C21S C20S C19S 113.2(9) . . ?
C21S C20S H20D 108.9 . . ?
C21S C20S H20E 108.9 . . ?
C20S C21S H21C 109.5 . . ?
C20S C21S H21D 109.5 . . ?
C20S C21S H21E 109.5 . . ?
H21C C21S H21D 109.5 . . ?
H21C C21S H21E 109.5 . . ?
H21D C21S H21E 109.5 . . ?

loop_
_geom_bond_atom_site_label_1
_geom_bond_atom_site_label_2
_geom_bond_distance
_geom_bond_site_symmetry_2
_geom_bond_publ_flag
K1A O1A 2.601(4) . ?
K1A O2A 2.664(3) . ?
K1A N3A 2.843(6) . ?
K1A N4A 2.857(6) . ?
K1A C1A 3.384(4) . ?
K1A C2A 3.394(5) . ?
Al1A O2A 1.828(3) . ?
Al1A C1A 2.042(5) 2_577 ?
Al1A N1A 1.854(4) . ?
Al1A N2A 1.850(4) . ?
O1A C1A 1.249(6) . ?
O2A C2A 1.360(5) . ?
N3A C31A 1.475(11) . ?
N3A C32A 1.450(11) . ?
N3A C33A 1.479(9) . ?
N4A C34A 1.474(10) . ?
N4A C35A 1.407(12) . ?
N4A C36A 1.450(11) . ?
C1A C2A 1.482(5) . ?
C2A C2A 1.371(9) 2_577 ?
C3A C4A 1.422(7) . ?
C3A C8A 1.408(7) . ?
C3A N1A 1.443(6) . ?
C4A C5A 1.393(8) . ?
C4A C9A 1.514(8) . ?
C5A H5A 0.9300 . ?
C5A C6A 1.378(9) . ?
C6A H6A 0.9300 . ?
C6A C7A 1.376(9) . ?
C7A H7A 0.9300 . ?
C7A C8A 1.390(8) . ?
C8A C12A 1.527(8) . ?
C9A H9A 0.9800 . ?
C9A C10A 1.529(7) . ?
C9A C11A 1.531(9) . ?
C10A H10A 0.9600 . ?
C10A H10B 0.9600 . ?
C10A H10C 0.9600 . ?
C11A H11A 0.9600 . ?
C11A H11B 0.9600 . ?
C11A H11D 0.9600 . ?
C12A H12D 0.9800 . ?
C12A C13A 1.532(10) . ?
C12A C14A 1.543(9) . ?
C13A H13D 0.9600 . ?
C13A H13E 0.9600 . ?
C13A H13F 0.9600 . ?
C14A H14A 0.9600 . ?
C14A H14B 0.9600 . ?
C14A H14D 0.9600 . ?
C15A H15D 0.9600 . ?
C15A H15E 0.9600 . ?
C15A H15F 0.9600 . ?
C15A Si1A 1.868(9) . ?
C18A H18D 0.9600 . ?
C18A H18E 0.9600 . ?
C18A H18F 0.9600 . ?
C18A Si2A 1.859(6) . ?
C19A C20A 1.407(8) . ?
C19A C24A 1.421(8) . ?
C19A N2A 1.448(7) . ?
C20A C21A 1.407(9) . ?
C20A C25A 1.494(9) . ?
C21A H21A 0.9300 . ?
C21A C22A 1.367(14) . ?
C22A H22A 0.9300 . ?
C22A C23A 1.364(14) . ?
C23A H23A 0.9300 . ?
C23A C24A 1.407(12) . ?
C24A C28A 1.538(12) . ?
C25A H25A 0.9800 . ?
C25A C26A 1.524(7) . ?
C25A C27A 1.531(8) . ?
C26A H26A 0.9600 . ?
C26A H26B 0.9600 . ?
C26A H26C 0.9600 . ?
C27A H27A 0.9600 . ?
C27A H27B 0.9600 . ?
C27A H27D 0.9600 . ?
C29A H29D 0.9600 . ?
C29A H29E 0.9600 . ?
C29A H29F 0.9600 . ?
C29A C28A 1.502(10) . ?
C30A H30A 0.9600 . ?
C30A H30B 0.9600 . ?
C30A H30D 0.9600 . ?
C30A C28A 1.547(10) . ?
C31A H31D 0.9600 . ?
C31A H31E 0.9600 . ?
C31A H31F 0.9600 . ?
C32A H32D 0.9600 . ?
C32A H32E 0.9600 . ?
C32A H32F 0.9600 . ?
C33A H33A 0.9700 . ?
C33A H33B 0.9700 . ?
C33A C34A 1.483(12) . ?
C34A H34A 0.9700 . ?
C34A H34B 0.9700 . ?
C35A H35A 0.9600 . ?
C35A H35B 0.9600 . ?
C35A H35D 0.9600 . ?
C36A H36A 0.9600 . ?
C36A H36B 0.9600 . ?
C36A H36D 0.9600 . ?
Si1A O3A 1.634(4) . ?
Si1A N1A 1.731(4) . ?
Si1A C16A 1.854(8) . ?
Si2A O3A 1.628(4) . ?
Si2A N2A 1.722(4) . ?
Si2A C17A 1.862(6) . ?
C16A H16D 0.9600 . ?
C16A H16E 0.9600 . ?
C16A H16F 0.9600 . ?
C17A H17D 0.9600 . ?
C17A H17E 0.9600 . ?
C17A H17F 0.9600 . ?
C28A H28D 0.9800 . ?
K1B O1B 2.609(4) . ?
K1B O2B 2.655(3) . ?
K1B N3B 2.827(7) . ?
K1B N4B 2.822(6) . ?
K1B C1B 3.375(4) . ?
K1B C2B 3.384(4) . ?
Si1B O011 1.640(5) . ?
Si1B N1B 1.733(4) . ?
Si1B C15B 1.867(9) . ?
Si1B C16B 1.867(10) . ?
Si2B O011 1.620(5) . ?
Si2B N2B 1.721(4) . ?
Si2B C17B 1.857(6) . ?
Si2B C18B 1.842(7) . ?
Al1B O2B 1.830(3) . ?
Al1B N1B 1.857(4) . ?
Al1B N2B 1.850(4) . ?
Al1B C1B 2.050(4) 2_465 ?
O1B C1B 1.244(6) . ?
O2B C2B 1.351(5) . ?
N1B C3B 1.433(7) . ?
N2B C19B 1.415(7) . ?
N3B C31B 1.460(14) . ?
N3B C32B 1.467(16) . ?
N3B C33B 1.494(12) . ?
N4B C34B 1.411(12) . ?
N4B C35B 1.439(10) . ?
N4B C36B 1.462(12) . ?
C1B C2B 1.484(5) . ?
C2B C2B 1.370(9) 2_465 ?
C3B C4B 1.420(7) . ?
C3B C8B 1.424(8) . ?
C4B C5B 1.382(8) . ?
C4B C9B 1.508(8) . ?
C5B H5B 0.9300 . ?
C5B C6B 1.367(10) . ?
C6B H6B 0.9300 . ?
C6B C7B 1.379(10) . ?
C7B H7B 0.9300 . ?
C7B C8B 1.387(8) . ?
C8B C12B 1.514(8) . ?
C9B H9B 0.9800 . ?
C9B C10B 1.517(9) . ?
C9B C11B 1.556(8) . ?
C10B H10D 0.9600 . ?
C10B H10E 0.9600 . ?
C10B H10F 0.9600 . ?
C11B H11E 0.9600 . ?
C11B H11F 0.9600 . ?
C11B H11G 0.9600 . ?
C12B H12E 0.9800 . ?
C12B C13B 1.531(10) . ?
C12B C14B 1.538(10) . ?
C13B H13G 0.9600 . ?
C13B H13H 0.9600 . ?
C13B H13I 0.9600 . ?
C14B H14E 0.9600 . ?
C14B H14F 0.9600 . ?
C14B H14G 0.9600 . ?
C15B H15G 0.9600 . ?
C15B H15H 0.9600 . ?
C15B H15I 0.9600 . ?
C16B H16G 0.9600 . ?
C16B H16H 0.9600 . ?
C16B H16I 0.9600 . ?
C17B H17G 0.9600 . ?
C17B H17H 0.9600 . ?
C17B H17I 0.9600 . ?
C18B H18G 0.9600 . ?
C18B H18H 0.9600 . ?
C18B H18I 0.9600 . ?
C19B C20B 1.423(8) . ?
C19B C24B 1.400(8) . ?
C20B C21B 1.377(10) . ?
C20B C25B 1.504(9) . ?
C21B H21B 0.9300 . ?
C21B C22B 1.372(12) . ?
C22B H22B 0.9300 . ?
C22B C23B 1.381(12) . ?
C23B H23B 0.9300 . ?
C23B C24B 1.398(9) . ?
C24B C28B 1.530(10) . ?
C25B H25B 0.9800 . ?
C25B C26B 1.549(9) . ?
C25B C27B 1.535(8) . ?
C26B H26D 0.9600 . ?
C26B H26E 0.9600 . ?
C26B H26F 0.9600 . ?
C27B H27E 0.9600 . ?
C27B H27F 0.9600 . ?
C27B H27G 0.9600 . ?
C28B H28E 0.9800 . ?
C28B C29B 1.525(8) . ?
C28B C30B 1.508(8) . ?
C29B H29G 0.9600 . ?
C29B H29H 0.9600 . ?
C29B H29I 0.9600 . ?
C30B H30E 0.9600 . ?
C30B H30F 0.9600 . ?
C30B H30G 0.9600 . ?
C31B H31G 0.9600 . ?
C31B H31H 0.9600 . ?
C31B H31I 0.9600 . ?
C32B H32G 0.9600 . ?
C32B H32H 0.9600 . ?
C32B H32I 0.9600 . ?
C33B H33C 0.9700 . ?
C33B H33D 0.9700 . ?
C33B C34B 1.52(2) . ?
C34B H34C 0.9700 . ?
C34B H34D 0.9700 . ?
C35B H35E 0.9600 . ?
C35B H35F 0.9600 . ?
C35B H35G 0.9600 . ?
C36B H36E 0.9600 . ?
C36B H36F 0.9600 . ?
C36B H36G 0.9600 . ?
K1C O1C 2.624(4) . ?
K1C O2C 2.705(3) . ?
K1C N7C 2.868(6) . ?
K1C N8C 2.898(7) . ?
K1C C1C 3.426(4) . ?
K1C C2C 3.433(4) . ?
K2C O3C 2.672(3) . ?
K2C O4C 2.614(4) . ?
K2C N5C 2.924(6) . ?
K2C N6C 2.814(7) . ?
K2C C3C 3.409(4) . ?
K2C C4C 3.406(4) . ?
Al1C O3C 1.822(3) . ?
Al1C C1C 2.034(4) . ?
Al1C N1C 1.843(4) . ?
Al1C N2C 1.848(4) . ?
Al2C O2C 1.817(3) . ?
Al2C C4C 2.037(4) . ?
Al2C N3C 1.842(4) . ?
Al2C N4C 1.866(4) . ?
O1C C1C 1.246(5) . ?
O2C C2C 1.349(5) . ?
O3C C3C 1.353(5) . ?
O4C C4C 1.250(5) . ?
N5C C61C 1.432(12) . ?
N5C C62C 1.497(14) . ?
N5C C63C 1.428(11) . ?
N6C C64C 1.475(10) . ?
N6C C65C 1.495(15) . ?
N6C C66C 1.553(19) . ?
N7C C67C 1.472(11) . ?
N7C C68C 1.409(13) . ?
N7C C69C 1.485(10) . ?
N8C C70C 1.458(12) . ?
N8C C71C 1.64(2) . ?
N8C C72C 1.382(19) . ?
C1C C2C 1.477(6) . ?
C2C C3C 1.392(6) . ?
C3C C4C 1.474(6) . ?
C5C C6C 1.416(8) . ?
C5C C10C 1.439(8) . ?
C5C N1C 1.435(6) . ?
C6C C7C 1.395(8) . ?
C6C C11C 1.510(9) . ?
C7C H7C 0.9300 . ?
C7C C8C 1.373(10) . ?
C8C H8C 0.9300 . ?
C8C C9C 1.339(11) . ?
C9C H9C 0.9300 . ?
C9C C10C 1.396(9) . ?
C10C C14C 1.511(9) . ?
C11C H11C 0.9800 . ?
C11C C12C 1.516(11) . ?
C11C C13C 1.547(9) . ?
C12C H12A 0.9600 . ?
C12C H12B 0.9600 . ?
C12C H12C 0.9600 . ?
C13C H13A 0.9600 . ?
C13C H13B 0.9600 . ?
C13C H13C 0.9600 . ?
C14C H14C 0.9800 . ?
C14C C15C 1.558(9) . ?
C14C C16C 1.525(11) . ?
C15C H15A 0.9600 . ?
C15C H15B 0.9600 . ?
C15C H15C 0.9600 . ?
C16C H16A 0.9600 . ?
C16C H16B 0.9600 . ?
C16C H16C 0.9600 . ?
C18C H18A 0.9600 . ?
C18C H18B 0.9600 . ?
C18C H18C 0.9600 . ?
C18C Si28 1.896(11) . ?
C21C C22C 1.397(8) . ?
C21C C26C 1.393(8) . ?
C21C N2C 1.442(6) . ?
C22C C23C 1.414(12) . ?
C22C C27C 1.512(13) . ?
C23C H23C 0.9300 . ?
C23C C24C 1.367(14) . ?
C24C H24C 0.9300 . ?
C24C C25C 1.352(12) . ?
C25C H25C 0.9300 . ?
C25C C26C 1.408(8) . ?
C26C C30C 1.514(8) . ?
C27C H27C 0.9800 . ?
C27C C28C 1.529(14) . ?
C27C C29C 1.523(13) . ?
C28C H28A 0.9600 . ?
C28C H28B 0.9600 . ?
C28C H28C 0.9600 . ?
C29C H29A 0.9600 . ?
C29C H29B 0.9600 . ?
C29C H29C 0.9600 . ?
C30C H30C 0.9800 . ?
C30C C31C 1.525(8) . ?
C30C C32C 1.541(8) . ?
C31C H31A 0.9600 . ?
C31C H31B 0.9600 . ?
C31C H31C 0.9600 . ?
C32C H32A 0.9600 . ?
C32C H32B 0.9600 . ?
C32C H32C 0.9600 . ?
C33C C34C 1.410(7) . ?
C33C C38C 1.411(7) . ?
C33C N3C 1.436(6) . ?
C34C C35C 1.395(8) . ?
C34C C39C 1.505(9) . ?
C35C H35C 0.9300 . ?
C35C C36C 1.376(10) . ?
C36C H36C 0.9300 . ?
C36C C37C 1.369(9) . ?
C37C H37C 0.9300 . ?
C37C C38C 1.397(7) . ?
C38C C42C 1.538(8) . ?
C39C H39C 0.9800 . ?
C39C C40C 1.534(11) . ?
C39C C41C 1.513(12) . ?
C40C H40A 0.9600 . ?
C40C H40B 0.9600 . ?
C40C H40C 0.9600 . ?
C41C H41A 0.9600 . ?
C41C H41B 0.9600 . ?
C41C H41C 0.9600 . ?
C42C H42C 0.9800 . ?
C42C C43C 1.531(8) . ?
C42C C44C 1.518(9) . ?
C43C H43A 0.9600 . ?
C43C H43B 0.9600 . ?
C43C H43C 0.9600 . ?
C44C H44A 0.9600 . ?
C44C H44B 0.9600 . ?
C44C H44C 0.9600 . ?
C45C C46C 1.398(7) . ?
C45C C50C 1.435(7) . ?
C45C N4C 1.437(6) . ?
C46C C47C 1.414(7) . ?
C46C C51C 1.524(8) . ?
C47C H47C 0.9300 . ?
C47C C48C 1.352(10) . ?
C48C H48C 0.9300 . ?
C48C C49C 1.340(10) . ?
C49C H49C 0.9300 . ?
C49C C50C 1.404(8) . ?
C50C C54C 1.512(9) . ?
C51C H51C 0.9800 . ?
C51C C52C 1.512(9) . ?
C51C C53C 1.547(8) . ?
C52C H52A 0.9600 . ?
C52C H52B 0.9600 . ?
C52C H52C 0.9600 . ?
C53C H53A 0.9600 . ?
C53C H53B 0.9600 . ?
C53C H53C 0.9600 . ?
C54C H54C 0.9800 . ?
C54C C55C 1.543(9) . ?
C54C C56C 1.550(10) . ?
C55C H55A 0.9600 . ?
C55C H55B 0.9600 . ?
C55C H55C 0.9600 . ?
C56C H56A 0.9600 . ?
C56C H56B 0.9600 . ?
C56C H56C 0.9600 . ?
C58C H58A 0.9600 . ?
C58C H58B 0.9600 . ?
C58C H58C 0.9600 . ?
C58C Si4C 1.884(7) . ?
C61C H61A 0.9600 . ?
C61C H61B 0.9600 . ?
C61C H61C 0.9600 . ?
C62C H62A 0.9600 . ?
C62C H62B 0.9600 . ?
C62C H62C 0.9600 . ?
C63C H63A 0.9700 . ?
C63C H63B 0.9700 . ?
C63C C64C 1.433(13) . ?
C64C H64A 0.9700 . ?
C64C H64B 0.9700 . ?
C65C H65A 0.9600 . ?
C65C H65B 0.9600 . ?
C65C H65C 0.9600 . ?
C66C H66A 0.9600 . ?
C66C H66B 0.9600 . ?
C66C H66C 0.9600 . ?
C67C H67A 0.9600 . ?
C67C H67B 0.9600 . ?
C67C H67C 0.9600 . ?
C68C H68A 0.9600 . ?
C68C H68B 0.9600 . ?
C68C H68C 0.9600 . ?
C69C H69A 0.9700 . ?
C69C H69B 0.9700 . ?
C69C C70C 1.403(13) . ?
C70C H70A 0.9700 . ?
C70C H70B 0.9700 . ?
C71C H71A 0.9600 . ?
C71C H71B 0.9600 . ?
C71C H71C 0.9600 . ?
C72C H72A 0.9600 . ?
C72C H72B 0.9600 . ?
C72C H72C 0.9600 . ?
Si2C O5C 1.624(4) . ?
Si2C N2C 1.729(4) . ?
Si2C C19C 1.870(7) . ?
Si2C C20C 1.869(7) . ?
Si3C O6C 1.612(4) . ?
Si3C N3C 1.729(4) . ?
Si3C C59C 1.893(6) . ?
Si3C C60C 1.882(6) . ?
Si4C O6C 1.659(4) . ?
Si4C N4C 1.722(4) . ?
Si4C C57C 1.853(6) . ?
Si28 O5C 1.646(4) . ?
Si28 N1C 1.735(4) . ?
Si28 C17C 1.864(9) . ?
C17C H17A 0.9600 . ?
C17C H17B 0.9600 . ?
C17C H17C 0.9600 . ?
C19C H19A 0.9600 . ?
C19C H19B 0.9600 . ?
C19C H19C 0.9600 . ?
C20C H20A 0.9600 . ?
C20C H20B 0.9600 . ?
C20C H20C 0.9600 . ?
C57C H57A 0.9600 . ?
C57C H57B 0.9600 . ?
C57C H57C 0.9600 . ?
C59C H59A 0.9600 . ?
C59C H59B 0.9600 . ?
C59C H59C 0.9600 . ?
C60C H60A 0.9600 . ?
C60C H60B 0.9600 . ?
C60C H60C 0.9600 . ?
C1S H1SA 0.9600 . ?
C1S H1SB 0.9600 . ?
C1S H1SC 0.9600 . ?
C1S C2S 1.498(12) . ?
C2S H2SA 0.9700 . ?
C2S H2SB 0.9700 . ?
C2S C3S 1.506(12) . ?
C3S H3SA 0.9700 . ?
C3S H3SB 0.9700 . ?
C3S C4S 1.503(11) . ?
C4S H4SA 0.9700 . ?
C4S H4SB 0.9700 . ?
C4S C5S 1.511(13) . ?
C5S H5SA 0.9700 . ?
C5S H5SB 0.9700 . ?
C5S C6S 1.504(12) . ?
C6S H6SA 0.9600 . ?
C6S H6SB 0.9600 . ?
C6S H6SC 0.9600 . ?
C04N C04N 1.46(2) 2_576 ?
C04N H04A 0.9700 . ?
C04N H04B 0.9700 . ?
C04N C04Z 1.520(15) . ?
C04Z H04C 0.9700 . ?
C04Z H04D 0.9700 . ?
C04Z C05L 1.502(17) . ?
C05L H05A 0.9600 . ?
C05L H05B 0.9600 . ?
C05L H05C 0.9600 . ?
C7S H7SA 0.9600 . ?
C7S H7SB 0.9600 . ?
C7S H7SC 0.9600 . ?
C7S C8S 1.486(10) . ?
C8S H8SA 0.9700 . ?
C8S H8SB 0.9700 . ?
C8S C9S 1.453(9) . ?
C9S H9SA 0.9700 . ?
C9S H9SB 0.9700 . ?
C9S C10S 1.450(9) . ?
C10S H10G 0.9700 . ?
C10S H10H 0.9700 . ?
C10S C11S 1.496(9) . ?
C11S H11H 0.9700 . ?
C11S H11I 0.9700 . ?
C11S C12S 1.476(9) . ?
C12S H12F 0.9600 . ?
C12S H12G 0.9600 . ?
C12S H12H 0.9600 . ?
C13S H13J 0.9600 . ?
C13S H13K 0.9600 . ?
C13S H13L 0.9600 . ?
C13S C14S 1.480(10) . ?
C14S H14H 0.9700 . ?
C14S H14I 0.9700 . ?
C14S C15S 1.478(10) . ?
C15S C15S 1.482(9) 2_677 ?
C15S H15J 0.9700 . ?
C15S H15K 0.9700 . ?
C16S H16J 0.9600 . ?
C16S H16K 0.9600 . ?
C16S H16L 0.9600 . ?
C16S C17S 1.485(10) . ?
C17S H17J 0.9700 . ?
C17S H17K 0.9700 . ?
C17S C18S 1.465(10) . ?
C18S C18S 1.486(10) 2_666 ?
C18S H18J 0.9700 . ?
C18S H18K 0.9700 . ?
C19S C19S 1.511(16) 2_565 ?
C19S H19D 0.9700 . ?
C19S H19E 0.9700 . ?
C19S C20S 1.485(11) . ?
C20S H20D 0.9700 . ?
C20S H20E 0.9700 . ?
C20S C21S 1.470(14) . ?
C21S H21C 0.9600 . ?
C21S H21D 0.9600 . ?
C21S H21E 0.9600 . ?

loop_
_geom_torsion_atom_site_label_1
_geom_torsion_atom_site_label_2
_geom_torsion_atom_site_label_3
_geom_torsion_atom_site_label_4
_geom_torsion
_geom_torsion_site_symmetry_1
_geom_torsion_site_symmetry_2
_geom_torsion_site_symmetry_3
_geom_torsion_site_symmetry_4
_geom_torsion_publ_flag
K1A O1A C1A Al1A -170.1(3) . . . 2_577 ?
K1A O1A C1A C2A 10.0(5) . . . . ?
K1A O2A C2A C1A -10.8(5) . . . . ?
K1A O2A C2A C2A 167.0(4) . . . 2_577 ?
K1A N3A C33A C34A 44.3(9) . . . . ?
K1A N4A C34A C33A 37.2(9) . . . . ?
K1A C1A C2A O2A 8.1(4) . . . . ?
K1A C1A C2A C2A -169.8(5) . . . 2_577 ?
Al1A O2A C2A K1A -166.1(3) . . . . ?
Al1A O2A C2A C1A -176.9(3) . . . . ?
Al1A O2A C2A C2A 0.8(6) . . . 2_577 ?
Al1A C1A C2A K1A 173.2(2) 2_577 . . . ?
Al1A C1A C2A O2A -178.7(3) 2_577 . . . ?
Al1A C1A C2A C2A 3.4(5) 2_577 . . 2_577 ?
O1A C1A C2A K1A -6.9(4) . . . . ?
O1A C1A C2A O2A 1.3(6) . . . . ?
O1A C1A C2A C2A -176.7(5) . . . 2_577 ?
O2A Al1A N1A C3A 58.5(4) . . . . ?
O2A Al1A N1A Si1A -125.0(3) . . . . ?
O2A Al1A N2A C19A -86.4(4) . . . . ?
O2A Al1A N2A Si2A 86.6(3) . . . . ?
N3A C33A C34A N4A -56.6(10) . . . . ?
C1A Al1A O2A K1A -163.5(2) 2_577 . . . ?
C1A Al1A O2A C2A -2.3(3) 2_577 . . . ?
C1A Al1A N1A C3A -45.0(4) 2_577 . . . ?
C1A Al1A N1A Si1A 131.5(3) 2_577 . . . ?
C1A Al1A N2A C19A 11.8(4) 2_577 . . . ?
C1A Al1A N2A Si2A -175.2(2) 2_577 . . . ?
C3A C4A C5A C6A -1.2(8) . . . . ?
C3A C4A C9A C10A 118.7(6) . . . . ?
C3A C4A C9A C11A -118.0(5) . . . . ?
C3A C8A C12A C13A -117.2(7) . . . . ?
C3A C8A C12A C14A 121.6(6) . . . . ?
C4A C3A C8A C7A -0.4(7) . . . . ?
C4A C3A C8A C12A 177.7(5) . . . . ?
C4A C3A N1A Al1A 96.8(5) . . . . ?
C4A C3A N1A Si1A -79.8(5) . . . . ?
C4A C5A C6A C7A 1.6(9) . . . . ?
C5A C4A C9A C10A -60.7(7) . . . . ?
C5A C4A C9A C11A 62.6(6) . . . . ?
C5A C6A C7A C8A -1.4(9) . . . . ?
C6A C7A C8A C3A 0.8(8) . . . . ?
C6A C7A C8A C12A -177.4(5) . . . . ?
C7A C8A C12A C13A 61.0(8) . . . . ?
C7A C8A C12A C14A -60.2(7) . . . . ?
C8A C3A C4A C5A 0.6(7) . . . . ?
C8A C3A C4A C9A -178.7(5) . . . . ?
C8A C3A N1A Al1A -84.9(5) . . . . ?
C8A C3A N1A Si1A 98.5(5) . . . . ?
C9A C4A C5A C6A 178.2(5) . . . . ?
C15A Si1A O3A Si2A 96.6(5) . . . . ?
C15A Si1A N1A Al1A -85.6(4) . . . . ?
C15A Si1A N1A C3A 91.0(5) . . . . ?
C18A Si2A O3A Si1A 113.1(5) . . . . ?
C18A Si2A N2A Al1A -70.2(4) . . . . ?
C18A Si2A N2A C19A 102.1(5) . . . . ?
C19A C20A C21A C22A -0.7(9) . . . . ?
C19A C20A C25A C26A -130.9(5) . . . . ?
C19A C20A C25A C27A 104.8(6) . . . . ?
C19A C24A C28A C29A 116.0(8) . . . . ?
C19A C24A C28A C30A -121.0(7) . . . . ?
C20A C19A C24A C23A -4.1(8) . . . . ?
C20A C19A C24A C28A 174.0(5) . . . . ?
C20A C19A N2A Al1A 88.3(5) . . . . ?
C20A C19A N2A Si2A -84.3(5) . . . . ?
C20A C21A C22A C23A -2.6(11) . . . . ?
C21A C20A C25A C26A 50.3(7) . . . . ?
C21A C20A C25A C27A -74.0(7) . . . . ?
C21A C22A C23A C24A 2.6(12) . . . . ?
C22A C23A C24A C19A 0.8(10) . . . . ?
C22A C23A C24A C28A -177.3(7) . . . . ?
C23A C24A C28A C29A -65.9(9) . . . . ?
C23A C24A C28A C30A 57.1(9) . . . . ?
C24A C19A C20A C21A 4.1(8) . . . . ?
C24A C19A C20A C25A -174.7(5) . . . . ?
C24A C19A N2A Al1A -89.0(5) . . . . ?
C24A C19A N2A Si2A 98.4(5) . . . . ?
C25A C20A C21A C22A 178.2(6) . . . . ?
C31A N3A C33A C34A -66.3(9) . . . . ?
C32A N3A C33A C34A 172.7(8) . . . . ?
C35A N4A C34A C33A 171.1(8) . . . . ?
C36A N4A C34A C33A -66.7(9) . . . . ?
O3A Si1A N1A Al1A 31.3(4) . . . . ?
O3A Si1A N1A C3A -152.2(4) . . . . ?
O3A Si2A N2A Al1A 43.2(3) . . . . ?
O3A Si2A N2A C19A -144.5(4) . . . . ?
N1A Al1A O2A K1A 73.3(3) . . . . ?
N1A Al1A O2A C2A -125.6(3) . . . . ?
N1A Al1A N2A C19A 149.5(3) . . . . ?
N1A Al1A N2A Si2A -37.5(3) . . . . ?
N1A C3A C4A C5A 179.0(4) . . . . ?
N1A C3A C4A C9A -0.4(7) . . . . ?
N1A C3A C8A C7A -178.8(5) . . . . ?
N1A C3A C8A C12A -0.6(7) . . . . ?
N1A Si1A O3A Si2A -28.4(5) . . . . ?
N2A Al1A O2A K1A -47.3(3) . . . . ?
N2A Al1A O2A C2A 113.8(3) . . . . ?
N2A Al1A N1A C3A -179.7(4) . . . . ?
N2A Al1A N1A Si1A -3.2(3) . . . . ?
N2A C19A C20A C21A -173.2(5) . . . . ?
N2A C19A C20A C25A 8.0(7) . . . . ?
N2A C19A C24A C23A 173.2(5) . . . . ?
N2A C19A C24A C28A -8.6(8) . . . . ?
N2A Si2A O3A Si1A -7.9(5) . . . . ?
C16A Si1A O3A Si2A -149.3(5) . . . . ?
C16A Si1A N1A Al1A 149.6(4) . . . . ?
C16A Si1A N1A C3A -33.8(5) . . . . ?
C17A Si2A O3A Si1A -128.7(5) . . . . ?
C17A Si2A N2A Al1A 162.1(3) . . . . ?
C17A Si2A N2A C19A -25.6(5) . . . . ?
K1B O1B C1B Al1B -170.4(3) . . . 2_465 ?
K1B O1B C1B C2B 11.3(5) . . . . ?
K1B O2B C2B C1B -10.2(5) . . . . ?
K1B O2B C2B C2B 168.5(5) . . . 2_465 ?
K1B N3B C33B C34B 37.6(13) . . . . ?
K1B N4B C34B C33B 44.1(12) . . . . ?
K1B C1B C2B O2B 7.6(4) . . . . ?
K1B C1B C2B C2B -171.2(5) . . . 2_465 ?
Si1B N1B C3B C4B -83.3(5) . . . . ?
Si1B N1B C3B C8B 95.2(5) . . . . ?
Si2B N2B C19B C20B 93.8(5) . . . . ?
Si2B N2B C19B C24B -88.6(5) . . . . ?
Al1B O2B C2B K1B -167.8(3) . . . . ?
Al1B O2B C2B C1B -178.0(3) . . . . ?
Al1B O2B C2B C2B 0.7(6) . . . 2_465 ?
Al1B N1B C3B C4B 94.2(5) . . . . ?
Al1B N1B C3B C8B -87.3(5) . . . . ?
Al1B N2B C19B C20B -89.9(5) . . . . ?
Al1B N2B C19B C24B 87.7(5) . . . . ?
Al1B C1B C2B K1B 173.3(2) 2_465 . . . ?
Al1B C1B C2B O2B -179.0(3) 2_465 . . . ?
Al1B C1B C2B C2B 2.1(5) 2_465 . . 2_465 ?
O1B C1B C2B K1B -7.9(4) . . . . ?
O1B C1B C2B O2B -0.3(6) . . . . ?
O1B C1B C2B C2B -179.1(5) . . . 2_465 ?
O2B Al1B N1B Si1B -120.3(3) . . . . ?
O2B Al1B N1B C3B 62.3(4) . . . . ?
O2B Al1B N2B Si2B 85.2(3) . . . . ?
O2B Al1B N2B C19B -91.3(4) . . . . ?
O011 Si1B N1B Al1B 22.9(4) . . . . ?
O011 Si1B N1B C3B -159.5(4) . . . . ?
O011 Si2B N2B Al1B 44.3(3) . . . . ?
O011 Si2B N2B C19B -139.4(4) . . . . ?
N1B Si1B O011 Si2B -17.9(7) . . . . ?
N1B Al1B O2B K1B 71.8(3) . . . . ?
N1B Al1B O2B C2B -124.7(3) . . . . ?
N1B Al1B N2B Si2B -38.4(3) . . . . ?
N1B Al1B N2B C19B 145.1(4) . . . . ?
N1B C3B C4B C5B 177.6(5) . . . . ?
N1B C3B C4B C9B -2.9(8) . . . . ?
N1B C3B C8B C7B -177.6(5) . . . . ?
N1B C3B C8B C12B 3.9(8) . . . . ?
N2B Si2B O011 Si1B -14.9(7) . . . . ?
N2B Al1B O2B K1B -48.7(3) . . . . ?
N2B Al1B O2B C2B 114.8(3) . . . . ?
N2B Al1B N1B Si1B 1.4(4) . . . . ?
N2B Al1B N1B C3B -176.0(4) . . . . ?
N2B C19B C20B C21B 174.1(5) . . . . ?
N2B C19B C20B C25B -5.0(8) . . . . ?
N2B C19B C24B C23B -173.4(5) . . . . ?
N2B C19B C24B C28B 8.4(7) . . . . ?
N3B C33B C34B N4B -58.0(15) . . . . ?
C1B Al1B O2B K1B -165.1(2) 2_465 . . . ?
C1B Al1B O2B C2B -1.6(3) 2_465 . . . ?
C1B Al1B N1B Si1B 137.1(3) 2_465 . . . ?
C1B Al1B N1B C3B -40.3(5) 2_465 . . . ?
C1B Al1B N2B Si2B -177.0(2) 2_465 . . . ?
C1B Al1B N2B C19B 6.6(4) 2_465 . . . ?
C3B C4B C5B C6B -0.1(9) . . . . ?
C3B C4B C9B C10B -116.2(6) . . . . ?
C3B C4B C9B C11B 122.1(7) . . . . ?
C3B C8B C12B C13B 115.0(6) . . . . ?
C3B C8B C12B C14B -123.7(7) . . . . ?
C4B C3B C8B C7B 0.9(7) . . . . ?
C4B C3B C8B C12B -177.5(5) . . . . ?
C4B C5B C6B C7B 1.2(10) . . . . ?
C5B C4B C9B C10B 63.4(7) . . . . ?
C5B C4B C9B C11B -58.3(8) . . . . ?
C5B C6B C7B C8B -1.3(10) . . . . ?
C6B C7B C8B C3B 0.2(9) . . . . ?
C6B C7B C8B C12B 178.8(6) . . . . ?
C7B C8B C12B C13B -63.5(7) . . . . ?
C7B C8B C12B C14B 57.9(9) . . . . ?
C8B C3B C4B C5B -1.0(7) . . . . ?
C8B C3B C4B C9B 178.5(5) . . . . ?
C9B C4B C5B C6B -179.6(6) . . . . ?
C15B Si1B O011 Si2B -140.4(7) . . . . ?
C15B Si1B N1B Al1B 142.5(4) . . . . ?
C15B Si1B N1B C3B -39.9(5) . . . . ?
C16B Si1B O011 Si2B 106.2(7) . . . . ?
C16B Si1B N1B Al1B -92.7(5) . . . . ?
C16B Si1B N1B C3B 84.9(6) . . . . ?
C17B Si2B O011 Si1B -136.9(6) . . . . ?
C17B Si2B N2B Al1B 163.3(3) . . . . ?
C17B Si2B N2B C19B -20.4(5) . . . . ?
C18B Si2B O011 Si1B 105.5(6) . . . . ?
C18B Si2B N2B Al1B -68.8(4) . . . . ?
C18B Si2B N2B C19B 107.5(5) . . . . ?
C19B C20B C21B C22B -0.4(10) . . . . ?
C19B C20B C25B C26B -125.0(6) . . . . ?
C19B C20B C25B C27B 108.9(7) . . . . ?
C19B C24B C28B C29B 104.5(6) . . . . ?
C19B C24B C28B C30B -130.2(5) . . . . ?
C20B C19B C24B C23B 4.1(8) . . . . ?
C20B C19B C24B C28B -174.1(5) . . . . ?
C20B C21B C22B C23B 3.5(12) . . . . ?
C21B C20B C25B C26B 55.9(8) . . . . ?
C21B C20B C25B C27B -70.2(8) . . . . ?
C21B C22B C23B C24B -2.8(11) . . . . ?
C22B C23B C24B C19B -1.0(9) . . . . ?
C22B C23B C24B C28B 177.2(6) . . . . ?
C23B C24B C28B C29B -73.7(7) . . . . ?
C23B C24B C28B C30B 51.6(7) . . . . ?
C24B C19B C20B C21B -3.5(8) . . . . ?
C24B C19B C20B C25B 177.4(5) . . . . ?
C25B C20B C21B C22B 178.8(6) . . . . ?
C31B N3B C33B C34B -72.3(12) . . . . ?
C32B N3B C33B C34B 166.2(10) . . . . ?
C35B N4B C34B C33B -65.6(11) . . . . ?
C36B N4B C34B C33B 173.1(9) . . . . ?
K1C O1C C1C Al1C -178.1(2) . . . . ?
K1C O1C C1C C2C -0.6(5) . . . . ?
K1C O2C C2C C1C -2.6(5) . . . . ?
K1C O2C C2C C3C 175.1(3) . . . . ?
K1C N7C C69C C70C -36.0(10) . . . . ?
K1C N8C C70C C69C -40.4(12) . . . . ?
K1C C1C C2C O2C 2.0(4) . . . . ?
K1C C1C C2C C3C -175.9(3) . . . . ?
K1C C2C C3C K2C -145.2(10) . . . . ?
K1C C2C C3C O3C -164.7(12) . . . . ?
K1C C2C C3C C4C 10.8(17) . . . . ?
K2C O3C C3C C2C 174.5(3) . . . . ?
K2C O3C C3C C4C -0.5(5) . . . . ?
K2C O4C C4C Al2C 178.1(3) . . . . ?
K2C O4C C4C C3C -1.3(5) . . . . ?
K2C N5C C63C C64C 48.2(13) . . . . ?
K2C N6C C64C C63C 31.8(12) . . . . ?
K2C C3C C4C Al2C -178.6(2) . . . . ?
K2C C3C C4C O4C 0.9(4) . . . . ?
Al1C O3C C3C K2C -170.4(3) . . . . ?
Al1C O3C C3C C2C 4.1(5) . . . . ?
Al1C O3C C3C C4C -170.9(3) . . . . ?
Al1C C1C C2C K1C 178.67(19) . . . . ?
Al1C C1C C2C O2C -179.4(3) . . . . ?
Al1C C1C C2C C3C 2.7(4) . . . . ?
Al2C O2C C2C K1C -171.4(3) . . . . ?
Al2C O2C C2C C1C -174.0(3) . . . . ?
Al2C O2C C2C C3C 3.7(5) . . . . ?
O1C C1C C2C K1C 0.4(3) . . . . ?
O1C C1C C2C O2C 2.4(6) . . . . ?
O1C C1C C2C C3C -175.5(4) . . . . ?
O2C Al2C N3C C33C -82.1(4) . . . . ?
O2C Al2C N3C Si3C 88.7(3) . . . . ?
O2C Al2C N4C C45C 58.0(4) . . . . ?
O2C Al2C N4C Si4C -130.4(3) . . . . ?
O2C C2C C3C K2C -163.2(11) . . . . ?
O2C C2C C3C O3C 177.3(4) . . . . ?
O2C C2C C3C C4C -7.3(6) . . . . ?
O3C Al1C N1C C5C 60.9(4) . . . . ?
O3C Al1C N1C Si28 -124.8(3) . . . . ?
O3C Al1C N2C C21C -86.0(4) . . . . ?
O3C Al1C N2C Si2C 87.0(3) . . . . ?
O3C C3C C4C K2C 0.3(4) . . . . ?
O3C C3C C4C Al2C -178.3(3) . . . . ?
O3C C3C C4C O4C 1.2(6) . . . . ?
N5C C63C C64C N6C -58.4(16) . . . . ?
N7C C69C C70C N8C 54.3(13) . . . . ?
C1C Al1C O3C K2C -168.7(2) . . . . ?
C1C Al1C O3C C3C -1.7(3) . . . . ?
C1C Al1C N1C C5C -41.4(5) . . . . ?
C1C Al1C N1C Si28 132.9(3) . . . . ?
C1C Al1C N2C C21C 12.7(4) . . . . ?
C1C Al1C N2C Si2C -174.3(2) . . . . ?
C1C C2C C3C K2C 14.7(16) . . . . ?
C1C C2C C3C O3C -4.8(6) . . . . ?
C1C C2C C3C C4C 170.7(3) . . . . ?
C2C C3C C4C K2C -175.0(3) . . . . ?
C2C C3C C4C Al2C 6.3(4) . . . . ?
C2C C3C C4C O4C -174.1(4) . . . . ?
C4C Al2C O2C K1C -167.9(2) . . . . ?
C4C Al2C O2C C2C 0.4(3) . . . . ?
C4C Al2C N3C C33C 18.9(4) . . . . ?
C4C Al2C N3C Si3C -170.3(2) . . . . ?
C4C Al2C N4C C45C -42.0(4) . . . . ?
C4C Al2C N4C Si4C 129.7(3) . . . . ?
C5C C6C C7C C8C -1.6(10) . . . . ?
C5C C6C C11C C12C 122.5(6) . . . . ?
C5C C6C C11C C13C -117.0(7) . . . . ?
C5C C10C C14C C15C 113.1(7) . . . . ?
C5C C10C C14C C16C -124.8(6) . . . . ?
C6C C5C C10C C9C -0.9(8) . . . . ?
C6C C5C C10C C14C -179.3(5) . . . . ?
C6C C5C N1C Al1C -83.8(6) . . . . ?
C6C C5C N1C Si28 101.8(5) . . . . ?
C6C C7C C8C C9C 1.0(12) . . . . ?
C7C C6C C11C C12C -60.0(7) . . . . ?
C7C C6C C11C C13C 60.5(9) . . . . ?
C7C C8C C9C C10C -0.3(12) . . . . ?
C8C C9C C10C C5C 0.3(11) . . . . ?
C8C C9C C10C C14C 178.8(7) . . . . ?
C9C C10C C14C C15C -65.3(8) . . . . ?
C9C C10C C14C C16C 56.7(8) . . . . ?
C10C C5C C6C C7C 1.5(8) . . . . ?
C10C C5C C6C C11C 178.9(5) . . . . ?
C10C C5C N1C Al1C 93.5(5) . . . . ?
C10C C5C N1C Si28 -80.9(6) . . . . ?
C11C C6C C7C C8C -179.2(7) . . . . ?
C18C Si28 O5C Si2C 107.4(6) . . . . ?
C18C Si28 N1C Al1C -84.9(5) . . . . ?
C18C Si28 N1C C5C 89.3(6) . . . . ?
C21C C22C C23C C24C 0.2(11) . . . . ?
C21C C22C C27C C28C 125.1(9) . . . . ?
C21C C22C C27C C29C -112.3(9) . . . . ?
C21C C26C C30C C31C -125.8(5) . . . . ?
C21C C26C C30C C32C 110.0(6) . . . . ?
C22C C21C C26C C25C 2.6(8) . . . . ?
C22C C21C C26C C30C 179.3(5) . . . . ?
C22C C21C N2C Al1C -85.8(6) . . . . ?
C22C C21C N2C Si2C 101.7(5) . . . . ?
C22C C23C C24C C25C 0.3(12) . . . . ?
C23C C22C C27C C28C -57.4(10) . . . . ?
C23C C22C C27C C29C 65.2(12) . . . . ?
C23C C24C C25C C26C 0.7(12) . . . . ?
C24C C25C C26C C21C -2.1(10) . . . . ?
C24C C25C C26C C30C -179.1(6) . . . . ?
C25C C26C C30C C31C 51.1(7) . . . . ?
C25C C26C C30C C32C -73.2(7) . . . . ?
C26C C21C C22C C23C -1.6(9) . . . . ?
C26C C21C C22C C27C 176.0(6) . . . . ?
C26C C21C N2C Al1C 92.7(5) . . . . ?
C26C C21C N2C Si2C -79.8(6) . . . . ?
C27C C22C C23C C24C -177.4(8) . . . . ?
C33C C34C C35C C36C -0.6(9) . . . . ?
C33C C34C C39C C40C -115.6(7) . . . . ?
C33C C34C C39C C41C 120.7(7) . . . . ?
C33C C38C C42C C43C 112.3(5) . . . . ?
C33C C38C C42C C44C -123.9(5) . . . . ?
C34C C33C C38C C37C 1.1(7) . . . . ?
C34C C33C C38C C42C 179.5(5) . . . . ?
C34C C33C N3C Al2C -88.2(5) . . . . ?
C34C C33C N3C Si3C 101.5(5) . . . . ?
C34C C35C C36C C37C 0.4(10) . . . . ?
C35C C34C C39C C40C 62.3(9) . . . . ?
C35C C34C C39C C41C -61.4(8) . . . . ?
C35C C36C C37C C38C 0.7(9) . . . . ?
C36C C37C C38C C33C -1.4(8) . . . . ?
C36C C37C C38C C42C -179.9(5) . . . . ?
C37C C38C C42C C43C -69.2(7) . . . . ?
C37C C38C C42C C44C 54.6(6) . . . . ?
C38C C33C C34C C35C -0.1(8) . . . . ?
C38C C33C C34C C39C 177.8(6) . . . . ?
C38C C33C N3C Al2C 92.5(5) . . . . ?
C38C C33C N3C Si3C -77.8(5) . . . . ?
C39C C34C C35C C36C -178.6(6) . . . . ?
C45C C46C C47C C48C 0.7(9) . . . . ?
C45C C46C C51C C52C 125.9(5) . . . . ?
C45C C46C C51C C53C -111.5(6) . . . . ?
C45C C50C C54C C55C -128.3(6) . . . . ?
C45C C50C C54C C56C 109.8(6) . . . . ?
C46C C45C C50C C49C -1.0(8) . . . . ?
C46C C45C C50C C54C -177.9(5) . . . . ?
C46C C45C N4C Al2C -84.0(5) . . . . ?
C46C C45C N4C Si4C 104.4(5) . . . . ?
C46C C47C C48C C49C 0.4(10) . . . . ?
C47C C46C C51C C52C -55.1(6) . . . . ?
C47C C46C C51C C53C 67.5(7) . . . . ?
C47C C48C C49C C50C -1.8(11) . . . . ?
C48C C49C C50C C45C 2.1(10) . . . . ?
C48C C49C C50C C54C 179.2(6) . . . . ?
C49C C50C C54C C55C 54.8(8) . . . . ?
C49C C50C C54C C56C -67.1(8) . . . . ?
C50C C45C C46C C47C -0.3(7) . . . . ?
C50C C45C C46C C51C 178.6(5) . . . . ?
C50C C45C N4C Al2C 94.9(5) . . . . ?
C50C C45C N4C Si4C -76.7(6) . . . . ?
C51C C46C C47C C48C -178.4(6) . . . . ?
C58C Si4C O6C Si3C 103.1(4) . . . . ?
C58C Si4C N4C Al2C -80.7(4) . . . . ?
C58C Si4C N4C C45C 90.5(5) . . . . ?
C61C N5C C63C C64C 172.7(11) . . . . ?
C62C N5C C63C C64C -63.3(13) . . . . ?
C65C N6C C64C C63C 145.0(13) . . . . ?
C66C N6C C64C C63C -76.4(14) . . . . ?
C67C N7C C69C C70C 69.3(11) . . . . ?
C68C N7C C69C C70C -161.8(14) . . . . ?
C71C N8C C70C C69C 58.2(13) . . . . ?
C72C N8C C70C C69C -178.2(14) . . . . ?
O5C Si2C N2C Al1C 48.6(3) . . . . ?
O5C Si2C N2C C21C -138.9(4) . . . . ?
O5C Si28 N1C Al1C 29.8(4) . . . . ?
O5C Si28 N1C C5C -156.0(4) . . . . ?
O6C Si3C N3C Al2C 48.7(3) . . . . ?
O6C Si3C N3C C33C -140.9(4) . . . . ?
O6C Si4C N4C Al2C 36.1(3) . . . . ?
O6C Si4C N4C C45C -152.7(4) . . . . ?
N1C Al1C O3C K2C 71.9(3) . . . . ?
N1C Al1C O3C C3C -121.1(3) . . . . ?
N1C Al1C N2C C21C 150.1(4) . . . . ?
N1C Al1C N2C Si2C -37.0(3) . . . . ?
N1C C5C C6C C7C 178.9(5) . . . . ?
N1C C5C C6C C11C -3.6(8) . . . . ?
N1C C5C C10C C9C -178.3(6) . . . . ?
N1C C5C C10C C14C 3.3(8) . . . . ?
N1C Si28 O5C Si2C -17.2(6) . . . . ?
N2C Al1C O3C K2C -48.2(3) . . . . ?
N2C Al1C O3C C3C 118.8(3) . . . . ?
N2C Al1C N1C C5C -179.9(4) . . . . ?
N2C Al1C N1C Si28 -5.7(4) . . . . ?
N2C C21C C22C C23C 176.9(5) . . . . ?
N2C C21C C22C C27C -5.5(9) . . . . ?
N2C C21C C26C C25C -175.9(5) . . . . ?
N2C C21C C26C C30C 0.9(8) . . . . ?
N2C Si2C O5C Si28 -21.0(6) . . . . ?
N3C Al2C O2C K1C -42.7(3) . . . . ?
N3C Al2C O2C C2C 125.6(3) . . . . ?
N3C Al2C N4C C45C 177.7(4) . . . . ?
N3C Al2C N4C Si4C -10.7(3) . . . . ?
N3C C33C C34C C35C -179.4(5) . . . . ?
N3C C33C C34C C39C -1.5(8) . . . . ?
N3C C33C C38C C37C -179.6(4) . . . . ?
N3C C33C C38C C42C -1.1(7) . . . . ?
N3C Si3C O6C Si4C -18.8(4) . . . . ?
N4C Al2C O2C K1C 77.2(3) . . . . ?
N4C Al2C O2C C2C -114.6(3) . . . . ?
N4C Al2C N3C C33C 154.0(4) . . . . ?
N4C Al2C N3C Si3C -35.1(3) . . . . ?
N4C C45C C46C C47C 178.6(5) . . . . ?
N4C C45C C46C C51C -2.4(7) . . . . ?
N4C C45C C50C C49C -179.9(5) . . . . ?
N4C C45C C50C C54C 3.2(8) . . . . ?
N4C Si4C O6C Si3C -22.5(4) . . . . ?
C17C Si28 O5C Si2C -136.7(6) . . . . ?
C17C Si28 N1C Al1C 147.5(5) . . . . ?
C17C Si28 N1C C5C -38.3(6) . . . . ?
C19C Si2C O5C Si28 101.1(5) . . . . ?
C19C Si2C N2C Al1C -66.4(3) . . . . ?
C19C Si2C N2C C21C 106.1(5) . . . . ?
C20C Si2C O5C Si28 -140.9(5) . . . . ?
C20C Si2C N2C Al1C 166.8(3) . . . . ?
C20C Si2C N2C C21C -20.7(5) . . . . ?
C57C Si4C O6C Si3C -141.4(4) . . . . ?
C57C Si4C N4C Al2C 152.5(4) . . . . ?
C57C Si4C N4C C45C -36.3(5) . . . . ?
C59C Si3C O6C Si4C 103.1(4) . . . . ?
C59C Si3C N3C Al2C -66.3(3) . . . . ?
C59C Si3C N3C C33C 104.2(4) . . . . ?
C60C Si3C O6C Si4C -139.2(4) . . . . ?
C60C Si3C N3C Al2C 168.3(3) . . . . ?
C60C Si3C N3C C33C -21.2(5) . . . . ?
C1S C2S C3S C4S 179.3(7) . . . . ?
C2S C3S C4S C5S -174.2(6) . . . . ?
C3S C4S C5S C6S -175.9(7) . . . . ?
C04N C04N C04Z C05L 175.9(10) 2_576 . . . ?
C7S C8S C9S C10S 179(2) . . . . ?
C8S C9S C10S C11S -174(2) . . . . ?
C9S C10S C11S C12S 177(2) . . . . ?
C13S C14S C15S C15S -178(2) . . . 2_677 ?
C16S C17S C18S C18S 178.4(16) . . . 2_666 ?
C19S C19S C20S C21S 177.7(8) 2_565 . . . ?

loop_
_exptl_oxdiff_crystal_face_indexfrac_h
_exptl_oxdiff_crystal_face_indexfrac_k
_exptl_oxdiff_crystal_face_indexfrac_l
_exptl_oxdiff_crystal_face_x
_exptl_oxdiff_crystal_face_y
_exptl_oxdiff_crystal_face_z
3.0013 -3.0067 -4.9947 -0.4510 -0.1379 -0.0388
-3.0013 3.0067 4.9947 0.4510 0.1379 0.0388
5.0003 1.9988 -4.9949 -0.1094 -0.3981 -0.1863
-4.9994 4.9970 -3.0030 0.0337 0.3776 -0.3692
2.9991 -3.9950 5.0004 0.1209 -0.2504 0.3796
-3.9995 -5.0031 2.9975 -0.1853 0.3921 0.2319
1.0001 -5.0009 2.0011 -0.1644 -0.0225 0.2699
1.9998 5.0017 -2.9987 0.1516 -0.2211 -0.2624
-0.9996 -0.0019 -1.0001 -0.0802 0.0986 -0.0535
